data_7128458
loop_
_publ_author_name
'Aguirre Quintana, Luis M.'
'Yang, Yan'
'Ramanathan, Arun'
'Jiang, Ningxin'
'Bacsa, John'
'Maron, Laurent'
'La Pierre, Henry S.'

_publ_section_title
;
 Chalcogen-atom abstraction reactions of a Di-iron imidophosphorane
 complex.
;
_journal_issue 54
_journal_name_full 'Chemical communications (Cambridge, England)'
_journal_page_first 6664
_journal_page_last 6667
_journal_paper_doi 10.1039/d1cc02195h
_journal_volume 57
_journal_year 2021
_chemical_formula_moiety 'C60 H120 Fe2 N16 P4'
_chemical_formula_sum 'C60 H120 Fe2 N16 P4'
_chemical_formula_weight 1301.29
_space_group_crystal_system triclinic
_space_group_IT_number 2
_space_group_name_Hall '-P 1'
_space_group_name_H-M_alt 'P -1'
_atom_sites_solution_hydrogens geom
_audit_creation_date 2021-01-23
_audit_creation_method
;
Olex2 1.3-alpha
(compiled 2020.11.12 svn.r5f609507 for OlexSys, GUI svn.r6226)
;
_audit_update_record
;
2021-04-14 deposited with the CCDC.	2021-06-07 downloaded from the CCDC.
;
_cell_angle_alpha 95.749(6)
_cell_angle_beta 92.265(6)
_cell_angle_gamma 90.151(6)
_cell_formula_units_Z 4
_cell_length_a 15.746(2)
_cell_length_b 20.493(3)
_cell_length_c 21.460(3)
_cell_measurement_reflns_used 9285
_cell_measurement_temperature 100(2)
_cell_measurement_theta_max 27.46
_cell_measurement_theta_min 2.261
_cell_volume 6884.4(16)
_computing_cell_refinement 'SAINT v8.37A (Bruker, 2015)'
_computing_data_collection 'APEX2  v2016.5-1 (Bruker, 2014)'
_computing_data_reduction 'SAINT v8.37A (Bruker, 2013)'
_computing_molecular_graphics 'Olex2 1.3-alpha (Dolomanov et al., 2009)'
_computing_publication_material 'Olex2 1.3-alpha (Dolomanov et al., 2009)'
_computing_structure_refinement 'SHELXL-2014 (Sheldrick, 2015)'
_computing_structure_solution 'SHELXT (Sheldrick, 2015)'
_diffrn_ambient_temperature 100(2)
_diffrn_detector_area_resol_mean 7.495
_diffrn_measured_fraction_theta_full 0.999
_diffrn_measured_fraction_theta_max 0.999
_diffrn_measurement_device_type 'Bruker D8 VENTURE diffractometer'
_diffrn_measurement_method '\f and \w scans'
_diffrn_radiation_monochromator 'multilayer mirror'
_diffrn_radiation_type MoK\a
_diffrn_radiation_wavelength 0.71073
_diffrn_reflns_av_R_equivalents 0.0892
_diffrn_reflns_av_unetI/netI 0.0474
_diffrn_reflns_Laue_measured_fraction_full 0.999
_diffrn_reflns_Laue_measured_fraction_max 0.999
_diffrn_reflns_limit_h_max 22
_diffrn_reflns_limit_h_min -22
_diffrn_reflns_limit_k_max 25
_diffrn_reflns_limit_k_min -29
_diffrn_reflns_limit_l_max 30
_diffrn_reflns_limit_l_min -30
_diffrn_reflns_number 337894
_diffrn_reflns_point_group_measured_fraction_full 0.999
_diffrn_reflns_point_group_measured_fraction_max 0.999
_diffrn_reflns_theta_full 25.242
_diffrn_reflns_theta_max 30.508
_diffrn_reflns_theta_min 1.909
_diffrn_source 'microfocus sealed tube'
_diffrn_source_current 1.4
_diffrn_source_power 0.067
_diffrn_source_voltage 50
_diffrn_standards_number 0
_exptl_absorpt_coefficient_mu 0.564
_exptl_absorpt_correction_T_max 0.7456
_exptl_absorpt_correction_T_min 0.6360
_exptl_absorpt_correction_type multi-scan
_exptl_absorpt_process_details 'SADABS v.2016/2. (Krause, L. et al, 2015)'
_exptl_crystal_colour yellow
_exptl_crystal_colour_primary yellow
_exptl_crystal_density_diffrn 1.256
_exptl_crystal_description prism
_exptl_crystal_F_000 2816
_exptl_crystal_size_max 0.394
_exptl_crystal_size_mid 0.309
_exptl_crystal_size_min 0.264
_refine_diff_density_max 1.127
_refine_diff_density_min -0.821
_refine_diff_density_rms 0.077
_refine_ls_extinction_method none
_refine_ls_goodness_of_fit_ref 1.054
_refine_ls_hydrogen_treatment constr
_refine_ls_matrix_type full
_refine_ls_number_parameters 1651
_refine_ls_number_reflns 42043
_refine_ls_number_restraints 20354
_refine_ls_restrained_S_all 1.236
_refine_ls_R_factor_all 0.0641
_refine_ls_R_factor_gt 0.0491
_refine_ls_shift/su_max 0.015
_refine_ls_shift/su_mean 0.001
_refine_ls_structure_factor_coef Fsqd
_refine_ls_weighting_details 'w=1/[\s^2^(Fo^2^)+(0.0355P)^2^+9.1150P] where P=(Fo^2^+2Fc^2^)/3'
_refine_ls_weighting_scheme calc
_refine_ls_wR_factor_gt 0.1147
_refine_ls_wR_factor_ref 0.1227
_reflns_Friedel_coverage 0.000
_reflns_number_gt 34238
_reflns_number_total 42043
_reflns_threshold_expression 'I > 2\s(I)'
_cod_data_source_file d1cc02195h2.cif
_cod_data_source_block laq-2-056_fe
_cod_depositor_comments 'Adding full bibliography for 7128454--7128458.cif.'
_cod_original_cell_volume 6884.3(18)
_cod_database_code 7128458
_shelx_shelxl_version_number 2018/3
_shelx_space_group_comment
;
The symmetry employed for this shelxl refinement is uniquely defined
by the following loop, which should always be used as a source of
symmetry information in preference to the above space-group names.
They are only intended as comments.
;
_olex2_refinement_description
;
1. Fixed Uiso
 At 1.2 times of:
  All C(H,H) groups
2. Restrained distances
 P7-N2_17 \\sim P7-N2_16 \\sim P5-N2_12 \\sim P5-N2_14 \\sim P5-N2_11 \\sim
P1-N2_5 \\sim P1-N2_4 \\sim P1-
 N2_1 \\sim P4-N2_2 \\sim P4-N2_22 \\sim P4-N2_3 \\sim P3-N2_10 \\sim P3-N2_8
\\sim P3-N2_9 \\sim P8-N2_13
 \\sim P8-N2_21 \\sim P8-N2_23 \\sim P7-N2_19 \\sim P7-N2_18 \\sim P6-N2_25
\\sim P6-N2_20 \\sim P6-N2_15 ~
 P2-N2_7 \\sim P2-N2_6 \\sim P2-N5 \\sim P2-N2_24
 with sigma of 0.004
 C1_11-H1A_11 \\sim C1_11-H1B_11 \\sim C5_11-H5A_11 \\sim C5_11-H5B_11 \\sim
C1_12-H1A_12 ~
 C1_12-H1B_12 \\sim C5_12-H5A_12 \\sim C5_12-H5B_12 \\sim C1_14-H1A_14 \\sim
C1_14-H1B_14 ~
 C5_14-H5A_14 \\sim C5_14-H5B_14 \\sim C1_15-H1A_15 \\sim C1_15-H1B_15 \\sim
C5_15-H5A_15 ~
 C5_15-H5B_15 \\sim C1_20-H1A_20 \\sim C1_20-H1B_20 \\sim C5_20-H5A_20 \\sim
C5_20-H5B_20 ~
 C1_25-H1A_25 \\sim C1_25-H1B_25 \\sim C5_25-H5A_25 \\sim C5_25-H5B_25 \\sim
C1_13-H1A_13 ~
 C1_13-H1B_13 \\sim C5_13-H5A_13 \\sim C5_13-H5B_13 \\sim C1_21-H1A_21 \\sim
C1_21-H1B_21 ~
 C5_21-H5A_21 \\sim C5_21-H5B_21 \\sim C1_23-H1A_23 \\sim C1_23-H1B_23 \\sim
C5_23-H5A_23 ~
 C5_23-H5B_23 \\sim C2_11-H2A_11 \\sim C2_11-H2B_11 \\sim C4_11-H4A_11 \\sim
C4_11-H4B_11 ~
 C2_12-H2A_12 \\sim C2_12-H2B_12 \\sim C4_12-H4A_12 \\sim C4_12-H4B_12 \\sim
C2_14-H2A_14 ~
 C2_14-H2B_14 \\sim C4_14-H4A_14 \\sim C4_14-H4B_14 \\sim C2_15-H2A_15 \\sim
C2_15-H2B_15 ~
 C4_15-H4A_15 \\sim C4_15-H4B_15 \\sim C2_20-H2A_20 \\sim C2_20-H2B_20 \\sim
C4_20-H4A_20 ~
 C4_20-H4B_20 \\sim C2_25-H2A_25 \\sim C2_25-H2B_25 \\sim C4_25-H4A_25 \\sim
C4_25-H4B_25 ~
 C2_13-H2A_13 \\sim C2_13-H2B_13 \\sim C4_13-H4A_13 \\sim C4_13-H4B_13 \\sim
C2_21-H2A_21 ~
 C2_21-H2B_21 \\sim C4_21-H4A_21 \\sim C4_21-H4B_21 \\sim C2_23-H2A_23 \\sim
C2_23-H2B_23 ~
 C4_23-H4A_23 \\sim C4_23-H4B_23 \\sim C3_11-H3A_11 \\sim C3_11-H3B_11 \\sim
C3_12-H3A_12 ~
 C3_12-H3B_12 \\sim C3_14-H3A_14 \\sim C3_14-H3B_14 \\sim C1_16-H1A_16 \\sim
C1_16-H1B_16 ~
 C5_16-H5A_16 \\sim C5_16-H5B_16 \\sim C1_17-H1A_17 \\sim C1_17-H1B_17 \\sim
C5_17-H5A_17 ~
 C5_17-H5B_17 \\sim C1_18-H1A_18 \\sim C1_18-H1B_18 \\sim C5_18-H5A_18 \\sim
C5_18-H5B_18 ~
 C1_19-H1A_19 \\sim C1_19-H1B_19 \\sim C5_19-H5A_19 \\sim C5_19-H5B_19 \\sim
C3_15-H3A_15 ~
 C3_15-H3B_15 \\sim C3_20-H3A_20 \\sim C3_20-H3B_20 \\sim C3_25-H3A_25 \\sim
C3_25-H3B_25 ~
 C3_13-H3A_13 \\sim C3_13-H3B_13 \\sim C3_21-H3A_21 \\sim C3_21-H3B_21 \\sim
C3_23-H3A_23 ~
 C3_23-H3B_23 \\sim C2_16-H2A_16 \\sim C2_16-H2B_16 \\sim C4_16-H4A_16 \\sim
C4_16-H4B_16 ~
 C2_17-H2A_17 \\sim C2_17-H2B_17 \\sim C4_17-H4A_17 \\sim C4_17-H4B_17 \\sim
C2_18-H2A_18 ~
 C2_18-H2B_18 \\sim C4_18-H4A_18 \\sim C4_18-H4B_18 \\sim C2_19-H2A_19 \\sim
C2_19-H2B_19 ~
 C4_19-H4A_19 \\sim C4_19-H4B_19 \\sim C3_16-H3A_16 \\sim C3_16-H3B_16 \\sim
C3_17-H3A_17 ~
 C3_17-H3B_17 \\sim C3_18-H3A_18 \\sim C3_18-H3B_18 \\sim C3_19-H3A_19 \\sim
C3_19-H3B_19
 with sigma of 0.002
 C1_1-H1A_1 \\sim C1_1-H1B_1 \\sim C5_1-H5A_1 \\sim C5_1-H5B_1 \\sim C1_4-H1A_4
\\sim C1_4-H1B_4 ~
 C5_4-H5A_4 \\sim C5_4-H5B_4 \\sim C1_5-H1A_5 \\sim C1_5-H1B_5 \\sim C5_5-H5A_5
\\sim C5_5-H5B_5 ~
 C1_6-H1A_6 \\sim C1_6-H1B_6 \\sim C5_6-H5A_6 \\sim C5_6-H5B_6 \\sim C1_7-H1A_7
\\sim C1_7-H1B_7 ~
 C5_7-H5A_7 \\sim C5_7-H5B_7 \\sim C1_24-H1A_24 \\sim C1_24-H1B_24 \\sim
C5_24-H5A_24 \\sim C5_24-
 H5B_24 \\sim C1_2-H1A_2 \\sim C1_2-H1B_2 \\sim C5_2-H5A_2 \\sim C5_2-H5B_2
\\sim C1_3-H1A_3 \\sim C1_3-
 H1B_3 \\sim C5_3-H5A_3 \\sim C5_3-H5B_3 \\sim C1_22-H1A_22 \\sim C1_22-H1B_22
\\sim C5_22-H5A_22 ~
 C5_22-H5B_22 \\sim C2_1-H2A_1 \\sim C2_1-H2B_1 \\sim C4_1-H4A_1 \\sim
C4_1-H4B_1 \\sim C2_4-H2A_4
 \\sim C2_4-H2B_4 \\sim C4_4-H4A_4 \\sim C4_4-H4B_4 \\sim C2_5-H2A_5 \\sim
C2_5-H2B_5 \\sim C4_5-H4A_5
 \\sim C4_5-H4B_5 \\sim C2_6-H2A_6 \\sim C2_6-H2B_6 \\sim C4_6-H4A_6 \\sim
C4_6-H4B_6 \\sim C2_7-H2A_7
 \\sim C2_7-H2B_7 \\sim C4_7-H4A_7 \\sim C4_7-H4B_7 \\sim C2_24-H2A_24 \\sim
C2_24-H2B_24 \\sim C4_24-
 H4A_24 \\sim C4_24-H4B_24 \\sim C2_2-H2A_2 \\sim C2_2-H2B_2 \\sim C4_2-H4A_2
\\sim C4_2-H4B_2 ~
 C2_3-H2A_3 \\sim C2_3-H2B_3 \\sim C4_3-H4A_3 \\sim C4_3-H4B_3 \\sim
C2_22-H2A_22 \\sim C2_22-
 H2B_22 \\sim C4_22-H4A_22 \\sim C4_22-H4B_22 \\sim C3_1-H3A_1 \\sim C3_1-H3B_1
\\sim C3_4-H3A_4 ~
 C3_4-H3B_4 \\sim C3_5-H3A_5 \\sim C3_5-H3B_5 \\sim C1_8-H1A_8 \\sim C1_8-H1B_8
\\sim C5_8-H5A_8 ~
 C5_8-H5B_8 \\sim C1_9-H1A_9 \\sim C1_9-H1B_9 \\sim C5_9-H5A_9 \\sim C5_9-H5B_9
\\sim C1_10-H1A_10
 \\sim C1_10-H1B_10 \\sim C5_10-H5A_10 \\sim C5_10-H5B_10 \\sim C3_6-H3A_6
\\sim C3_6-H3B_6 \\sim C3_7-
 H3A_7 \\sim C3_7-H3B_7 \\sim C3_24-H3A_24 \\sim C3_24-H3B_24 \\sim C3_2-H3A_2
\\sim C3_2-H3B_2 ~
 C3_3-H3A_3 \\sim C3_3-H3B_3 \\sim C3_22-H3A_22 \\sim C3_22-H3B_22 \\sim
C2_8-H2A_8 \\sim C2_8-
 H2B_8 \\sim C4_8-H4A_8 \\sim C4_8-H4B_8 \\sim C2_9-H2A_9 \\sim C2_9-H2B_9
\\sim C4_9-H4A_9 \\sim C4_9-
 H4B_9 \\sim C2_10-H2A_10 \\sim C2_10-H2B_10 \\sim C4_10-H4A_10 \\sim
C4_10-H4B_10 \\sim C3_8-H3A_8
 \\sim C3_8-H3B_8 \\sim C3_9-H3A_9 \\sim C3_9-H3B_9 \\sim C3_10-H3A_10 \\sim
C3_10-H3B_10
 with sigma of 0.002
3. Uiso/Uaniso restraints and constraints
Uanis(N2_16) = Uanis(N2_17)
Uiso(H1A_1) = Uiso(H5A_13) = Uiso(H2A_20) = Uiso(H1B_1) = Uiso(H1A_17) =
Uiso(H2A_1) = Uiso(H3A_23) = Uiso(H2B_1) = Uiso(H3A_15) = Uiso(H3A_1) =
Uiso(H4A_18) = Uiso(H3B_1) = Uiso(H5A_21) = Uiso(H4A_1) = Uiso(H1A_25) =
Uiso(H4B_1) = Uiso(H4A_14) = Uiso(H5A_1) = Uiso(H2A_16) = Uiso(H5B_1) =
Uiso(H5A_17) = Uiso(H1A_2) = Uiso(H3A_19) = Uiso(H1B_2) = Uiso(H1A_21) =
Uiso(H2A_2) = Uiso(H4A_22) = Uiso(H2B_2) = Uiso(H2A_24) = Uiso(H3A_2) =
Uiso(H5A_25) = Uiso(H3B_2) = Uiso(H2A_14) = Uiso(H4A_2) = Uiso(H1A_15) =
Uiso(H4B_2) = Uiso(H5A_15) = Uiso(H5A_2) = Uiso(H4A_16) = Uiso(H5B_2) =
Uiso(H3A_17) = Uiso(H1A_3) = Uiso(H2A_18) = Uiso(H1B_3) = Uiso(H1A_19) =
Uiso(H2A_3) = Uiso(H5A_19) = Uiso(H2B_3) = Uiso(H4A_20) = Uiso(H3A_3) =
Uiso(H3A_21) = Uiso(H3B_3) = Uiso(H2A_22) = Uiso(H4A_3) = Uiso(H1A_23) =
Uiso(H4B_3) = Uiso(H5A_23) = Uiso(H5A_3) = Uiso(H4A_24) = Uiso(H5B_3) =
Uiso(H3A_25) = Uiso(H1A_4) = Uiso(H4A_13) = Uiso(H1B_4) = Uiso(H1A_14) =
Uiso(H2A_4) = Uiso(H3A_14) = Uiso(H2B_4) = Uiso(H5A_14) = Uiso(H3A_4) =
Uiso(H2A_15) = Uiso(H3B_4) = Uiso(H4A_15) = Uiso(H4A_4) = Uiso(H1A_16) =
Uiso(H4B_4) = Uiso(H3A_16) = Uiso(H5A_4) = Uiso(H5A_16) = Uiso(H5B_4) =
Uiso(H2A_17) = Uiso(H1A_5) = Uiso(H4A_17) = Uiso(H1B_5) = Uiso(H1A_18) =
Uiso(H2A_5) = Uiso(H3A_18) = Uiso(H2B_5) = Uiso(H5A_18) = Uiso(H3A_5) =
Uiso(H2A_19) = Uiso(H3B_5) = Uiso(H4A_19) = Uiso(H4A_5) = Uiso(H1A_20) =
Uiso(H4B_5) = Uiso(H3A_20) = Uiso(H5A_5) = Uiso(H5A_20) = Uiso(H5B_5) =
Uiso(H2A_21) = Uiso(H1A_6) = Uiso(H4A_21) = Uiso(H1B_6) = Uiso(H1A_22) =
Uiso(H2A_6) = Uiso(H3A_22) = Uiso(H2B_6) = Uiso(H5A_22) = Uiso(H3A_6) =
Uiso(H2A_23) = Uiso(H3B_6) = Uiso(H4A_23) = Uiso(H4A_6) = Uiso(H1A_24) =
Uiso(H4B_6) = Uiso(H3A_24) = Uiso(H5A_6) = Uiso(H5A_24) = Uiso(H5B_6) =
Uiso(H2A_25) = Uiso(H1A_7) = Uiso(H4A_25) = Uiso(H1B_7) = Uiso(H3B_13) =
Uiso(H2A_7) = Uiso(H4B_13) = Uiso(H2B_7) = Uiso(H5B_13) = Uiso(H3A_7) =
Uiso(H1B_14) = Uiso(H3B_7) = Uiso(H2B_14) = Uiso(H4A_7) = Uiso(H3B_14) =
Uiso(H4B_7) = Uiso(H4B_14) = Uiso(H5A_7) = Uiso(H5B_14) = Uiso(H5B_7) =
Uiso(H1B_15) = Uiso(H1A_8) = Uiso(H2B_15) = Uiso(H1B_8) = Uiso(H3B_15) =
Uiso(H2A_8) = Uiso(H4B_15) = Uiso(H2B_8) = Uiso(H5B_15) = Uiso(H3A_8) =
Uiso(H1B_16) = Uiso(H3B_8) = Uiso(H2B_16) = Uiso(H4A_8) = Uiso(H3B_16) =
Uiso(H4B_8) = Uiso(H4B_16) = Uiso(H5A_8) = Uiso(H5B_16) = Uiso(H5B_8) =
Uiso(H1B_17) = Uiso(H1A_9) = Uiso(H2B_17) = Uiso(H1B_9) = Uiso(H3B_17) =
Uiso(H2A_9) = Uiso(H4B_17) = Uiso(H2B_9) = Uiso(H5B_17) = Uiso(H3A_9) =
Uiso(H1B_18) = Uiso(H3B_9) = Uiso(H2B_18) = Uiso(H4A_9) = Uiso(H3B_18) =
Uiso(H4B_9) = Uiso(H4B_18) = Uiso(H5A_9) = Uiso(H5B_18) = Uiso(H5B_9) =
Uiso(H1B_19) = Uiso(H1A_10) = Uiso(H2B_19) = Uiso(H1B_10) = Uiso(H3B_19) =
Uiso(H2A_10) = Uiso(H4B_19) = Uiso(H2B_10) = Uiso(H5B_19) = Uiso(H3A_10) =
Uiso(H1B_20) = Uiso(H3B_10) = Uiso(H2B_20) = Uiso(H4A_10) = Uiso(H3B_20) =
Uiso(H4B_10) = Uiso(H4B_20) = Uiso(H5A_10) = Uiso(H5B_20) = Uiso(H5B_10) =
Uiso(H1B_21) = Uiso(H1A_11) = Uiso(H2B_21) = Uiso(H1B_11) = Uiso(H3B_21) =
Uiso(H2A_11) = Uiso(H4B_21) = Uiso(H2B_11) = Uiso(H5B_21) = Uiso(H3A_11) =
Uiso(H1B_22) = Uiso(H3B_11) = Uiso(H2B_22) = Uiso(H4A_11) = Uiso(H3B_22) =
Uiso(H4B_11) = Uiso(H4B_22) = Uiso(H5A_11) = Uiso(H5B_22) = Uiso(H5B_11) =
Uiso(H1B_23) = Uiso(H1A_12) = Uiso(H2B_23) = Uiso(H1B_12) = Uiso(H3B_23) =
Uiso(H2A_12) = Uiso(H4B_23) = Uiso(H2B_12) = Uiso(H5B_23) = Uiso(H3A_12) =
Uiso(H1B_24) = Uiso(H3B_12) = Uiso(H2B_24) = Uiso(H4A_12) = Uiso(H3B_24) =
Uiso(H4B_12) = Uiso(H4B_24) = Uiso(H5A_12) = Uiso(H5B_24) = Uiso(H5B_12) =
Uiso(H1B_25) = Uiso(H1A_13) = Uiso(H2B_25) = Uiso(H1B_13) = Uiso(H3B_25) =
Uiso(H2A_13) = Uiso(H4B_25) = Uiso(H2B_13) = Uiso(H5B_25) = Uiso(H3A_13)
4. Rigid body (RIGU) restrains
 N2_1, C1_1, C2_1, C3_1, C4_1, C5_1
 N2_2, C1_2, C2_2, C3_2, C4_2, C5_2
 N2_3, C1_3, C2_3, C3_3, C4_3, C5_3
 N2_4, C1_4, C2_4, C3_4, C4_4, C5_4
 N2_5, C1_5, C2_5, C3_5, C4_5, C5_5
 N2_6, C1_6, C2_6, C3_6, C4_6, C5_6
 N2_7, C1_7, C2_7, C3_7, C4_7, C5_7
 N2_8, C1_8, C2_8, C3_8, C4_8, C5_8
 N2_9, C1_9, C2_9, C3_9, C4_9, C5_9
 N2_10, C1_10, C2_10, C3_10, C4_10, C5_10
 N2_11, C1_11, C2_11, C3_11, C4_11, C5_11
 N2_12, C1_12, C2_12, C3_12, C4_12, C5_12
 N2_13, C1_13, C2_13, C3_13, C4_13, C5_13
 N2_14, C1_14, C2_14, C3_14, C4_14, C5_14
 N2_15, C1_15, C2_15, C3_15, C4_15, C5_15
 N2_16, C1_16, C2_16, C3_16, C4_16, C5_16
 N2_17, C1_17, C2_17, C3_17, C4_17, C5_17
 N2_18, C1_18, C2_18, C3_18, C4_18, C5_18
 N2_19, C1_19, C2_19, C3_19, C4_19, C5_19
 N2_20, C1_20, C2_20, C3_20, C4_20, C5_20
 N2_21, C1_21, C2_21, C3_21, C4_21, C5_21
 N2_22, C1_22, C2_22, C3_22, C4_22, C5_22
 N2_23, C1_23, C2_23, C3_23, C4_23, C5_23
 N2_24, C1_24, C2_24, C3_24, C4_24, C5_24
 N2_25, C1_25, C2_25, C3_25, C4_25, C5_25
 with sigma for 1-2 distances of 0.0002 and sigma for 1-3 distances of 0.004
 P3, N9
 with sigma for 1-2 distances of 0.002 and sigma for 1-3 distances of 0.002
 N1, P1
 with sigma for 1-2 distances of 0.002 and sigma for 1-3 distances of 0.002
5. Same fragment restrains
{N2_2, C1_2, C2_2, C3_2, C4_2, C5_2}
{N2_3, C1_3, C2_3, C3_3, C4_3, C5_3}
{N2_4, C1_4, C2_4, C3_4, C4_4, C5_4}
{N2_5, C1_5, C2_5, C3_5, C4_5, C5_5}
{N2_6, C1_6, C2_6, C3_6, C4_6, C5_6}
{N2_7, C1_7, C2_7, C3_7, C4_7, C5_7}
{N2_8, C1_8, C2_8, C3_8, C4_8, C5_8}
{N2_9, C1_9, C2_9, C3_9, C4_9, C5_9}
{N2_10, C1_10, C2_10, C3_10, C4_10, C5_10}
{N2_11, C1_11, C2_11, C3_11, C4_11, C5_11}
{N2_12, C1_12, C2_12, C3_12, C4_12, C5_12}
{N2_13, C1_13, C2_13, C3_13, C4_13, C5_13}
{N2_14, C1_14, C2_14, C3_14, C4_14, C5_14}
{N2_15, C1_15, C2_15, C3_15, C4_15, C5_15}
{N2_16, C1_16, C2_16, C3_16, C4_16, C5_16}
{N2_17, C1_17, C2_17, C3_17, C4_17, C5_17}
{N2_18, C1_18, C2_18, C3_18, C4_18, C5_18}
{N2_19, C1_19, C2_19, C3_19, C4_19, C5_19}
{N2_20, C1_20, C2_20, C3_20, C4_20, C5_20}
{N2_21, C1_21, C2_21, C3_21, C4_21, C5_21}
{N2_22, C1_22, C2_22, C3_22, C4_22, C5_22}
{N2_23, C1_23, C2_23, C3_23, C4_23, C5_23}
{N2_24, C1_24, C2_24, C3_24, C4_24, C5_24}
{N2_25, C1_25, C2_25, C3_25, C4_25, C5_25}
as
{N2_1, C1_1, C2_1, C3_1, C4_1, C5_1} sigma for 1-2: 0.002 1-3: 0.004
6. Others
 Sof(N2)=Sof(C1)=Sof(H1A)=Sof(H1B)=Sof(C2)=Sof(H2A)=Sof(H2B)=Sof(C3)=Sof(H3A)=
 Sof(H3B)=Sof(C4)=Sof(H4A)=Sof(H4B)=Sof(C5)=Sof(H5A)=Sof(H5B)=1-FVAR(1)
 Sof(N2)=Sof(C1)=Sof(H1A)=Sof(H1B)=Sof(C2)=Sof(H2A)=Sof(H2B)=Sof(C3)=Sof(H3A)=
 Sof(H3B)=Sof(C4)=Sof(H4A)=Sof(H4B)=Sof(C5)=Sof(H5A)=Sof(H5B)=FVAR(1)
7.a Secondary CH2 refined with riding coordinates and stretchable bonds:
 C1(H1A,H1B), C2(H2A,H2B), C3(H3A,H3B), C4(H4A,H4B), C5(H5A,H5B), C1(H1A,H1B),
 C2(H2A,H2B), C3(H3A,H3B), C4(H4A,H4B), C5(H5A,H5B), C1(H1A,H1B), C2(H2A,H2B),
 C3(H3A,H3B), C4(H4A,H4B), C5(H5A,H5B), C1(H1A,H1B), C2(H2A,H2B), C3(H3A,H3B),
 C4(H4A,H4B), C5(H5A,H5B), C1(H1A,H1B), C2(H2A,H2B), C3(H3A,H3B), C4(H4A,H4B),
 C5(H5A,H5B), C1(H1A,H1B), C2(H2A,H2B), C3(H3A,H3B), C4(H4A,H4B), C5(H5A,H5B),
 C1(H1A,H1B), C2(H2A,H2B), C3(H3A,H3B), C4(H4A,H4B), C5(H5A,H5B), C1(H1A,H1B),
 C2(H2A,H2B), C3(H3A,H3B), C4(H4A,H4B), C5(H5A,H5B), C1(H1A,H1B), C2(H2A,H2B),
 C3(H3A,H3B), C4(H4A,H4B), C5(H5A,H5B), C1(H1A,H1B), C2(H2A,H2B), C3(H3A,H3B),
 C4(H4A,H4B), C5(H5A,H5B), C1(H1A,H1B), C2(H2A,H2B), C3(H3A,H3B), C4(H4A,H4B),
 C5(H5A,H5B), C1(H1A,H1B), C2(H2A,H2B), C3(H3A,H3B), C4(H4A,H4B), C5(H5A,H5B),
 C1(H1A,H1B), C2(H2A,H2B), C3(H3A,H3B), C4(H4A,H4B), C5(H5A,H5B), C1(H1A,H1B),
 C2(H2A,H2B), C3(H3A,H3B), C4(H4A,H4B), C5(H5A,H5B), C1(H1A,H1B), C2(H2A,H2B),
 C3(H3A,H3B), C4(H4A,H4B), C5(H5A,H5B), C1(H1A,H1B), C2(H2A,H2B), C3(H3A,H3B),
 C4(H4A,H4B), C5(H5A,H5B), C1(H1A,H1B), C2(H2A,H2B), C3(H3A,H3B), C4(H4A,H4B),
 C5(H5A,H5B), C1(H1A,H1B), C2(H2A,H2B), C3(H3A,H3B), C4(H4A,H4B), C5(H5A,H5B),
 C1(H1A,H1B), C2(H2A,H2B), C3(H3A,H3B), C4(H4A,H4B), C5(H5A,H5B), C1(H1A,H1B),
 C2(H2A,H2B), C3(H3A,H3B), C4(H4A,H4B), C5(H5A,H5B), C1(H1A,H1B), C2(H2A,H2B),
 C3(H3A,H3B), C4(H4A,H4B), C5(H5A,H5B), C1(H1A,H1B), C2(H2A,H2B), C3(H3A,H3B),
 C4(H4A,H4B), C5(H5A,H5B), C1(H1A,H1B), C2(H2A,H2B), C3(H3A,H3B), C4(H4A,H4B),
 C5(H5A,H5B), C1(H1A,H1B), C2(H2A,H2B), C3(H3A,H3B), C4(H4A,H4B), C5(H5A,H5B),
 C1(H1A,H1B), C2(H2A,H2B), C3(H3A,H3B), C4(H4A,H4B), C5(H5A,H5B)
;
_olex2_submission_special_instructions 'No special instructions were received'

loop_
_space_group_symop_operation_xyz
'x, y, z'
'-x, -y, -z'

loop_
_atom_site_label
_atom_site_type_symbol
_atom_site_fract_x
_atom_site_fract_y
_atom_site_fract_z
_atom_site_U_iso_or_equiv
_atom_site_adp_type
_atom_site_occupancy
_atom_site_site_symmetry_order
_atom_site_calc_flag
_atom_site_refinement_flags_posn
_atom_site_refinement_flags_adp
_atom_site_refinement_flags_occupancy
_atom_site_disorder_assembly
_atom_site_disorder_group
Fe1 Fe 0.96866(2) 0.30777(2) 0.73653(2) 0.01469(5) Uani 1 1 d . . . . .
Fe2 Fe 0.80596(2) 0.28610(2) 0.74538(2) 0.01410(5) Uani 1 1 d . . . . .
P1 P 1.10950(3) 0.41142(2) 0.74655(2) 0.01711(9) Uani 1 1 d D . . . .
P3 P 0.60582(3) 0.32411(2) 0.76487(2) 0.01406(8) Uani 1 1 d D . . . .
P4 P 0.86172(3) 0.26779(2) 0.60397(2) 0.01458(9) Uani 1 1 d D . . . .
N1 N 1.07997(10) 0.33930(9) 0.73344(8) 0.0204(3) Uani 1 1 d . . . . .
N5 N 0.90148(10) 0.28086(8) 0.80332(7) 0.0177(3) Uani 1 1 d D . . . .
N9 N 0.68888(10) 0.28789(8) 0.75195(8) 0.0191(3) Uani 1 1 d . . . . .
N13 N 0.87579(10) 0.29775(8) 0.67303(7) 0.0172(3) Uani 1 1 d . . . . .
Fe3 Fe 0.67588(2) 0.77861(2) 0.74422(2) 0.01641(6) Uani 1 1 d . . . . .
Fe4 Fe 0.51479(2) 0.80607(2) 0.73315(2) 0.02012(6) Uani 1 1 d . . . . .
P5 P 0.87375(3) 0.82910(3) 0.76617(2) 0.01890(9) Uani 1 1 d D . . . .
P7 P 0.38286(3) 0.91820(3) 0.74272(2) 0.02215(10) Uani 1 1 d D . . . .
N17 N 0.79308(11) 0.78753(9) 0.75389(8) 0.0227(3) Uani 1 1 d . . . . .
N21 N 0.58486(11) 0.78090(9) 0.80389(8) 0.0221(3) Uani 1 1 d . . . . .
N25 N 0.40936(13) 0.84620(11) 0.72848(9) 0.0337(5) Uani 1 1 d . . . . .
N29 N 0.59760(11) 0.77816(8) 0.67022(7) 0.0192(3) Uani 1 1 d . . . . .
P2 P 0.91935(3) 0.24167(2) 0.86229(2) 0.01620(9) Uani 1 1 d D . . . .
P6 P 0.57117(3) 0.74196(3) 0.86112(2) 0.01936(10) Uani 1 1 d D . . . .
P8 P 0.61056(3) 0.75325(2) 0.60084(2) 0.01464(9) Uani 1 1 d D . . . .
N2_1 N 1.16373(10) 0.43604(7) 0.68783(7) 0.0230(3) Uani 1 1 d D . . . .
C1_1 C 1.18279(11) 0.39111(9) 0.63280(8) 0.0259(4) Uani 1 1 d D . . . .
H1A_1 H 1.14915(13) 0.40344(9) 0.59588(13) 0.031 Uiso 1 1 calc DR U . . .
H1B_1 H 1.16646(11) 0.34589(14) 0.64002(9) 0.031 Uiso 1 1 calc DR U . . .
C2_1 C 1.27689(11) 0.39339(8) 0.61984(10) 0.0309(4) Uani 1 1 d D . . . .
H2A_1 H 1.28779(11) 0.36506(11) 0.58090(14) 0.037 Uiso 1 1 calc DR U . . .
H2B_1 H 1.31010(14) 0.37619(9) 0.65468(13) 0.037 Uiso 1 1 calc DR U . . .
C3_1 C 1.30583(13) 0.46333(9) 0.61292(9) 0.0318(4) Uani 1 1 d D . . . .
H3A_1 H 1.3682(2) 0.46427(9) 0.60875(9) 0.038 Uiso 1 1 calc DR U . . .
H3B_1 H 1.27879(14) 0.47831(9) 0.57448(13) 0.038 Uiso 1 1 calc DR U . . .
C4_1 C 1.28200(12) 0.50940(10) 0.66962(10) 0.0356(5) Uani 1 1 d D . . . .
H4A_1 H 1.31548(14) 0.49829(10) 0.70707(14) 0.043 Uiso 1 1 calc DR U . . .
H4B_1 H 1.29606(12) 0.55509(15) 0.66247(10) 0.043 Uiso 1 1 calc DR U . . .
C5_1 C 1.18771(11) 0.50409(7) 0.68125(10) 0.0280(4) Uani 1 1 d D . . . .
H5A_1 H 1.17445(12) 0.53211(10) 0.71989(14) 0.034 Uiso 1 1 calc DR U . . .
H5B_1 H 1.15426(14) 0.52001(8) 0.64586(13) 0.034 Uiso 1 1 calc DR U . . .
N2_2 N 0.94331(8) 0.22241(7) 0.57752(7) 0.0188(3) Uani 1 1 d D . . . .
C1_2 C 0.93913(10) 0.17400(8) 0.52220(8) 0.0245(4) Uani 1 1 d D . . . .
H1A_2 H 0.95404(11) 0.19536(10) 0.48469(12) 0.029 Uiso 1 1 calc DR U . . .
H1B_2 H 0.88049(18) 0.15649(9) 0.51536(8) 0.029 Uiso 1 1 calc DR U . . .
C2_2 C 1.00024(10) 0.11809(8) 0.53127(11) 0.0317(4) Uani 1 1 d D . . . .
H2A_2 H 0.99832(10) 0.08662(11) 0.49311(14) 0.038 Uiso 1 1 calc DR U . . .
H2B_2 H 0.98250(11) 0.09458(10) 0.56677(14) 0.038 Uiso 1 1 calc DR U . . .
C3_2 C 1.09085(10) 0.14391(9) 0.54436(9) 0.0279(4) Uani 1 1 d D . . . .
H3A_2 H 1.12848(14) 0.10760(13) 0.55476(9) 0.034 Uiso 1 1 calc DR U . . .
H3B_2 H 1.11185(11) 0.16139(10) 0.50642(13) 0.034 Uiso 1 1 calc DR U . . .
C4_2 C 1.09352(11) 0.19787(9) 0.59865(9) 0.0307(4) Uani 1 1 d D . . . .
H4A_2 H 1.08165(11) 0.17863(10) 0.63794(13) 0.037 Uiso 1 1 calc DR U . . .
H4B_2 H 1.15117(18) 0.21756(10) 0.60335(9) 0.037 Uiso 1 1 calc DR U . . .
C5_2 C 1.02891(9) 0.25103(8) 0.58819(9) 0.0222(3) Uani 1 1 d D . . . .
H5A_2 H 1.02971(9) 0.28389(11) 0.62530(13) 0.027 Uiso 1 1 calc DR U . . .
H5B_2 H 1.04413(10) 0.27359(10) 0.55147(13) 0.027 Uiso 1 1 calc DR U . . .
N2_3 N 0.84242(11) 0.32687(6) 0.55784(6) 0.0197(3) Uani 1 1 d D . . . .
C1_3 C 0.83090(12) 0.31464(9) 0.48970(6) 0.0230(4) Uani 1 1 d D . . . .
H1A_3 H 0.77298(19) 0.32796(9) 0.47675(7) 0.028 Uiso 1 1 calc DR U . . .
H1B_3 H 0.83665(12) 0.26714(15) 0.47695(7) 0.028 Uiso 1 1 calc DR U . . .
C2_3 C 0.89602(13) 0.35245(8) 0.45689(8) 0.0262(4) Uani 1 1 d D . . . .
H2A_3 H 0.88327(13) 0.34677(8) 0.41113(14) 0.031 Uiso 1 1 calc DR U . . .
H2B_3 H 0.95329(19) 0.33447(9) 0.46478(8) 0.031 Uiso 1 1 calc DR U . . .
C3_3 C 0.89565(15) 0.42536(8) 0.47990(7) 0.0289(4) Uani 1 1 d D . . . .
H3A_3 H 0.94285(19) 0.44777(10) 0.46137(9) 0.035 Uiso 1 1 calc DR U . . .
H3B_3 H 0.8416(2) 0.44502(9) 0.46608(8) 0.035 Uiso 1 1 calc DR U . . .
C4_3 C 0.90545(12) 0.43537(8) 0.55110(7) 0.0238(4) Uani 1 1 d D . . . .
H4A_3 H 0.90036(12) 0.48256(14) 0.56549(8) 0.029 Uiso 1 1 calc DR U . . .
H4B_3 H 0.96246(19) 0.42065(9) 0.56468(8) 0.029 Uiso 1 1 calc DR U . . .
C5_3 C 0.83742(11) 0.39666(7) 0.58037(7) 0.0198(3) Uani 1 1 d D . . . .
H5A_3 H 0.84548(11) 0.40230(7) 0.62658(14) 0.024 Uiso 1 1 calc DR U . . .
H5B_3 H 0.78054(18) 0.41354(8) 0.56928(8) 0.024 Uiso 1 1 calc DR U . . .
N2_4 N 1.17063(9) 0.42413(7) 0.81272(7) 0.0198(3) Uani 1 1 d D . . . .
C1_4 C 1.23410(12) 0.37297(8) 0.82058(8) 0.0254(4) Uani 1 1 d D . . . .
H1A_4 H 1.28407(17) 0.38087(8) 0.79572(10) 0.030 Uiso 1 1 calc DR U . . .
H1B_4 H 1.20962(13) 0.32963(14) 0.80480(9) 0.030 Uiso 1 1 calc DR U . . .
C2_4 C 1.26189(13) 0.37273(8) 0.88916(8) 0.0291(4) Uani 1 1 d D . . . .
H2A_4 H 1.30729(17) 0.33993(12) 0.89320(8) 0.035 Uiso 1 1 calc DR U . . .
H2B_4 H 1.21321(18) 0.35997(9) 0.91322(10) 0.035 Uiso 1 1 calc DR U . . .
C3_4 C 1.29467(12) 0.44022(9) 0.91625(9) 0.0295(4) Uani 1 1 d D . . . .
H3A_4 H 1.30728(12) 0.44010(9) 0.96179(14) 0.035 Uiso 1 1 calc DR U . . .
H3B_4 H 1.34795(18) 0.45048(9) 0.89617(10) 0.035 Uiso 1 1 calc DR U . . .
C4_4 C 1.22854(13) 0.49240(9) 0.90512(7) 0.0280(4) Uani 1 1 d D . . . .
H4A_4 H 1.17761(18) 0.48503(9) 0.92916(10) 0.034 Uiso 1 1 calc DR U . . .
H4B_4 H 1.25202(14) 0.53632(14) 0.91997(8) 0.034 Uiso 1 1 calc DR U . . .
C5_4 C 1.20368(13) 0.48967(7) 0.83565(7) 0.0240(4) Uani 1 1 d D . . . .
H5A_4 H 1.15972(17) 0.52297(11) 0.82893(8) 0.029 Uiso 1 1 calc DR U . . .
H5B_4 H 1.25389(18) 0.49977(8) 0.81189(9) 0.029 Uiso 1 1 calc DR U . . .
N2_5 N 1.03964(9) 0.47377(8) 0.75877(6) 0.0201(3) Uani 1 1 d D . . . .
C1_5 C 0.98207(12) 0.47951(9) 0.70398(7) 0.0244(4) Uani 1 1 d D . . . .
H1A_5 H 0.94249(15) 0.44158(13) 0.69856(7) 0.029 Uiso 1 1 calc DR U . . .
H1B_5 H 1.01557(14) 0.47886(9) 0.66585(12) 0.029 Uiso 1 1 calc DR U . . .
C2_5 C 0.93156(13) 0.54272(10) 0.71196(8) 0.0319(4) Uani 1 1 d D . . . .
H2A_5 H 0.89193(17) 0.54484(10) 0.67526(12) 0.038 Uiso 1 1 calc DR U . . .
H2B_5 H 0.97088(17) 0.58070(14) 0.71396(8) 0.038 Uiso 1 1 calc DR U . . .
C3_5 C 0.88126(12) 0.54655(12) 0.77161(8) 0.0337(5) Uani 1 1 d D . . . .
H3A_5 H 0.85344(14) 0.58981(16) 0.77820(8) 0.040 Uiso 1 1 calc DR U . . .
H3B_5 H 0.83650(16) 0.51222(14) 0.76745(8) 0.040 Uiso 1 1 calc DR U . . .
C4_5 C 0.94105(13) 0.53684(9) 0.82746(7) 0.0279(4) Uani 1 1 d D . . . .
H4A_5 H 0.98111(16) 0.57439(13) 0.83482(8) 0.033 Uiso 1 1 calc DR U . . .
H4B_5 H 0.90772(15) 0.53537(9) 0.86546(12) 0.033 Uiso 1 1 calc DR U . . .
C5_5 C 0.99077(11) 0.47351(8) 0.81580(7) 0.0216(3) Uani 1 1 d D . . . .
H5A_5 H 1.03003(15) 0.46858(9) 0.85217(11) 0.026 Uiso 1 1 calc DR U . . .
H5B_5 H 0.95095(15) 0.43573(13) 0.81120(7) 0.026 Uiso 1 1 calc DR U . . .
N2_6 N 0.99587(9) 0.18726(8) 0.84995(6) 0.0236(3) Uani 1 1 d D . . . .
C1_6 C 1.04295(10) 0.16005(12) 0.90152(8) 0.0305(4) Uani 1 1 d D . . . .
H1A_6 H 1.03345(10) 0.11207(17) 0.89881(8) 0.037 Uiso 1 1 calc DR U . . .
H1B_6 H 1.02223(11) 0.17969(13) 0.94210(13) 0.037 Uiso 1 1 calc DR U . . .
C2_6 C 1.13735(10) 0.17447(12) 0.89803(8) 0.0328(4) Uani 1 1 d D . . . .
H2A_6 H 1.16913(13) 0.15485(13) 0.93216(12) 0.039 Uiso 1 1 calc DR U . . .
H2B_6 H 1.14719(11) 0.22246(17) 0.90366(8) 0.039 Uiso 1 1 calc DR U . . .
C3_6 C 1.16956(12) 0.14633(14) 0.83480(8) 0.0407(6) Uani 1 1 d D . . . .
H3A_6 H 1.22976(19) 0.15917(14) 0.83167(8) 0.049 Uiso 1 1 calc DR U . . .
H3B_6 H 1.16634(12) 0.09785(19) 0.83146(8) 0.049 Uiso 1 1 calc DR U . . .
C4_6 C 1.11663(11) 0.17144(13) 0.78139(8) 0.0361(5) Uani 1 1 d D . . . .
H4A_6 H 1.12649(11) 0.21912(18) 0.78107(8) 0.043 Uiso 1 1 calc DR U . . .
H4B_6 H 1.13449(11) 0.14931(14) 0.74094(13) 0.043 Uiso 1 1 calc DR U . . .
C5_6 C 1.02254(10) 0.15855(11) 0.78864(7) 0.0273(4) Uani 1 1 d D . . . .
H5A_6 H 0.98898(13) 0.17780(12) 0.75513(11) 0.033 Uiso 1 1 calc DR U . . .
H5B_6 H 1.01162(11) 0.11069(16) 0.78434(7) 0.033 Uiso 1 1 calc DR U . . .
N2_7 N 0.83818(8) 0.20040(6) 0.88733(7) 0.0183(3) Uani 1 1 d D . . . .
C1_7 C 0.76099(10) 0.23776(8) 0.90316(9) 0.0226(4) Uani 1 1 d D . . . .
H1A_7 H 0.72412(14) 0.23982(8) 0.86497(13) 0.027 Uiso 1 1 calc DR U . . .
H1B_7 H 0.77669(11) 0.28314(14) 0.91987(10) 0.027 Uiso 1 1 calc DR U . . .
C2_7 C 0.71301(13) 0.20495(8) 0.95187(9) 0.0285(4) Uani 1 1 d D . . . .
H2A_7 H 0.65990(18) 0.22916(10) 0.96100(9) 0.034 Uiso 1 1 calc DR U . . .
H2B_7 H 0.74821(15) 0.20626(8) 0.99123(13) 0.034 Uiso 1 1 calc DR U . . .
C3_7 C 0.69169(11) 0.13380(8) 0.92819(10) 0.0301(4) Uani 1 1 d D . . . .
H3A_7 H 0.66666(13) 0.11179(10) 0.96222(13) 0.036 Uiso 1 1 calc DR U . . .
H3B_7 H 0.64898(16) 0.13279(8) 0.89300(14) 0.036 Uiso 1 1 calc DR U . . .
C4_7 C 0.77066(12) 0.09697(8) 0.90632(10) 0.0285(4) Uani 1 1 d D . . . .
H4A_7 H 0.75401(13) 0.05284(14) 0.88657(11) 0.034 Uiso 1 1 calc DR U . . .
H4B_7 H 0.80916(15) 0.09137(8) 0.94296(13) 0.034 Uiso 1 1 calc DR U . . .
C5_7 C 0.81740(12) 0.13352(7) 0.85953(8) 0.0242(4) Uani 1 1 d D . . . .
H5A_7 H 0.87026(18) 0.11002(9) 0.84806(9) 0.029 Uiso 1 1 calc DR U . . .
H5B_7 H 0.78125(15) 0.13534(7) 0.82096(13) 0.029 Uiso 1 1 calc DR U . . .
N2_8 N 0.51467(8) 0.28021(7) 0.75610(6) 0.0154(3) Uani 1 1 d D . . . .
C1_8 C 0.48406(10) 0.25958(9) 0.69148(6) 0.0202(3) Uani 1 1 d D . . . .
H1A_8 H 0.51593(13) 0.22059(13) 0.67462(8) 0.024 Uiso 1 1 calc DR U . . .
H1B_8 H 0.49370(10) 0.29525(13) 0.66465(9) 0.024 Uiso 1 1 calc DR U . . .
C2_8 C 0.38962(10) 0.24323(9) 0.69063(8) 0.0235(4) Uani 1 1 d D . . . .
H2A_8 H 0.36892(11) 0.22980(10) 0.64707(13) 0.028 Uiso 1 1 calc DR U . . .
H2B_8 H 0.35772(13) 0.28260(13) 0.70646(9) 0.028 Uiso 1 1 calc DR U . . .
C3_8 C 0.37394(12) 0.18783(9) 0.73145(8) 0.0265(4) Uani 1 1 d D . . . .
H3A_8 H 0.31206(19) 0.18048(9) 0.73388(8) 0.032 Uiso 1 1 calc DR U . . .
H3B_8 H 0.39935(13) 0.14681(14) 0.71240(9) 0.032 Uiso 1 1 calc DR U . . .
C4_8 C 0.41302(10) 0.20515(10) 0.79705(7) 0.0255(4) Uani 1 1 d D . . . .
H4A_8 H 0.38035(13) 0.24123(13) 0.81872(9) 0.031 Uiso 1 1 calc DR U . . .
H4B_8 H 0.40909(10) 0.16665(14) 0.82121(10) 0.031 Uiso 1 1 calc DR U . . .
C5_8 C 0.50563(10) 0.22603(9) 0.79554(8) 0.0217(3) Uani 1 1 d D . . . .
H5A_8 H 0.52747(11) 0.24016(9) 0.83868(13) 0.026 Uiso 1 1 calc DR U . . .
H5B_8 H 0.53982(13) 0.18825(13) 0.77881(9) 0.026 Uiso 1 1 calc DR U . . .
N2_9 N 0.58555(8) 0.38358(7) 0.71844(7) 0.0184(3) Uani 1 1 d D . . . .
C1_9 C 0.64763(11) 0.40485(8) 0.67550(9) 0.0238(4) Uani 1 1 d D . . . .
H1A_9 H 0.62567(12) 0.39472(8) 0.63174(14) 0.029 Uiso 1 1 calc DR U . . .
H1B_9 H 0.70127(17) 0.38055(10) 0.68063(9) 0.029 Uiso 1 1 calc DR U . . .
C2_9 C 0.66507(11) 0.47810(8) 0.68828(11) 0.0302(4) Uani 1 1 d D . . . .
H2A_9 H 0.70459(14) 0.49181(8) 0.65722(13) 0.036 Uiso 1 1 calc DR U . . .
H2B_9 H 0.69265(13) 0.48754(8) 0.73048(15) 0.036 Uiso 1 1 calc DR U . . .
C3_9 C 0.58300(11) 0.51730(8) 0.68456(10) 0.0302(4) Uani 1 1 d D . . . .
H3A_9 H 0.59520(12) 0.56427(14) 0.69720(11) 0.036 Uiso 1 1 calc DR U . . .
H3B_9 H 0.55961(13) 0.51302(9) 0.64083(15) 0.036 Uiso 1 1 calc DR U . . .
C4_9 C 0.51785(11) 0.49245(7) 0.72740(9) 0.0244(4) Uani 1 1 d D . . . .
H4A_9 H 0.53746(12) 0.50314(8) 0.77165(14) 0.029 Uiso 1 1 calc DR U . . .
H4B_9 H 0.46305(18) 0.51485(9) 0.72098(9) 0.029 Uiso 1 1 calc DR U . . .
C5_9 C 0.50492(9) 0.41869(7) 0.71419(9) 0.0202(3) Uani 1 1 d D . . . .
H5A_9 H 0.46570(13) 0.40344(8) 0.74470(12) 0.024 Uiso 1 1 calc DR U . . .
H5B_9 H 0.47845(11) 0.40860(7) 0.67170(14) 0.024 Uiso 1 1 calc DR U . . .
N2_10 N 0.59832(8) 0.35716(7) 0.84022(6) 0.0176(3) Uani 1 1 d D . . . .
C1_10 C 0.67055(10) 0.39979(10) 0.86288(7) 0.0230(4) Uani 1 1 d D . . . .
H1A_10 H 0.66396(10) 0.44276(14) 0.84596(8) 0.028 Uiso 1 1 calc DR U . . .
H1B_10 H 0.72377(16) 0.37982(11) 0.84719(8) 0.028 Uiso 1 1 calc DR U . . .
C2_10 C 0.67701(10) 0.41021(10) 0.93395(7) 0.0244(4) Uani 1 1 d D . . . .
H2A_10 H 0.72342(15) 0.44184(13) 0.94724(8) 0.029 Uiso 1 1 calc DR U . . .
H2B_10 H 0.69128(10) 0.36816(15) 0.95073(8) 0.029 Uiso 1 1 calc DR U . . .
C3_10 C 0.59396(10) 0.43608(9) 0.96106(8) 0.0245(4) Uani 1 1 d D . . . .
H3A_10 H 0.59790(10) 0.43802(9) 1.00735(14) 0.029 Uiso 1 1 calc DR U . . .
H3B_10 H 0.58337(10) 0.48092(15) 0.94933(8) 0.029 Uiso 1 1 calc DR U . . .
C4_10 C 0.52115(10) 0.39063(10) 0.93547(7) 0.0235(4) Uani 1 1 d D . . . .
H4A_10 H 0.52925(10) 0.34690(15) 0.95056(8) 0.028 Uiso 1 1 calc DR U . . .
H4B_10 H 0.46667(17) 0.40850(11) 0.95093(8) 0.028 Uiso 1 1 calc DR U . . .
C5_10 C 0.51803(9) 0.38406(9) 0.86416(7) 0.0201(3) Uani 1 1 d D . . . .
H5A_10 H 0.47034(15) 0.35475(12) 0.84804(8) 0.024 Uiso 1 1 calc DR U . . .
H5B_10 H 0.50801(9) 0.42760(14) 0.84911(8) 0.024 Uiso 1 1 calc DR U . . .
N2_11 N 0.96792(9) 0.79106(8) 0.75715(6) 0.0220(3) Uani 1 1 d D . . . .
C1_11 C 0.98341(11) 0.73565(10) 0.79453(9) 0.0282(4) Uani 1 1 d D . . . .
H1A_11 H 0.95058(14) 0.69672(14) 0.77547(10) 0.034 Uiso 1 1 calc DR U . . .
H1B_11 H 0.96368(12) 0.74701(10) 0.83765(14) 0.034 Uiso 1 1 calc DR U . . .
C2_11 C 1.07747(12) 0.71931(13) 0.79746(8) 0.0387(5) Uani 1 1 d D . . . .
H2A_11 H 1.08596(12) 0.67972(17) 0.82013(10) 0.046 Uiso 1 1 calc DR U . . .
H2B_11 H 1.10915(14) 0.75625(16) 0.82148(10) 0.046 Uiso 1 1 calc DR U . . .
C3_11 C 1.11339(14) 0.70677(11) 0.73240(9) 0.0385(5) Uani 1 1 d D . . . .
H3A_11 H 1.1761(2) 0.70227(12) 0.73626(9) 0.046 Uiso 1 1 calc DR U . . .
H3B_11 H 1.08947(15) 0.66516(16) 0.71092(11) 0.046 Uiso 1 1 calc DR U . . .
C4_11 C 1.09110(11) 0.76327(11) 0.69378(9) 0.0327(4) Uani 1 1 d D . . . .
H4A_11 H 1.12122(13) 0.80375(15) 0.71222(10) 0.039 Uiso 1 1 calc DR U . . .
H4B_11 H 1.10986(12) 0.75286(11) 0.65026(14) 0.039 Uiso 1 1 calc DR U . . .
C5_11 C 0.99552(10) 0.77464(11) 0.69279(7) 0.0263(4) Uani 1 1 d D . . . .
H5A_11 H 0.98115(11) 0.81108(14) 0.66706(9) 0.032 Uiso 1 1 calc DR U . . .
H5B_11 H 0.96539(13) 0.73447(15) 0.67359(8) 0.032 Uiso 1 1 calc DR U . . .
N2_12 N 0.88253(9) 0.88875(8) 0.71801(7) 0.0243(3) Uani 1 1 d D . . . .
C1_12 C 0.80698(10) 0.91167(11) 0.68457(8) 0.0296(4) Uani 1 1 d D . . . .
H1A_12 H 0.78266(12) 0.94997(14) 0.70974(11) 0.036 Uiso 1 1 calc DR U . . .
H1B_12 H 0.76330(15) 0.87625(14) 0.67930(9) 0.036 Uiso 1 1 calc DR U . . .
C2_12 C 0.82892(13) 0.93113(11) 0.62073(8) 0.0357(5) Uani 1 1 d D . . . .
H2A_12 H 0.77722(19) 0.94769(12) 0.59953(10) 0.043 Uiso 1 1 calc DR U . . .
H2B_12 H 0.84928(14) 0.89209(15) 0.59438(11) 0.043 Uiso 1 1 calc DR U . . .
C3_12 C 0.89784(13) 0.98431(11) 0.62740(11) 0.0391(5) Uani 1 1 d D . . . .
H3A_12 H 0.91476(14) 0.99423(11) 0.58521(15) 0.047 Uiso 1 1 calc DR U . . .
H3B_12 H 0.87540(14) 1.02513(15) 0.64967(12) 0.047 Uiso 1 1 calc DR U . . .
C4_12 C 0.97471(12) 0.96097(13) 0.66400(10) 0.0396(5) Uani 1 1 d D . . . .
H4A_12 H 1.00184(14) 0.92410(16) 0.63862(12) 0.047 Uiso 1 1 calc DR U . . .
H4B_12 H 1.01694(16) 0.99729(16) 0.67181(10) 0.047 Uiso 1 1 calc DR U . . .
C5_12 C 0.95024(13) 0.93850(12) 0.72612(9) 0.0378(6) Uani 1 1 d D . . . .
H5A_12 H 1.00099(18) 0.92007(13) 0.74690(10) 0.045 Uiso 1 1 calc DR U . . .
H5B_12 H 0.93082(14) 0.97686(15) 0.75383(11) 0.045 Uiso 1 1 calc DR U . . .
N2_13 N 0.69863(7) 0.71125(6) 0.58317(7) 0.0155(3) Uani 1 1 d D . . . .
C1_13 C 0.78064(9) 0.74649(7) 0.58793(8) 0.0175(3) Uani 1 1 d D . . . .
H1A_13 H 0.80168(10) 0.75256(7) 0.63240(14) 0.021 Uiso 1 1 calc DR U . . .
H1B_13 H 0.77311(9) 0.79051(13) 0.57295(9) 0.021 Uiso 1 1 calc DR U . . .
C2_13 C 0.84504(10) 0.70764(7) 0.54855(8) 0.0199(3) Uani 1 1 d D . . . .
H2A_13 H 0.90090(17) 0.73061(9) 0.55355(8) 0.024 Uiso 1 1 calc DR U . . .
H2B_13 H 0.82627(11) 0.70529(7) 0.50363(14) 0.024 Uiso 1 1 calc DR U . . .
C3_13 C 0.85504(10) 0.63828(8) 0.56783(10) 0.0250(4) Uani 1 1 d D . . . .
H3A_13 H 0.89176(13) 0.61247(10) 0.53799(12) 0.030 Uiso 1 1 calc DR U . . .
H3B_13 H 0.88319(12) 0.64024(8) 0.61023(15) 0.030 Uiso 1 1 calc DR U . . .
C4_13 C 0.76888(10) 0.60436(7) 0.56844(9) 0.0228(4) Uani 1 1 d D . . . .
H4A_13 H 0.74501(12) 0.59563(8) 0.52484(14) 0.027 Uiso 1 1 calc DR U . . .
H4B_13 H 0.77604(10) 0.56162(13) 0.58609(10) 0.027 Uiso 1 1 calc DR U . . .
C5_13 C 0.70754(10) 0.64688(7) 0.60759(8) 0.0198(3) Uani 1 1 d D . . . .
H5A_13 H 0.65115(17) 0.62482(9) 0.60623(8) 0.024 Uiso 1 1 calc DR U . . .
H5B_13 H 0.72916(12) 0.65289(7) 0.65192(14) 0.024 Uiso 1 1 calc DR U . . .
N2_14 N 0.88741(9) 0.86322(8) 0.84122(6) 0.0219(3) Uani 1 1 d D . . . .
C1_14 C 0.96861(10) 0.89241(11) 0.86633(7) 0.0265(4) Uani 1 1 d D . . . .
H1A_14 H 0.97482(10) 0.93697(16) 0.85254(8) 0.032 Uiso 1 1 calc DR U . . .
H1B_14 H 1.01636(15) 0.86515(13) 0.84978(8) 0.032 Uiso 1 1 calc DR U . . .
C2_14 C 0.97220(11) 0.89681(11) 0.93757(7) 0.0286(4) Uani 1 1 d D . . . .
H2A_14 H 1.02742(18) 0.91638(12) 0.95403(8) 0.034 Uiso 1 1 calc DR U . . .
H2B_14 H 0.96796(11) 0.85211(15) 0.95137(8) 0.034 Uiso 1 1 calc DR U . . .
C3_14 C 0.89934(10) 0.93896(10) 0.96375(8) 0.0268(4) Uani 1 1 d D . . . .
H3A_14 H 0.90007(10) 0.93957(10) 1.01011(14) 0.032 Uiso 1 1 calc DR U . . .
H3B_14 H 0.90627(11) 0.98474(15) 0.95322(8) 0.032 Uiso 1 1 calc DR U . . .
C4_14 C 0.81511(10) 0.91075(11) 0.93559(7) 0.0278(4) Uani 1 1 d D . . . .
H4A_14 H 0.80471(11) 0.86757(15) 0.95133(8) 0.033 Uiso 1 1 calc DR U . . .
H4B_14 H 0.76824(16) 0.94054(13) 0.94928(8) 0.033 Uiso 1 1 calc DR U . . .
C5_14 C 0.81496(10) 0.90221(10) 0.86446(7) 0.0252(4) Uani 1 1 d D . . . .
H5A_14 H 0.76122(17) 0.88024(11) 0.84791(8) 0.030 Uiso 1 1 calc DR U . . .
H5B_14 H 0.81702(10) 0.94607(15) 0.84858(8) 0.030 Uiso 1 1 calc DR U . . .
N2_15 N 0.65372(8) 0.70021(6) 0.88681(7) 0.0193(3) Uani 1 1 d D . . . .
C1_15 C 0.67484(12) 0.63592(7) 0.85466(8) 0.0241(4) Uani 1 1 d D . . . .
H1A_15 H 0.70818(14) 0.64201(8) 0.81730(12) 0.029 Uiso 1 1 calc DR U . . .
H1B_15 H 0.62176(18) 0.61170(10) 0.84028(9) 0.029 Uiso 1 1 calc DR U . . .
C2_15 C 0.72635(12) 0.59665(8) 0.89912(10) 0.0294(4) Uani 1 1 d D . . . .
H2A_15 H 0.74360(13) 0.55446(13) 0.87637(11) 0.035 Uiso 1 1 calc DR U . . .
H2B_15 H 0.69052(15) 0.58652(8) 0.93404(13) 0.035 Uiso 1 1 calc DR U . . .
C3_15 C 0.80542(11) 0.63442(8) 0.92578(10) 0.0282(4) Uani 1 1 d D . . . .
H3A_15 H 0.83349(13) 0.61032(10) 0.95878(13) 0.034 Uiso 1 1 calc DR U . . .
H3B_15 H 0.84615(15) 0.63736(8) 0.89196(13) 0.034 Uiso 1 1 calc DR U . . .
C4_15 C 0.78313(12) 0.70329(8) 0.95362(8) 0.0264(4) Uani 1 1 d D . . . .
H4A_15 H 0.75007(15) 0.70060(8) 0.99178(13) 0.032 Uiso 1 1 calc DR U . . .
H4B_15 H 0.83616(18) 0.72847(10) 0.96602(9) 0.032 Uiso 1 1 calc DR U . . .
C5_15 C 0.73111(10) 0.73859(7) 0.90613(8) 0.0206(3) Uani 1 1 d D . . . .
H5A_15 H 0.71547(10) 0.78293(13) 0.92511(9) 0.025 Uiso 1 1 calc DR U . . .
H5B_15 H 0.76528(13) 0.74382(7) 0.86899(12) 0.025 Uiso 1 1 calc DR U . . .
N2_16 N 0.45473(17) 0.97678(18) 0.75800(13) 0.0292(4) Uani 0.507(4) 1 d D . P A 1
C1_16 C 0.5058(2) 0.97046(16) 0.81615(12) 0.0193(7) Uani 0.507(4) 1 d D . P A 1
H1A_16 H 0.5423(2) 0.93099(19) 0.81088(12) 0.023 Uiso 0.507(4) 1 calc DR U P A 1
H1B_16 H 0.4678(2) 0.96574(16) 0.85135(15) 0.023 Uiso 0.507(4) 1 calc DR U P A 1
C2_16 C 0.5607(2) 1.03187(16) 0.83020(11) 0.0226(8) Uani 0.507(4) 1 d D . P A 1
H2A_16 H 0.5959(2) 1.02851(16) 0.86920(15) 0.027 Uiso 0.507(4) 1 calc DR U P A 1
H2B_16 H 0.5236(2) 1.07086(19) 0.83709(11) 0.027 Uiso 0.507(4) 1 calc DR U P A 1
C3_16 C 0.61856(19) 1.0405(2) 0.77613(13) 0.0261(9) Uani 0.507(4) 1 d D . P A 1
H3A_16 H 0.6488(2) 1.0833(2) 0.78394(13) 0.031 Uiso 0.507(4) 1 calc DR U P A 1
H3B_16 H 0.6618(2) 1.0052(2) 0.77361(13) 0.031 Uiso 0.507(4) 1 calc DR U P A 1
C4_16 C 0.5671(2) 1.03788(16) 0.71432(12) 0.0231(8) Uani 0.507(4) 1 d D . P A 1
H4A_16 H 0.6063(2) 1.03803(16) 0.67917(15) 0.028 Uiso 0.507(4) 1 calc DR U P A 1
H4B_16 H 0.5307(2) 1.07738(18) 0.71417(12) 0.028 Uiso 0.507(4) 1 calc DR U P A 1
C5_16 C 0.5115(2) 0.97643(16) 0.70485(11) 0.0202(7) Uani 0.507(4) 1 d D . P A 1
H5A_16 H 0.4773(2) 0.97580(16) 0.66488(15) 0.024 Uiso 0.507(4) 1 calc DR U P A 1
H5B_16 H 0.5476(2) 0.93667(19) 0.70279(11) 0.024 Uiso 0.507(4) 1 calc DR U P A 1
N2_17 N 0.45370(18) 0.98193(18) 0.75909(13) 0.0292(4) Uani 0.493(4) 1 d D . P A 2
C1_17 C 0.49971(16) 1.01236(19) 0.71069(12) 0.0219(7) Uani 0.493(4) 1 d D . P A 2
H1A_17 H 0.49542(16) 1.0609(2) 0.71809(12) 0.026 Uiso 0.493(4) 1 calc DR U P A 2
H1B_17 H 0.47323(18) 0.9983(2) 0.66870(16) 0.026 Uiso 0.493(4) 1 calc DR U P A 2
C2_17 C 0.59273(16) 0.99265(19) 0.71218(11) 0.0223(8) Uani 0.493(4) 1 d D . P A 2
H2A_17 H 0.62284(18) 1.0140(2) 0.67974(14) 0.027 Uiso 0.493(4) 1 calc DR U P A 2
H2B_17 H 0.59711(16) 0.9444(2) 0.70237(12) 0.027 Uiso 0.493(4) 1 calc DR U P A 2
C3_17 C 0.63486(16) 1.0129(2) 0.77661(13) 0.0234(9) Uani 0.493(4) 1 d D . P A 2
H3A_17 H 0.6940(2) 0.9962(2) 0.77811(13) 0.028 Uiso 0.493(4) 1 calc DR U P A 2
H3B_17 H 0.63705(17) 1.0615(2) 0.78440(13) 0.028 Uiso 0.493(4) 1 calc DR U P A 2
C4_17 C 0.58400(17) 0.98479(19) 0.82679(12) 0.0223(8) Uani 0.493(4) 1 d D . P A 2
H4A_17 H 0.58803(17) 0.9362(2) 0.82196(12) 0.027 Uiso 0.493(4) 1 calc DR U P A 2
H4B_17 H 0.60840(18) 1.00098(19) 0.86892(16) 0.027 Uiso 0.493(4) 1 calc DR U P A 2
C5_17 C 0.49113(16) 1.0047(2) 0.82169(11) 0.0225(8) Uani 0.493(4) 1 d D . P A 2
H5A_17 H 0.45899(18) 0.9853(2) 0.85435(14) 0.027 Uiso 0.493(4) 1 calc DR U P A 2
H5B_17 H 0.48676(16) 1.0532(2) 0.82899(12) 0.027 Uiso 0.493(4) 1 calc DR U P A 2
N2_18 N 0.32450(9) 0.92914(7) 0.80714(7) 0.0204(3) Uani 1 1 d D . . . .
C1_18 C 0.29090(13) 0.99360(7) 0.82993(7) 0.0233(4) Uani 1 1 d D . . . .
H1A_18 H 0.23884(18) 1.00283(8) 0.80469(10) 0.028 Uiso 1 1 calc DR U . . .
H1B_18 H 0.33371(17) 1.02817(11) 0.82481(8) 0.028 Uiso 1 1 calc DR U . . .
C2_18 C 0.26986(13) 0.99526(9) 0.89864(7) 0.0285(4) Uani 1 1 d D . . . .
H2A_18 H 0.24571(15) 1.03867(14) 0.91299(8) 0.034 Uiso 1 1 calc DR U . . .
H2B_18 H 0.32269(19) 0.98923(9) 0.92423(10) 0.034 Uiso 1 1 calc DR U . . .
C3_18 C 0.20601(13) 0.94126(9) 0.90816(9) 0.0306(4) Uani 1 1 d D . . . .
H3A_18 H 0.19672(13) 0.94050(9) 0.95361(15) 0.037 Uiso 1 1 calc DR U . . .
H3B_18 H 0.15068(19) 0.95025(9) 0.88690(10) 0.037 Uiso 1 1 calc DR U . . .
C4_18 C 0.23940(15) 0.87506(8) 0.88130(9) 0.0332(4) Uani 1 1 d D . . . .
H4A_18 H 0.29043(19) 0.86345(9) 0.90650(11) 0.040 Uiso 1 1 calc DR U . . .
H4B_18 H 0.19533(18) 0.84078(12) 0.88400(9) 0.040 Uiso 1 1 calc DR U . . .
C5_18 C 0.26245(13) 0.87669(8) 0.81334(8) 0.0298(4) Uani 1 1 d D . . . .
H5A_18 H 0.28673(15) 0.83376(14) 0.79759(9) 0.036 Uiso 1 1 calc DR U . . .
H5B_18 H 0.21031(19) 0.88398(9) 0.78741(11) 0.036 Uiso 1 1 calc DR U . . .
N2_19 N 0.32664(10) 0.94384(7) 0.68269(7) 0.0233(3) Uani 1 1 d D . . . .
C1_19 C 0.30177(11) 1.01179(7) 0.67705(9) 0.0244(4) Uani 1 1 d D . . . .
H1A_19 H 0.33747(14) 1.03055(9) 0.64601(12) 0.029 Uiso 1 1 calc DR U . . .
H1B_19 H 0.31164(11) 1.03820(10) 0.71812(13) 0.029 Uiso 1 1 calc DR U . . .
C2_19 C 0.20873(11) 1.01566(10) 0.65639(9) 0.0351(5) Uani 1 1 d D . . . .
H2A_19 H 0.19430(12) 1.06172(15) 0.64989(9) 0.042 Uiso 1 1 calc DR U . . .
H2B_19 H 0.17267(15) 1.00178(11) 0.68972(12) 0.042 Uiso 1 1 calc DR U . . .
C3_19 C 0.19043(13) 0.97161(10) 0.59562(9) 0.0351(5) Uani 1 1 d D . . . .
H3A_19 H 0.1284(2) 0.97142(10) 0.58492(9) 0.042 Uiso 1 1 calc DR U . . .
H3B_19 H 0.22042(15) 0.98913(10) 0.56091(12) 0.042 Uiso 1 1 calc DR U . . .
C4_19 C 0.21982(12) 0.90182(9) 0.60264(11) 0.0366(5) Uani 1 1 d D . . . .
H4A_19 H 0.18482(15) 0.88239(10) 0.63369(13) 0.044 Uiso 1 1 calc DR U . . .
H4B_19 H 0.21172(12) 0.87464(11) 0.56181(15) 0.044 Uiso 1 1 calc DR U . . .
C5_19 C 0.31300(12) 0.90124(9) 0.62412(8) 0.0289(4) Uani 1 1 d D . . . .
H5A_19 H 0.33025(12) 0.85574(14) 0.63065(9) 0.035 Uiso 1 1 calc DR U . . .
H5B_19 H 0.34861(15) 0.91675(10) 0.59129(12) 0.035 Uiso 1 1 calc DR U . . .
N2_20 N 0.55057(10) 0.79045(7) 0.92545(6) 0.0230(3) Uani 1 1 d D . . . .
C1_20 C 0.49185(12) 0.84549(8) 0.92172(8) 0.0250(4) Uani 1 1 d D . . . .
H1A_20 H 0.43583(18) 0.83361(8) 0.93727(9) 0.030 Uiso 1 1 calc DR U . . .
H1B_20 H 0.48334(12) 0.85462(8) 0.87731(14) 0.030 Uiso 1 1 calc DR U . . .
C2_20 C 0.52643(16) 0.90660(8) 0.96054(8) 0.0339(5) Uani 1 1 d D . . . .
H2A_20 H 0.48395(19) 0.94230(12) 0.95975(8) 0.041 Uiso 1 1 calc DR U . . .
H2B_20 H 0.5790(2) 0.92146(9) 0.94193(9) 0.041 Uiso 1 1 calc DR U . . .
C3_20 C 0.54618(14) 0.89311(10) 1.02821(8) 0.0338(5) Uani 1 1 d D . . . .
H3A_20 H 0.57425(16) 0.93216(14) 1.05155(10) 0.041 Uiso 1 1 calc DR U . . .
H3B_20 H 0.49245(19) 0.88460(10) 1.04887(9) 0.041 Uiso 1 1 calc DR U . . .
C4_20 C 0.60431(14) 0.83393(10) 1.02998(9) 0.0411(5) Uani 1 1 d D . . . .
H4A_20 H 0.6606(2) 0.84449(10) 1.01400(10) 0.049 Uiso 1 1 calc DR U . . .
H4B_20 H 0.61307(14) 0.82338(10) 1.07395(14) 0.049 Uiso 1 1 calc DR U . . .
C5_20 C 0.56569(14) 0.77482(9) 0.99011(7) 0.0340(5) Uani 1 1 d D . . . .
H5A_20 H 0.60492(17) 0.73698(13) 0.99076(7) 0.041 Uiso 1 1 calc DR U . . .
H5B_20 H 0.5112(2) 0.76239(10) 1.00766(8) 0.041 Uiso 1 1 calc DR U . . .
N2_21 N 0.53535(8) 0.69894(7) 0.57213(6) 0.0198(3) Uani 1 1 d D . . . .
C1_21 C 0.44778(9) 0.70423(8) 0.59320(8) 0.0217(3) Uani 1 1 d D . . . .
H1A_21 H 0.41370(13) 0.73082(10) 0.56522(11) 0.026 Uiso 1 1 calc DR U . . .
H1B_21 H 0.44787(9) 0.72686(10) 0.63637(14) 0.026 Uiso 1 1 calc DR U . . .
C2_21 C 0.40762(12) 0.63661(9) 0.59246(8) 0.0277(4) Uani 1 1 d D . . . .
H2A_21 H 0.34751(19) 0.64124(9) 0.60452(9) 0.033 Uiso 1 1 calc DR U . . .
H2B_21 H 0.43824(14) 0.61172(11) 0.62372(11) 0.033 Uiso 1 1 calc DR U . . .
C3_21 C 0.41089(11) 0.59863(10) 0.52765(8) 0.0285(4) Uani 1 1 d D . . . .
H3A_21 H 0.38951(12) 0.55322(15) 0.52939(8) 0.034 Uiso 1 1 calc DR U . . .
H3B_21 H 0.37370(14) 0.62009(11) 0.49738(11) 0.034 Uiso 1 1 calc DR U . . .
C4_21 C 0.50180(11) 0.59655(8) 0.50567(9) 0.0254(4) Uani 1 1 d D . . . .
H4A_21 H 0.53732(14) 0.56993(10) 0.53274(11) 0.030 Uiso 1 1 calc DR U . . .
H4B_21 H 0.50247(11) 0.57535(9) 0.46199(14) 0.030 Uiso 1 1 calc DR U . . .
C5_21 C 0.53886(11) 0.66555(8) 0.50842(7) 0.0207(3) Uani 1 1 d D . . . .
H5A_21 H 0.59882(19) 0.66319(8) 0.49564(8) 0.025 Uiso 1 1 calc DR U . . .
H5B_21 H 0.50625(14) 0.69105(10) 0.47865(10) 0.025 Uiso 1 1 calc DR U . . .
N2_22 N 0.78124(8) 0.21456(6) 0.58739(7) 0.0164(3) Uani 1 1 d D . . . .
C1_22 C 0.78360(10) 0.15441(7) 0.61957(8) 0.0211(3) Uani 1 1 d D . . . .
H1A_22 H 0.76347(11) 0.16409(8) 0.66260(14) 0.025 Uiso 1 1 calc DR U . . .
H1B_22 H 0.84281(18) 0.13858(8) 0.62263(8) 0.025 Uiso 1 1 calc DR U . . .
C2_22 C 0.72769(10) 0.10146(7) 0.58396(10) 0.0257(4) Uani 1 1 d D . . . .
H2A_22 H 0.72786(10) 0.06203(12) 0.60709(12) 0.031 Uiso 1 1 calc DR U . . .
H2B_22 H 0.75085(11) 0.08905(8) 0.54224(14) 0.031 Uiso 1 1 calc DR U . . .
C3_22 C 0.63668(10) 0.12576(8) 0.57596(11) 0.0281(4) Uani 1 1 d D . . . .
H3A_22 H 0.60299(13) 0.09287(11) 0.54837(13) 0.034 Uiso 1 1 calc DR U . . .
H3B_22 H 0.61027(12) 0.13118(8) 0.61724(15) 0.034 Uiso 1 1 calc DR U . . .
C4_22 C 0.63559(10) 0.19096(8) 0.54756(9) 0.0236(4) Uani 1 1 d D . . . .
H4A_22 H 0.65368(11) 0.18402(8) 0.50375(14) 0.028 Uiso 1 1 calc DR U . . .
H4B_22 H 0.57693(18) 0.20820(9) 0.54695(9) 0.028 Uiso 1 1 calc DR U . . .
C5_22 C 0.69443(9) 0.24096(7) 0.58478(8) 0.0178(3) Uani 1 1 d D . . . .
H5A_22 H 0.69430(9) 0.28229(12) 0.56455(10) 0.021 Uiso 1 1 calc DR U . . .
H5B_22 H 0.67414(10) 0.25062(7) 0.62777(13) 0.021 Uiso 1 1 calc DR U . . .
N2_23 N 0.61640(9) 0.81651(6) 0.55686(6) 0.0173(3) Uani 1 1 d D . . . .
C1_23 C 0.63769(11) 0.80699(7) 0.49050(6) 0.0176(3) Uani 1 1 d D . . . .
H1A_23 H 0.58613(17) 0.79299(8) 0.46434(9) 0.021 Uiso 1 1 calc DR U . . .
H1B_23 H 0.68102(16) 0.77203(11) 0.48434(7) 0.021 Uiso 1 1 calc DR U . . .
C2_23 C 0.67213(11) 0.87078(7) 0.47036(8) 0.0213(3) Uani 1 1 d D . . . .
H2A_23 H 0.68532(11) 0.86440(7) 0.42528(14) 0.026 Uiso 1 1 calc DR U . . .
H2B_23 H 0.72565(17) 0.88317(8) 0.49480(10) 0.026 Uiso 1 1 calc DR U . . .
C3_23 C 0.60745(12) 0.92586(8) 0.48087(8) 0.0245(4) Uani 1 1 d D . . . .
H3A_23 H 0.63295(14) 0.96786(13) 0.47109(8) 0.029 Uiso 1 1 calc DR U . . .
H3B_23 H 0.55684(18) 0.91625(8) 0.45227(11) 0.029 Uiso 1 1 calc DR U . . .
C4_23 C 0.58044(13) 0.93248(7) 0.54860(8) 0.0240(4) Uani 1 1 d D . . . .
H4A_23 H 0.62913(18) 0.94908(8) 0.57666(10) 0.029 Uiso 1 1 calc DR U . . .
H4B_23 H 0.53367(17) 0.96479(11) 0.55352(8) 0.029 Uiso 1 1 calc DR U . . .
C5_23 C 0.55066(10) 0.86685(7) 0.56756(8) 0.0185(3) Uani 1 1 d D . . . .
H5A_23 H 0.53717(11) 0.87181(7) 0.61262(14) 0.022 Uiso 1 1 calc DR U . . .
H5B_23 H 0.49797(17) 0.85272(8) 0.54283(10) 0.022 Uiso 1 1 calc DR U . . .
N2_24 N 0.94559(10) 0.29055(7) 0.92643(6) 0.0203(3) Uani 1 1 d D . . . .
C1_24 C 0.93272(14) 0.27726(8) 0.99119(7) 0.0282(4) Uani 1 1 d D . . . .
H1A_24 H 0.98774(19) 0.26619(9) 1.01132(8) 0.034 Uiso 1 1 calc DR U . . .
H1B_24 H 0.89389(17) 0.23925(13) 0.99148(7) 0.034 Uiso 1 1 calc DR U . . .
C2_24 C 0.89511(13) 0.33698(9) 1.02788(8) 0.0327(4) Uani 1 1 d D . . . .
H2A_24 H 0.88893(13) 0.32813(9) 1.07198(14) 0.039 Uiso 1 1 calc DR U . . .
H2B_24 H 0.83798(19) 0.34581(9) 1.00982(10) 0.039 Uiso 1 1 calc DR U . . .
C3_24 C 0.95233(14) 0.39692(9) 1.02564(8) 0.0318(4) Uani 1 1 d D . . . .
H3A_24 H 0.92468(16) 0.43615(13) 1.04638(9) 0.038 Uiso 1 1 calc DR U . . .
H3B_24 H 1.00688(19) 0.39039(9) 1.04864(10) 0.038 Uiso 1 1 calc DR U . . .
C4_24 C 0.96918(15) 0.40781(8) 0.95808(8) 0.0315(4) Uani 1 1 d D . . . .
H4A_24 H 0.9157(2) 0.42069(9) 0.93687(10) 0.038 Uiso 1 1 calc DR U . . .
H4B_24 H 1.01076(18) 0.44404(12) 0.95754(8) 0.038 Uiso 1 1 calc DR U . . .
C5_24 C 1.00357(11) 0.34603(8) 0.92270(8) 0.0237(4) Uani 1 1 d D . . . .
H5A_24 H 1.01020(12) 0.35336(8) 0.87825(14) 0.028 Uiso 1 1 calc DR U . . .
H5B_24 H 1.06017(18) 0.33588(8) 0.94089(9) 0.028 Uiso 1 1 calc DR U . . .
N2_25 N 0.49384(10) 0.68705(10) 0.84772(7) 0.0316(4) Uani 1 1 d D . . . .
C1_25 C 0.45615(11) 0.66386(11) 0.78611(7) 0.0295(4) Uani 1 1 d D . . . .
H1A_25 H 0.46252(11) 0.61553(16) 0.77853(7) 0.035 Uiso 1 1 calc DR U . . .
H1B_25 H 0.48631(13) 0.68425(12) 0.75309(11) 0.035 Uiso 1 1 calc DR U . . .
C2_25 C 0.36260(11) 0.68141(14) 0.78264(10) 0.0433(6) Uani 1 1 d D . . . .
H2A_25 H 0.33696(13) 0.66325(15) 0.74148(14) 0.052 Uiso 1 1 calc DR U . . .
H2B_25 H 0.35667(11) 0.72988(19) 0.78598(10) 0.052 Uiso 1 1 calc DR U . . .
C3_25 C 0.31534(13) 0.65415(15) 0.83522(9) 0.0493(7) Uani 1 1 d D . . . .
H3A_25 H 0.2558(2) 0.67010(16) 0.83474(9) 0.059 Uiso 1 1 calc DR U . . .
H3B_25 H 0.31383(13) 0.6055(2) 0.82830(10) 0.059 Uiso 1 1 calc DR U . . .
C4_25 C 0.35878(11) 0.67551(13) 0.89860(9) 0.0388(5) Uani 1 1 d D . . . .
H4A_25 H 0.35301(11) 0.72369(17) 0.90826(9) 0.047 Uiso 1 1 calc DR U . . .
H4B_25 H 0.33077(13) 0.65374(14) 0.93175(12) 0.047 Uiso 1 1 calc DR U . . .
C5_25 C 0.45245(11) 0.65758(14) 0.89828(9) 0.0408(6) Uani 1 1 d D . . . .
H5A_25 H 0.48059(13) 0.67357(15) 0.93924(14) 0.049 Uiso 1 1 calc DR U . . .
H5B_25 H 0.45830(11) 0.60912(19) 0.89220(9) 0.049 Uiso 1 1 calc DR U . . .

loop_
_atom_site_aniso_label
_atom_site_aniso_U_11
_atom_site_aniso_U_22
_atom_site_aniso_U_33
_atom_site_aniso_U_23
_atom_site_aniso_U_13
_atom_site_aniso_U_12
Fe1 0.01279(11) 0.01996(13) 0.01154(11) 0.00286(9) 0.00018(9) -0.00209(9)
Fe2 0.01175(11) 0.02045(13) 0.01062(11) 0.00385(9) 0.00111(9) 0.00126(9)
P1 0.0138(2) 0.0220(2) 0.0155(2) 0.00162(17) -0.00034(16) -0.00170(17)
P3 0.01203(19) 0.0174(2) 0.01309(19) 0.00274(15) 0.00130(15) 0.00026(16)
P4 0.01242(19) 0.0214(2) 0.01022(19) 0.00342(16) 0.00004(15) -0.00204(16)
N1 0.0153(7) 0.0247(8) 0.0208(8) 0.0008(6) 0.0008(6) -0.0023(6)
N5 0.0137(7) 0.0263(8) 0.0141(7) 0.0074(6) -0.0006(5) -0.0011(6)
N9 0.0148(7) 0.0248(8) 0.0179(7) 0.0030(6) 0.0023(6) 0.0025(6)
N13 0.0139(7) 0.0276(8) 0.0103(6) 0.0034(6) 0.0009(5) -0.0013(6)
Fe3 0.01829(13) 0.02049(13) 0.01101(11) 0.00368(9) 0.00234(9) 0.00034(10)
Fe4 0.02335(14) 0.02630(14) 0.01171(12) 0.00512(10) 0.00414(10) 0.01208(11)
P5 0.0194(2) 0.0237(2) 0.0138(2) 0.00300(17) 0.00086(17) -0.00313(18)
P7 0.0169(2) 0.0347(3) 0.0150(2) 0.00269(19) 0.00101(17) 0.0092(2)
N17 0.0231(8) 0.0280(9) 0.0172(8) 0.0033(6) 0.0011(6) -0.0043(7)
N21 0.0225(8) 0.0316(9) 0.0140(7) 0.0094(6) 0.0050(6) 0.0086(7)
N25 0.0346(11) 0.0460(12) 0.0207(9) 0.0037(8) 0.0013(8) 0.0246(9)
N29 0.0201(8) 0.0251(8) 0.0129(7) 0.0037(6) 0.0022(6) 0.0046(6)
P2 0.0141(2) 0.0234(2) 0.0120(2) 0.00622(16) 0.00075(16) 0.00219(17)
P6 0.0161(2) 0.0299(3) 0.0137(2) 0.00964(18) 0.00260(17) 0.00490(19)
P8 0.0148(2) 0.0186(2) 0.01100(19) 0.00264(15) 0.00282(15) 0.00214(16)
N2_1 0.0245(8) 0.0250(6) 0.0200(7) 0.0030(5) 0.0064(6) -0.0053(5)
C1_1 0.0247(7) 0.0307(9) 0.0223(7) 0.0002(6) 0.0071(6) -0.0032(6)
C2_1 0.0253(7) 0.0393(9) 0.0311(11) 0.0145(8) 0.0099(7) 0.0015(6)
C3_1 0.0257(10) 0.0417(9) 0.0311(9) 0.0174(7) 0.0034(8) -0.0021(7)
C4_1 0.0338(9) 0.0405(10) 0.0343(9) 0.0121(8) 0.0050(7) -0.0112(7)
C5_1 0.0336(8) 0.0264(7) 0.0251(10) 0.0070(7) 0.0045(7) -0.0073(6)
N2_2 0.0131(6) 0.0275(7) 0.0150(6) -0.0016(5) 0.0014(5) -0.0020(5)
C1_2 0.0194(8) 0.0324(8) 0.0199(7) -0.0066(6) 0.0014(6) -0.0011(6)
C2_2 0.0255(7) 0.0327(9) 0.0363(11) -0.0022(8) 0.0068(7) 0.0023(6)
C3_2 0.0238(8) 0.0344(9) 0.0264(8) 0.0054(7) 0.0056(6) 0.0039(7)
C4_2 0.0207(8) 0.0426(9) 0.0284(9) 0.0005(7) 0.0009(7) 0.0046(7)
C5_2 0.0133(6) 0.0330(8) 0.0195(8) -0.0025(6) 0.0024(5) -0.0034(5)
N2_3 0.0266(8) 0.0225(6) 0.0106(5) 0.0044(4) -0.0006(5) -0.0033(5)
C1_3 0.0306(9) 0.0281(9) 0.0107(5) 0.0045(5) -0.0015(5) -0.0025(7)
C2_3 0.0335(9) 0.0295(7) 0.0171(8) 0.0080(6) 0.0036(7) 0.0003(7)
C3_3 0.0374(12) 0.0290(8) 0.0217(7) 0.0084(6) 0.0059(6) -0.0004(7)
C4_3 0.0281(8) 0.0219(8) 0.0223(7) 0.0056(6) 0.0047(6) -0.0010(7)
C5_3 0.0229(8) 0.0225(6) 0.0145(7) 0.0048(5) -0.0002(6) -0.0005(5)
N2_4 0.0159(6) 0.0228(6) 0.0199(7) 0.0010(5) -0.0047(5) 0.0009(5)
C1_4 0.0214(8) 0.0281(8) 0.0261(7) 0.0019(6) -0.0049(6) 0.0061(7)
C2_4 0.0221(9) 0.0389(9) 0.0265(7) 0.0060(6) -0.0045(6) 0.0055(7)
C3_4 0.0245(8) 0.0425(9) 0.0213(9) 0.0033(6) -0.0030(7) 0.0026(6)
C4_4 0.0252(9) 0.0364(10) 0.0211(7) -0.0019(6) -0.0053(6) 0.0004(7)
C5_4 0.0249(9) 0.0250(7) 0.0211(7) 0.0001(6) -0.0049(6) -0.0030(6)
N2_5 0.0190(6) 0.0256(8) 0.0156(5) 0.0020(5) -0.0019(4) 0.0038(6)
C1_5 0.0256(8) 0.0282(8) 0.0189(7) 0.0016(6) -0.0065(6) 0.0047(6)
C2_5 0.0350(10) 0.0321(9) 0.0271(8) -0.0005(7) -0.0091(7) 0.0110(8)
C3_5 0.0352(9) 0.0360(12) 0.0287(7) -0.0005(7) -0.0076(6) 0.0141(8)
C4_5 0.0289(9) 0.0296(8) 0.0240(8) -0.0014(6) -0.0031(7) 0.0100(7)
C5_5 0.0217(8) 0.0255(8) 0.0176(7) 0.0018(6) 0.0004(6) 0.0044(6)
N2_6 0.0207(7) 0.0337(9) 0.0177(6) 0.0083(5) 0.0032(5) 0.0115(6)
C1_6 0.0269(7) 0.0447(12) 0.0222(8) 0.0138(8) 0.0019(6) 0.0157(7)
C2_6 0.0270(7) 0.0436(12) 0.0293(8) 0.0110(8) -0.0005(6) 0.0137(7)
C3_6 0.0323(11) 0.0597(15) 0.0326(8) 0.0138(8) 0.0068(7) 0.0203(11)
C4_6 0.0300(8) 0.0520(14) 0.0286(9) 0.0114(9) 0.0085(7) 0.0165(8)
C5_6 0.0302(8) 0.0334(10) 0.0190(6) 0.0047(6) 0.0027(6) 0.0131(7)
N2_7 0.0176(6) 0.0214(6) 0.0168(7) 0.0057(5) 0.0051(5) 0.0025(5)
C1_7 0.0197(7) 0.0259(8) 0.0238(8) 0.0069(6) 0.0081(6) 0.0050(6)
C2_7 0.0282(10) 0.0323(8) 0.0266(9) 0.0072(6) 0.0116(7) 0.0000(7)
C3_7 0.0285(9) 0.0319(8) 0.0314(10) 0.0084(7) 0.0099(7) -0.0009(6)
C4_7 0.0289(9) 0.0267(9) 0.0310(10) 0.0064(7) 0.0087(7) -0.0022(7)
C5_7 0.0258(9) 0.0236(7) 0.0236(8) 0.0024(5) 0.0066(6) -0.0001(6)
N2_8 0.0153(6) 0.0166(6) 0.0146(5) 0.0026(4) 0.0015(4) -0.0018(5)
C1_8 0.0218(7) 0.0229(9) 0.0155(6) 0.0004(5) 0.0003(5) -0.0039(6)
C2_8 0.0225(7) 0.0267(8) 0.0205(8) -0.0006(6) -0.0013(6) -0.0063(6)
C3_8 0.0237(9) 0.0272(8) 0.0286(7) 0.0024(6) 0.0021(6) -0.0063(7)
C4_8 0.0238(7) 0.0269(10) 0.0266(8) 0.0063(7) 0.0031(6) -0.0066(6)
C5_8 0.0224(7) 0.0211(7) 0.0228(8) 0.0084(6) 0.0013(6) -0.0036(6)
N2_9 0.0153(6) 0.0205(7) 0.0208(7) 0.0086(5) 0.0015(5) 0.0007(5)
C1_9 0.0223(8) 0.0256(7) 0.0256(8) 0.0106(6) 0.0069(6) 0.0005(6)
C2_9 0.0301(8) 0.0260(7) 0.0368(11) 0.0114(7) 0.0075(8) -0.0018(6)
C3_9 0.0323(8) 0.0245(9) 0.0352(11) 0.0090(7) 0.0060(7) -0.0006(6)
C4_9 0.0254(8) 0.0198(6) 0.0288(9) 0.0062(6) 0.0006(7) 0.0005(6)
C5_9 0.0157(6) 0.0202(6) 0.0252(9) 0.0053(6) -0.0018(6) 0.0008(5)
N2_10 0.0143(5) 0.0213(7) 0.0168(7) -0.0003(5) 0.0014(4) -0.0007(4)
C1_10 0.0192(7) 0.0282(9) 0.0205(6) -0.0024(6) 0.0003(5) -0.0055(6)
C2_10 0.0229(8) 0.0282(10) 0.0206(6) -0.0037(6) -0.0012(5) 0.0013(7)
C3_10 0.0261(7) 0.0291(9) 0.0175(8) -0.0008(7) 0.0001(5) 0.0047(6)
C4_10 0.0225(8) 0.0310(9) 0.0168(6) 0.0004(6) 0.0031(5) 0.0046(7)
C5_10 0.0169(7) 0.0262(9) 0.0168(6) 0.0001(6) 0.0024(5) 0.0027(6)
N2_11 0.0204(8) 0.0293(8) 0.0163(6) 0.0017(5) 0.0013(5) 0.0009(6)
C1_11 0.0304(8) 0.0325(9) 0.0222(9) 0.0056(7) 0.0011(7) 0.0037(7)
C2_11 0.0321(8) 0.0542(15) 0.0296(9) 0.0034(9) -0.0002(7) 0.0101(8)
C3_11 0.0311(11) 0.0520(12) 0.0322(9) 0.0025(8) 0.0026(7) 0.0057(9)
C4_11 0.0257(7) 0.0442(11) 0.0271(10) -0.0029(8) 0.0039(7) 0.0011(7)
C5_11 0.0254(7) 0.0355(11) 0.0175(6) -0.0006(6) 0.0030(6) -0.0006(7)
N2_12 0.0253(7) 0.0281(8) 0.0207(7) 0.0083(6) -0.0001(5) -0.0058(6)
C1_12 0.0308(8) 0.0291(10) 0.0293(8) 0.0072(7) -0.0057(6) -0.0028(7)
C2_12 0.0422(11) 0.0341(10) 0.0319(9) 0.0101(8) -0.0033(7) -0.0051(9)
C3_12 0.0418(9) 0.0347(11) 0.0425(13) 0.0137(9) -0.0021(8) -0.0052(8)
C4_12 0.0385(10) 0.0423(13) 0.0407(10) 0.0182(9) 0.0011(8) -0.0062(9)
C5_12 0.0373(10) 0.0422(11) 0.0350(10) 0.0135(8) -0.0067(7) -0.0187(9)
N2_13 0.0148(6) 0.0165(5) 0.0161(7) 0.0043(5) 0.0032(5) 0.0016(4)
C1_13 0.0158(6) 0.0193(7) 0.0178(7) 0.0032(6) 0.0024(5) 0.0001(5)
C2_13 0.0176(8) 0.0230(7) 0.0199(8) 0.0046(6) 0.0046(6) 0.0023(5)
C3_13 0.0220(7) 0.0246(7) 0.0300(10) 0.0082(7) 0.0069(7) 0.0047(5)
C4_13 0.0229(7) 0.0207(7) 0.0260(8) 0.0069(6) 0.0056(6) 0.0046(5)
C5_13 0.0195(8) 0.0192(6) 0.0224(8) 0.0085(5) 0.0044(6) 0.0029(5)
N2_14 0.0212(6) 0.0275(8) 0.0161(7) -0.0011(6) -0.0002(5) -0.0016(5)
C1_14 0.0238(7) 0.0352(11) 0.0195(6) -0.0014(6) -0.0018(5) -0.0054(7)
C2_14 0.0311(9) 0.0340(10) 0.0196(6) -0.0016(7) -0.0027(6) -0.0017(7)
C3_14 0.0331(8) 0.0281(9) 0.0187(8) 0.0007(7) -0.0001(6) -0.0031(6)
C4_14 0.0309(9) 0.0317(10) 0.0197(6) -0.0027(6) 0.0021(5) -0.0018(7)
C5_14 0.0251(8) 0.0300(9) 0.0198(6) -0.0014(6) 0.0015(6) 0.0015(7)
N2_15 0.0182(6) 0.0222(6) 0.0184(7) 0.0062(5) -0.0009(5) 0.0024(5)
C1_15 0.0247(9) 0.0238(7) 0.0235(8) 0.0026(5) -0.0036(6) 0.0035(6)
C2_15 0.0319(9) 0.0259(9) 0.0305(9) 0.0056(7) -0.0065(7) 0.0059(6)
C3_15 0.0284(9) 0.0273(7) 0.0283(10) 0.0023(6) -0.0045(7) 0.0087(6)
C4_15 0.0274(9) 0.0278(7) 0.0233(8) 0.0016(6) -0.0056(7) 0.0076(7)
C5_15 0.0178(6) 0.0230(8) 0.0213(8) 0.0032(6) -0.0006(5) 0.0029(5)
N2_16 0.0187(7) 0.0546(12) 0.0147(6) 0.0064(7) 0.0001(5) -0.0074(7)
C1_16 0.0196(12) 0.0237(15) 0.0143(9) 0.0009(10) 0.0001(9) -0.0038(11)
C2_16 0.0227(14) 0.0256(16) 0.0191(13) 0.0003(11) 0.0015(11) -0.0065(12)
C3_16 0.0281(15) 0.027(2) 0.0230(12) -0.0005(11) 0.0055(10) -0.0103(14)
C4_16 0.0249(14) 0.0227(16) 0.0214(12) -0.0016(10) 0.0080(11) -0.0047(12)
C5_16 0.0237(13) 0.0219(15) 0.0153(10) 0.0024(10) 0.0030(9) -0.0037(11)
N2_17 0.0187(7) 0.0546(12) 0.0147(6) 0.0064(7) 0.0001(5) -0.0074(7)
C1_17 0.0197(12) 0.0310(18) 0.0143(12) -0.0021(11) 0.0038(8) -0.0030(11)
C2_17 0.0191(12) 0.029(2) 0.0186(12) -0.0007(12) 0.0033(9) -0.0045(11)
C3_17 0.0245(15) 0.025(2) 0.0199(12) 0.0002(11) 0.0002(9) -0.0042(15)
C4_17 0.0208(12) 0.0277(19) 0.0182(14) 0.0023(12) -0.0028(9) -0.0030(11)
C5_17 0.0211(12) 0.0303(19) 0.0166(8) 0.0057(11) -0.0018(7) -0.0020(12)
N2_18 0.0195(7) 0.0210(6) 0.0208(7) 0.0008(5) 0.0052(6) 0.0015(5)
C1_18 0.0277(9) 0.0226(7) 0.0195(7) -0.0003(5) 0.0051(6) 0.0039(6)
C2_18 0.0309(9) 0.0346(9) 0.0197(7) -0.0008(6) 0.0061(6) 0.0013(8)
C3_18 0.0294(9) 0.0404(8) 0.0228(9) 0.0059(7) 0.0045(7) 0.0002(7)
C4_18 0.0304(11) 0.0374(9) 0.0326(8) 0.0046(7) 0.0086(7) -0.0043(8)
C5_18 0.0309(9) 0.0271(8) 0.0313(8) 0.0002(7) 0.0075(7) -0.0070(7)
N2_19 0.0259(8) 0.0234(6) 0.0201(7) 0.0019(5) -0.0065(6) 0.0044(5)
C1_19 0.0298(8) 0.0245(7) 0.0192(8) 0.0050(6) -0.0005(6) 0.0062(6)
C2_19 0.0307(8) 0.0490(12) 0.0265(9) 0.0086(8) -0.0023(7) 0.0106(8)
C3_19 0.0279(11) 0.0497(10) 0.0284(9) 0.0089(7) -0.0042(8) 0.0027(8)
C4_19 0.0356(9) 0.0450(10) 0.0284(11) 0.0042(8) -0.0107(8) -0.0021(7)
C5_19 0.0350(9) 0.0278(9) 0.0224(7) -0.0010(6) -0.0076(6) 0.0031(7)
N2_20 0.0232(7) 0.0335(8) 0.0140(6) 0.0088(6) 0.0055(5) 0.0098(6)
C1_20 0.0238(8) 0.0298(7) 0.0214(8) 0.0027(6) -0.0013(7) 0.0080(6)
C2_20 0.0432(12) 0.0358(9) 0.0220(7) 0.0006(6) 0.0005(7) -0.0016(8)
C3_20 0.0289(10) 0.0512(11) 0.0206(7) 0.0005(7) 0.0025(7) 0.0009(8)
C4_20 0.0414(11) 0.0660(11) 0.0166(9) 0.0057(7) 0.0040(8) 0.0149(8)
C5_20 0.0358(11) 0.0540(11) 0.0149(6) 0.0137(6) 0.0074(6) 0.0172(9)
N2_21 0.0144(6) 0.0265(8) 0.0182(6) -0.0003(5) 0.0038(5) -0.0015(5)
C1_21 0.0146(6) 0.0309(8) 0.0202(8) 0.0044(7) 0.0044(6) 0.0000(5)
C2_21 0.0228(9) 0.0337(8) 0.0280(8) 0.0091(6) 0.0020(7) -0.0044(6)
C3_21 0.0257(8) 0.0308(10) 0.0298(8) 0.0076(7) 0.0001(6) -0.0052(7)
C4_21 0.0263(7) 0.0245(7) 0.0254(9) 0.0026(7) -0.0001(7) -0.0037(6)
C5_21 0.0200(8) 0.0239(7) 0.0181(6) 0.0003(5) 0.0034(6) -0.0017(6)
N2_22 0.0134(5) 0.0193(6) 0.0170(7) 0.0050(5) -0.0009(5) -0.0015(4)
C1_22 0.0182(8) 0.0208(6) 0.0257(8) 0.0089(5) 0.0012(6) -0.0006(5)
C2_22 0.0189(6) 0.0217(7) 0.0367(10) 0.0044(7) 0.0009(6) -0.0005(5)
C3_22 0.0183(7) 0.0233(7) 0.0421(11) 0.0007(7) -0.0013(7) -0.0012(6)
C4_22 0.0158(8) 0.0237(7) 0.0298(9) -0.0021(6) -0.0041(6) 0.0000(5)
C5_22 0.0141(6) 0.0206(7) 0.0188(8) 0.0027(6) -0.0011(5) -0.0002(5)
N2_23 0.0209(7) 0.0205(7) 0.0113(5) 0.0043(5) 0.0034(5) 0.0059(5)
C1_23 0.0203(8) 0.0215(7) 0.0114(5) 0.0029(5) 0.0032(5) 0.0010(6)
C2_23 0.0228(8) 0.0232(7) 0.0189(8) 0.0053(6) 0.0037(6) -0.0009(5)
C3_23 0.0270(9) 0.0234(8) 0.0246(7) 0.0073(6) 0.0066(6) 0.0013(6)
C4_23 0.0287(9) 0.0202(7) 0.0240(7) 0.0050(6) 0.0057(6) 0.0031(6)
C5_23 0.0201(7) 0.0197(6) 0.0165(8) 0.0041(5) 0.0035(6) 0.0052(5)
N2_24 0.0210(7) 0.0286(7) 0.0117(6) 0.0046(5) -0.0017(5) -0.0007(6)
C1_24 0.0322(10) 0.0411(9) 0.0119(6) 0.0071(6) -0.0011(6) -0.0019(8)
C2_24 0.0359(10) 0.0461(9) 0.0158(8) 0.0022(7) -0.0005(7) -0.0007(7)
C3_24 0.0309(10) 0.0408(9) 0.0226(8) -0.0021(7) 0.0009(7) 0.0039(8)
C4_24 0.0387(12) 0.0314(8) 0.0236(7) -0.0025(6) 0.0024(7) 0.0010(8)
C5_24 0.0232(8) 0.0286(7) 0.0190(8) 0.0010(6) 0.0006(6) -0.0022(6)
N2_25 0.0251(8) 0.0514(11) 0.0197(6) 0.0111(6) -0.0003(5) -0.0101(8)
C1_25 0.0340(8) 0.0298(10) 0.0244(7) 0.0037(7) -0.0031(6) -0.0044(7)
C2_25 0.0304(8) 0.0587(16) 0.0424(12) 0.0175(11) -0.0082(7) -0.0088(9)
C3_25 0.0383(12) 0.0628(17) 0.0487(10) 0.0170(10) -0.0018(7) -0.0136(12)
C4_25 0.0317(8) 0.0409(13) 0.0457(11) 0.0123(9) 0.0063(7) -0.0139(8)
C5_25 0.0299(8) 0.0683(16) 0.0274(10) 0.0209(10) 0.0010(7) -0.0136(9)

loop_
_atom_type_symbol
_atom_type_description
_atom_type_scat_dispersion_real
_atom_type_scat_dispersion_imag
_atom_type_scat_source
C C 0.0033 0.0016 'International Tables Vol C Tables 4.2.6.8 and 6.1.1.4'
H H 0.0000 0.0000 'International Tables Vol C Tables 4.2.6.8 and 6.1.1.4'
Fe Fe 0.3463 0.8444 'International Tables Vol C Tables 4.2.6.8 and 6.1.1.4'
N N 0.0061 0.0033 'International Tables Vol C Tables 4.2.6.8 and 6.1.1.4'
P P 0.1023 0.0942 'International Tables Vol C Tables 4.2.6.8 and 6.1.1.4'

loop_
_exptl_crystal_face_index_h
_exptl_crystal_face_index_k
_exptl_crystal_face_index_l
_exptl_crystal_face_perp_dist
1.00 1.00 1.00 0.1560
0.00 -2.00 -1.00 0.1560
0.00 2.00 1.00 0.1590
1.00 1.00 -1.00 0.0930
1.00 -2.00 -2.00 0.1670
-2.00 1.00 2.00 0.1610
2.00 -1.00 -2.00 0.1600
-2.00 -1.00 1.00 0.1450
2.00 1.00 -1.00 0.1280
-2.00 0.00 1.00 0.1580
-1.00 1.00 1.00 0.1700
1.00 -1.00 0.00 0.1970
-1.00 1.00 0.00 0.1940
2.00 -1.00 1.00 0.1950
1.00 0.00 1.00 0.1640
1.00 2.00 2.00 0.1550
1.00 -2.00 0.00 0.1750
-2.00 2.00 -1.00 0.1860
1.00 0.00 2.00 0.1490
-1.00 0.00 -2.00 0.1780
1.00 -2.00 1.00 0.1680
0.00 1.00 -2.00 0.1590
0.00 0.00 1.00 0.1330
0.00 1.00 2.00 0.1310
0.00 -2.00 1.00 0.1550
0.00 -1.00 -2.00 0.1430
0.00 -1.00 0.00 0.1550
0.00 -1.00 1.00 0.1390
-1.00 -2.00 2.00 0.1320
1.00 2.00 -2.00 0.1120
1.00 1.00 -2.00 0.0940
-1.00 -1.00 2.00 0.1390
-2.00 -1.00 -1.00 0.1790
-2.00 1.00 0.00 0.1740
-1.00 -1.00 0.00 0.1440

loop_
_geom_angle_atom_site_label_1
_geom_angle_atom_site_label_2
_geom_angle_atom_site_label_3
_geom_angle
_geom_angle_site_symmetry_1
_geom_angle_site_symmetry_3
_geom_angle_publ_flag
N1 Fe1 Fe2 169.60(6) . . ?
N1 Fe1 N5 133.57(7) . . ?
N1 Fe1 N13 131.47(7) . . ?
N5 Fe1 Fe2 47.11(5) . . ?
N5 Fe1 N13 94.78(6) . . ?
N13 Fe1 Fe2 48.47(4) . . ?
N5 Fe2 Fe1 47.55(4) . . ?
N5 Fe2 N13 94.71(7) . . ?
N9 Fe2 Fe1 169.10(6) . . ?
N9 Fe2 N5 135.02(7) . . ?
N9 Fe2 N13 130.07(7) . . ?
N13 Fe2 Fe1 47.95(5) . . ?
N1 P1 N2_1 112.15(8) . . ?
N1 P1 N2_4 112.03(8) . . ?
N1 P1 N2_5 121.98(9) . . ?
N2_1 P1 N2_4 108.22(9) . . ?
N2_1 P1 N2_5 101.05(8) . . ?
N2_4 P1 N2_5 99.95(7) . . ?
N9 P3 N2_8 117.83(9) . . ?
N9 P3 N2_9 114.09(8) . . ?
N9 P3 N2_10 113.99(8) . . ?
N2_8 P3 N2_10 99.90(7) . . ?
N2_9 P3 N2_8 101.71(7) . . ?
N2_9 P3 N2_10 107.65(8) . . ?
N13 P4 N2_2 113.28(8) . . ?
N13 P4 N2_3 110.03(8) . . ?
N13 P4 N2_22 117.83(8) . . ?
N2_2 P4 N2_22 100.63(7) . . ?
N2_3 P4 N2_2 109.78(8) . . ?
N2_3 P4 N2_22 104.57(7) . . ?
P1 N1 Fe1 126.45(11) . . ?
Fe2 N5 Fe1 85.34(6) . . ?
P2 N5 Fe1 135.33(10) . . ?
P2 N5 Fe2 133.92(10) . . ?
P3 N9 Fe2 151.87(12) . . ?
Fe1 N13 Fe2 83.58(6) . . ?
P4 N13 Fe1 137.95(10) . . ?
P4 N13 Fe2 128.44(10) . . ?
N17 Fe3 Fe4 161.95(6) . . ?
N17 Fe3 N21 132.99(7) . . ?
N17 Fe3 N29 132.08(7) . . ?
N21 Fe3 Fe4 48.14(5) . . ?
N21 Fe3 N29 94.26(7) . . ?
N29 Fe3 Fe4 48.28(5) . . ?
N21 Fe4 Fe3 48.26(5) . . ?
N21 Fe4 N29 94.73(7) . . ?
N25 Fe4 Fe3 166.27(8) . . ?
N25 Fe4 N21 132.22(8) . . ?
N25 Fe4 N29 132.99(8) . . ?
N29 Fe4 Fe3 48.64(5) . . ?
N17 P5 N2_11 117.76(10) . . ?
N17 P5 N2_12 113.98(9) . . ?
N17 P5 N2_14 113.96(9) . . ?
N2_11 P5 N2_12 101.10(8) . . ?
N2_11 P5 N2_14 99.94(7) . . ?
N2_12 P5 N2_14 108.46(9) . . ?
N25 P7 N2_16 120.92(17) . . ?
N25 P7 N2_17 123.74(17) . . ?
N25 P7 N2_18 111.79(10) . . ?
N25 P7 N2_19 111.04(9) . . ?
N2_16 P7 N2_18 101.18(12) . . ?
N2_16 P7 N2_19 102.33(13) . . ?
N2_18 P7 N2_17 99.57(12) . . ?
N2_19 P7 N2_17 100.77(13) . . ?
N2_19 P7 N2_18 108.49(9) . . ?
P5 N17 Fe3 151.84(13) . . ?
Fe4 N21 Fe3 83.60(6) . . ?
P6 N21 Fe3 131.66(10) . . ?
P6 N21 Fe4 136.11(11) . . ?
P7 N25 Fe4 131.41(15) . . ?
Fe4 N29 Fe3 83.09(6) . . ?
P8 N29 Fe3 130.37(10) . . ?
P8 N29 Fe4 145.73(11) . . ?
N5 P2 N2_6 111.65(8) . . ?
N5 P2 N2_7 117.23(8) . . ?
N5 P2 N2_24 112.46(9) . . ?
N2_6 P2 N2_7 105.60(8) . . ?
N2_6 P2 N2_24 108.42(8) . . ?
N2_24 P2 N2_7 100.60(7) . . ?
N21 P6 N2_15 117.01(9) . . ?
N21 P6 N2_20 112.53(9) . . ?
N21 P6 N2_25 112.38(9) . . ?
N2_20 P6 N2_15 100.73(8) . . ?
N2_25 P6 N2_15 104.72(9) . . ?
N2_25 P6 N2_20 108.49(9) . . ?
N29 P8 N2_13 118.34(8) . . ?
N29 P8 N2_21 112.19(8) . . ?
N29 P8 N2_23 110.69(8) . . ?
N2_13 P8 N2_21 100.87(7) . . ?
N2_13 P8 N2_23 102.62(7) . . ?
N2_21 P8 N2_23 111.45(8) . . ?
C1_1 N2_1 P1 121.60(11) . . ?
C1_1 N2_1 C5_1 112.84(12) . . ?
C5_1 N2_1 P1 125.15(11) . . ?
N2_1 C1_1 H1A_1 109.5 . . ?
N2_1 C1_1 H1B_1 109.5 . . ?
N2_1 C1_1 C2_1 110.68(13) . . ?
H1A_1 C1_1 H1B_1 108.1 . . ?
C2_1 C1_1 H1A_1 109.5 . . ?
C2_1 C1_1 H1B_1 109.5 . . ?
C1_1 C2_1 H2A_1 109.4 . . ?
C1_1 C2_1 H2B_1 109.4 . . ?
C1_1 C2_1 C3_1 111.03(13) . . ?
H2A_1 C2_1 H2B_1 108.0 . . ?
C3_1 C2_1 H2A_1 109.4 . . ?
C3_1 C2_1 H2B_1 109.4 . . ?
C2_1 C3_1 H3A_1 109.5 . . ?
C2_1 C3_1 H3B_1 109.5 . . ?
H3A_1 C3_1 H3B_1 108.1 . . ?
C4_1 C3_1 C2_1 110.57(13) . . ?
C4_1 C3_1 H3A_1 109.5 . . ?
C4_1 C3_1 H3B_1 109.5 . . ?
C3_1 C4_1 H4A_1 109.5 . . ?
C3_1 C4_1 H4B_1 109.5 . . ?
H4A_1 C4_1 H4B_1 108.0 . . ?
C5_1 C4_1 C3_1 110.91(13) . . ?
C5_1 C4_1 H4A_1 109.5 . . ?
C5_1 C4_1 H4B_1 109.5 . . ?
N2_1 C5_1 C4_1 110.78(13) . . ?
N2_1 C5_1 H5A_1 109.5 . . ?
N2_1 C5_1 H5B_1 109.5 . . ?
C4_1 C5_1 H5A_1 109.5 . . ?
C4_1 C5_1 H5B_1 109.5 . . ?
H5A_1 C5_1 H5B_1 108.1 . . ?
C1_2 N2_2 P4 124.97(10) . . ?
C1_2 N2_2 C5_2 111.28(12) . . ?
C5_2 N2_2 P4 117.40(10) . . ?
N2_2 C1_2 H1A_2 109.6 . . ?
N2_2 C1_2 H1B_2 109.6 . . ?
N2_2 C1_2 C2_2 110.26(13) . . ?
H1A_2 C1_2 H1B_2 108.1 . . ?
C2_2 C1_2 H1A_2 109.6 . . ?
C2_2 C1_2 H1B_2 109.6 . . ?
C1_2 C2_2 H2A_2 109.5 . . ?
C1_2 C2_2 H2B_2 109.5 . . ?
C1_2 C2_2 C3_2 110.81(13) . . ?
H2A_2 C2_2 H2B_2 108.1 . . ?
C3_2 C2_2 H2A_2 109.5 . . ?
C3_2 C2_2 H2B_2 109.5 . . ?
C2_2 C3_2 H3A_2 109.6 . . ?
C2_2 C3_2 H3B_2 109.6 . . ?
H3A_2 C3_2 H3B_2 108.1 . . ?
C4_2 C3_2 C2_2 110.37(13) . . ?
C4_2 C3_2 H3A_2 109.6 . . ?
C4_2 C3_2 H3B_2 109.6 . . ?
C3_2 C4_2 H4A_2 109.3 . . ?
C3_2 C4_2 H4B_2 109.3 . . ?
H4A_2 C4_2 H4B_2 108.0 . . ?
C5_2 C4_2 C3_2 111.50(13) . . ?
C5_2 C4_2 H4A_2 109.3 . . ?
C5_2 C4_2 H4B_2 109.3 . . ?
N2_2 C5_2 C4_2 110.35(13) . . ?
N2_2 C5_2 H5A_2 109.6 . . ?
N2_2 C5_2 H5B_2 109.6 . . ?
C4_2 C5_2 H5A_2 109.6 . . ?
C4_2 C5_2 H5B_2 109.6 . . ?
H5A_2 C5_2 H5B_2 108.1 . . ?
C1_3 N2_3 P4 123.13(11) . . ?
C1_3 N2_3 C5_3 112.77(12) . . ?
C5_3 N2_3 P4 124.08(10) . . ?
N2_3 C1_3 H1A_3 109.4 . . ?
N2_3 C1_3 H1B_3 109.4 . . ?
N2_3 C1_3 C2_3 111.10(12) . . ?
H1A_3 C1_3 H1B_3 108.0 . . ?
C2_3 C1_3 H1A_3 109.4 . . ?
C2_3 C1_3 H1B_3 109.4 . . ?
C1_3 C2_3 H2A_3 109.3 . . ?
C1_3 C2_3 H2B_3 109.3 . . ?
C1_3 C2_3 C3_3 111.42(13) . . ?
H2A_3 C2_3 H2B_3 108.0 . . ?
C3_3 C2_3 H2A_3 109.3 . . ?
C3_3 C2_3 H2B_3 109.3 . . ?
C2_3 C3_3 H3A_3 109.5 . . ?
C2_3 C3_3 H3B_3 109.5 . . ?
H3A_3 C3_3 H3B_3 108.1 . . ?
C4_3 C3_3 C2_3 110.60(12) . . ?
C4_3 C3_3 H3A_3 109.5 . . ?
C4_3 C3_3 H3B_3 109.5 . . ?
C3_3 C4_3 H4A_3 109.6 . . ?
C3_3 C4_3 H4B_3 109.6 . . ?
C3_3 C4_3 C5_3 110.23(12) . . ?
H4A_3 C4_3 H4B_3 108.1 . . ?
C5_3 C4_3 H4A_3 109.6 . . ?
C5_3 C4_3 H4B_3 109.6 . . ?
N2_3 C5_3 C4_3 110.21(12) . . ?
N2_3 C5_3 H5A_3 109.6 . . ?
N2_3 C5_3 H5B_3 109.6 . . ?
C4_3 C5_3 H5A_3 109.6 . . ?
C4_3 C5_3 H5B_3 109.6 . . ?
H5A_3 C5_3 H5B_3 108.1 . . ?
C1_4 N2_4 P1 114.22(10) . . ?
C1_4 N2_4 C5_4 111.80(12) . . ?
C5_4 N2_4 P1 121.57(10) . . ?
N2_4 C1_4 H1A_4 109.5 . . ?
N2_4 C1_4 H1B_4 109.5 . . ?
N2_4 C1_4 C2_4 110.62(12) . . ?
H1A_4 C1_4 H1B_4 108.1 . . ?
C2_4 C1_4 H1A_4 109.5 . . ?
C2_4 C1_4 H1B_4 109.5 . . ?
C1_4 C2_4 H2A_4 109.4 . . ?
C1_4 C2_4 H2B_4 109.4 . . ?
C1_4 C2_4 C3_4 110.96(13) . . ?
H2A_4 C2_4 H2B_4 108.0 . . ?
C3_4 C2_4 H2A_4 109.4 . . ?
C3_4 C2_4 H2B_4 109.4 . . ?
C2_4 C3_4 H3A_4 109.6 . . ?
C2_4 C3_4 H3B_4 109.6 . . ?
H3A_4 C3_4 H3B_4 108.1 . . ?
C4_4 C3_4 C2_4 110.25(13) . . ?
C4_4 C3_4 H3A_4 109.6 . . ?
C4_4 C3_4 H3B_4 109.6 . . ?
C3_4 C4_4 H4A_4 109.6 . . ?
C3_4 C4_4 H4B_4 109.6 . . ?
H4A_4 C4_4 H4B_4 108.1 . . ?
C5_4 C4_4 C3_4 110.13(13) . . ?
C5_4 C4_4 H4A_4 109.6 . . ?
C5_4 C4_4 H4B_4 109.6 . . ?
N2_4 C5_4 C4_4 110.11(12) . . ?
N2_4 C5_4 H5A_4 109.6 . . ?
N2_4 C5_4 H5B_4 109.6 . . ?
C4_4 C5_4 H5A_4 109.6 . . ?
C4_4 C5_4 H5B_4 109.6 . . ?
H5A_4 C5_4 H5B_4 108.2 . . ?
C1_5 N2_5 P1 112.35(10) . . ?
C1_5 N2_5 C5_5 110.24(12) . . ?
C5_5 N2_5 P1 115.35(10) . . ?
N2_5 C1_5 H1A_5 109.5 . . ?
N2_5 C1_5 H1B_5 109.5 . . ?
N2_5 C1_5 C2_5 110.83(12) . . ?
H1A_5 C1_5 H1B_5 108.1 . . ?
C2_5 C1_5 H1A_5 109.5 . . ?
C2_5 C1_5 H1B_5 109.5 . . ?
C1_5 C2_5 H2A_5 109.4 . . ?
C1_5 C2_5 H2B_5 109.4 . . ?
C1_5 C2_5 C3_5 111.00(13) . . ?
H2A_5 C2_5 H2B_5 108.0 . . ?
C3_5 C2_5 H2A_5 109.4 . . ?
C3_5 C2_5 H2B_5 109.4 . . ?
C2_5 C3_5 H3A_5 109.8 . . ?
C2_5 C3_5 H3B_5 109.8 . . ?
H3A_5 C3_5 H3B_5 108.2 . . ?
C4_5 C3_5 C2_5 109.54(13) . . ?
C4_5 C3_5 H3A_5 109.8 . . ?
C4_5 C3_5 H3B_5 109.8 . . ?
C3_5 C4_5 H4A_5 109.5 . . ?
C3_5 C4_5 H4B_5 109.5 . . ?
H4A_5 C4_5 H4B_5 108.1 . . ?
C5_5 C4_5 C3_5 110.76(13) . . ?
C5_5 C4_5 H4A_5 109.5 . . ?
C5_5 C4_5 H4B_5 109.5 . . ?
N2_5 C5_5 C4_5 110.69(12) . . ?
N2_5 C5_5 H5A_5 109.5 . . ?
N2_5 C5_5 H5B_5 109.5 . . ?
C4_5 C5_5 H5A_5 109.5 . . ?
C4_5 C5_5 H5B_5 109.5 . . ?
H5A_5 C5_5 H5B_5 108.1 . . ?
C1_6 N2_6 P2 122.15(11) . . ?
C5_6 N2_6 P2 125.82(11) . . ?
C5_6 N2_6 C1_6 111.98(12) . . ?
N2_6 C1_6 H1A_6 109.7 . . ?
N2_6 C1_6 H1B_6 109.7 . . ?
N2_6 C1_6 C2_6 109.84(13) . . ?
H1A_6 C1_6 H1B_6 108.2 . . ?
C2_6 C1_6 H1A_6 109.7 . . ?
C2_6 C1_6 H1B_6 109.7 . . ?
C1_6 C2_6 H2A_6 109.6 . . ?
C1_6 C2_6 H2B_6 109.6 . . ?
C1_6 C2_6 C3_6 110.25(14) . . ?
H2A_6 C2_6 H2B_6 108.1 . . ?
C3_6 C2_6 H2A_6 109.6 . . ?
C3_6 C2_6 H2B_6 109.6 . . ?
C2_6 C3_6 H3A_6 109.5 . . ?
C2_6 C3_6 H3B_6 109.5 . . ?
H3A_6 C3_6 H3B_6 108.1 . . ?
C4_6 C3_6 C2_6 110.55(14) . . ?
C4_6 C3_6 H3A_6 109.5 . . ?
C4_6 C3_6 H3B_6 109.5 . . ?
C3_6 C4_6 H4A_6 109.5 . . ?
C3_6 C4_6 H4B_6 109.5 . . ?
H4A_6 C4_6 H4B_6 108.1 . . ?
C5_6 C4_6 C3_6 110.78(14) . . ?
C5_6 C4_6 H4A_6 109.5 . . ?
C5_6 C4_6 H4B_6 109.5 . . ?
N2_6 C5_6 C4_6 110.47(13) . . ?
N2_6 C5_6 H5A_6 109.6 . . ?
N2_6 C5_6 H5B_6 109.6 . . ?
C4_6 C5_6 H5A_6 109.6 . . ?
C4_6 C5_6 H5B_6 109.6 . . ?
H5A_6 C5_6 H5B_6 108.1 . . ?
C1_7 N2_7 P2 117.15(10) . . ?
C5_7 N2_7 P2 120.73(10) . . ?
C5_7 N2_7 C1_7 111.43(12) . . ?
N2_7 C1_7 H1A_7 109.7 . . ?
N2_7 C1_7 H1B_7 109.7 . . ?
N2_7 C1_7 C2_7 109.86(12) . . ?
H1A_7 C1_7 H1B_7 108.2 . . ?
C2_7 C1_7 H1A_7 109.7 . . ?
C2_7 C1_7 H1B_7 109.7 . . ?
C1_7 C2_7 H2A_7 109.5 . . ?
C1_7 C2_7 H2B_7 109.5 . . ?
C1_7 C2_7 C3_7 110.57(13) . . ?
H2A_7 C2_7 H2B_7 108.1 . . ?
C3_7 C2_7 H2A_7 109.5 . . ?
C3_7 C2_7 H2B_7 109.5 . . ?
C2_7 C3_7 H3A_7 109.4 . . ?
C2_7 C3_7 H3B_7 109.4 . . ?
H3A_7 C3_7 H3B_7 108.0 . . ?
C4_7 C3_7 C2_7 111.12(13) . . ?
C4_7 C3_7 H3A_7 109.4 . . ?
C4_7 C3_7 H3B_7 109.4 . . ?
C3_7 C4_7 H4A_7 109.4 . . ?
C3_7 C4_7 H4B_7 109.4 . . ?
C3_7 C4_7 C5_7 111.32(13) . . ?
H4A_7 C4_7 H4B_7 108.0 . . ?
C5_7 C4_7 H4A_7 109.4 . . ?
C5_7 C4_7 H4B_7 109.4 . . ?
N2_7 C5_7 C4_7 109.69(12) . . ?
N2_7 C5_7 H5A_7 109.7 . . ?
N2_7 C5_7 H5B_7 109.7 . . ?
C4_7 C5_7 H5A_7 109.7 . . ?
C4_7 C5_7 H5B_7 109.7 . . ?
H5A_7 C5_7 H5B_7 108.2 . . ?
C1_8 N2_8 P3 116.72(9) . . ?
C1_8 N2_8 C5_8 110.19(12) . . ?
C5_8 N2_8 P3 117.40(10) . . ?
N2_8 C1_8 H1A_8 109.7 . . ?
N2_8 C1_8 H1B_8 109.7 . . ?
N2_8 C1_8 C2_8 109.64(11) . . ?
H1A_8 C1_8 H1B_8 108.2 . . ?
C2_8 C1_8 H1A_8 109.7 . . ?
C2_8 C1_8 H1B_8 109.7 . . ?
C1_8 C2_8 H2A_8 109.6 . . ?
C1_8 C2_8 H2B_8 109.6 . . ?
C1_8 C2_8 C3_8 110.27(12) . . ?
H2A_8 C2_8 H2B_8 108.1 . . ?
C3_8 C2_8 H2A_8 109.6 . . ?
C3_8 C2_8 H2B_8 109.6 . . ?
C2_8 C3_8 H3A_8 109.6 . . ?
C2_8 C3_8 H3B_8 109.6 . . ?
H3A_8 C3_8 H3B_8 108.1 . . ?
C4_8 C3_8 C2_8 110.17(12) . . ?
C4_8 C3_8 H3A_8 109.6 . . ?
C4_8 C3_8 H3B_8 109.6 . . ?
C3_8 C4_8 H4A_8 109.2 . . ?
C3_8 C4_8 H4B_8 109.2 . . ?
H4A_8 C4_8 H4B_8 107.9 . . ?
C5_8 C4_8 C3_8 111.86(12) . . ?
C5_8 C4_8 H4A_8 109.2 . . ?
C5_8 C4_8 H4B_8 109.2 . . ?
N2_8 C5_8 C4_8 110.78(12) . . ?
N2_8 C5_8 H5A_8 109.5 . . ?
N2_8 C5_8 H5B_8 109.5 . . ?
C4_8 C5_8 H5A_8 109.5 . . ?
C4_8 C5_8 H5B_8 109.5 . . ?
H5A_8 C5_8 H5B_8 108.1 . . ?
C1_9 N2_9 P3 122.53(11) . . ?
C1_9 N2_9 C5_9 112.35(12) . . ?
C5_9 N2_9 P3 125.10(10) . . ?
N2_9 C1_9 H1A_9 109.5 . . ?
N2_9 C1_9 H1B_9 109.5 . . ?
N2_9 C1_9 C2_9 110.84(12) . . ?
H1A_9 C1_9 H1B_9 108.1 . . ?
C2_9 C1_9 H1A_9 109.5 . . ?
C2_9 C1_9 H1B_9 109.5 . . ?
C1_9 C2_9 H2A_9 109.4 . . ?
C1_9 C2_9 H2B_9 109.4 . . ?
C1_9 C2_9 C3_9 111.16(13) . . ?
H2A_9 C2_9 H2B_9 108.0 . . ?
C3_9 C2_9 H2A_9 109.4 . . ?
C3_9 C2_9 H2B_9 109.4 . . ?
C2_9 C3_9 H3A_9 109.6 . . ?
C2_9 C3_9 H3B_9 109.6 . . ?
H3A_9 C3_9 H3B_9 108.1 . . ?
C4_9 C3_9 C2_9 110.35(13) . . ?
C4_9 C3_9 H3A_9 109.6 . . ?
C4_9 C3_9 H3B_9 109.6 . . ?
C3_9 C4_9 H4A_9 109.4 . . ?
C3_9 C4_9 H4B_9 109.4 . . ?
H4A_9 C4_9 H4B_9 108.0 . . ?
C5_9 C4_9 C3_9 111.08(13) . . ?
C5_9 C4_9 H4A_9 109.4 . . ?
C5_9 C4_9 H4B_9 109.4 . . ?
N2_9 C5_9 C4_9 111.48(12) . . ?
N2_9 C5_9 H5A_9 109.3 . . ?
N2_9 C5_9 H5B_9 109.3 . . ?
C4_9 C5_9 H5A_9 109.3 . . ?
C4_9 C5_9 H5B_9 109.3 . . ?
H5A_9 C5_9 H5B_9 108.0 . . ?
C1_10 N2_10 P3 113.55(9) . . ?
C1_10 N2_10 C5_10 111.03(12) . . ?
C5_10 N2_10 P3 121.76(10) . . ?
N2_10 C1_10 H1A_10 109.3 . . ?
N2_10 C1_10 H1B_10 109.3 . . ?
N2_10 C1_10 C2_10 111.81(12) . . ?
H1A_10 C1_10 H1B_10 107.9 . . ?
C2_10 C1_10 H1A_10 109.3 . . ?
C2_10 C1_10 H1B_10 109.3 . . ?
C1_10 C2_10 H2A_10 109.3 . . ?
C1_10 C2_10 H2B_10 109.3 . . ?
C1_10 C2_10 C3_10 111.54(12) . . ?
H2A_10 C2_10 H2B_10 108.0 . . ?
C3_10 C2_10 H2A_10 109.3 . . ?
C3_10 C2_10 H2B_10 109.3 . . ?
C2_10 C3_10 H3A_10 109.8 . . ?
C2_10 C3_10 H3B_10 109.8 . . ?
H3A_10 C3_10 H3B_10 108.3 . . ?
C4_10 C3_10 C2_10 109.20(12) . . ?
C4_10 C3_10 H3A_10 109.8 . . ?
C4_10 C3_10 H3B_10 109.8 . . ?
C3_10 C4_10 H4A_10 109.6 . . ?
C3_10 C4_10 H4B_10 109.6 . . ?
H4A_10 C4_10 H4B_10 108.1 . . ?
C5_10 C4_10 C3_10 110.20(12) . . ?
C5_10 C4_10 H4A_10 109.6 . . ?
C5_10 C4_10 H4B_10 109.6 . . ?
N2_10 C5_10 C4_10 110.46(12) . . ?
N2_10 C5_10 H5A_10 109.6 . . ?
N2_10 C5_10 H5B_10 109.6 . . ?
C4_10 C5_10 H5A_10 109.6 . . ?
C4_10 C5_10 H5B_10 109.6 . . ?
H5A_10 C5_10 H5B_10 108.1 . . ?
C1_11 N2_11 P5 116.15(11) . . ?
C1_11 N2_11 C5_11 110.25(13) . . ?
C5_11 N2_11 P5 117.52(11) . . ?
N2_11 C1_11 H1A_11 109.5 . . ?
N2_11 C1_11 H1B_11 109.5 . . ?
N2_11 C1_11 C2_11 110.53(13) . . ?
H1A_11 C1_11 H1B_11 108.1 . . ?
C2_11 C1_11 H1A_11 109.5 . . ?
C2_11 C1_11 H1B_11 109.5 . . ?
C1_11 C2_11 H2A_11 109.2 . . ?
C1_11 C2_11 H2B_11 109.2 . . ?
C1_11 C2_11 C3_11 112.11(14) . . ?
H2A_11 C2_11 H2B_11 107.9 . . ?
C3_11 C2_11 H2A_11 109.2 . . ?
C3_11 C2_11 H2B_11 109.2 . . ?
C2_11 C3_11 H3A_11 109.6 . . ?
C2_11 C3_11 H3B_11 109.6 . . ?
H3A_11 C3_11 H3B_11 108.2 . . ?
C4_11 C3_11 C2_11 110.10(14) . . ?
C4_11 C3_11 H3A_11 109.6 . . ?
C4_11 C3_11 H3B_11 109.6 . . ?
C3_11 C4_11 H4A_11 109.7 . . ?
C3_11 C4_11 H4B_11 109.7 . . ?
H4A_11 C4_11 H4B_11 108.2 . . ?
C5_11 C4_11 C3_11 109.97(14) . . ?
C5_11 C4_11 H4A_11 109.7 . . ?
C5_11 C4_11 H4B_11 109.7 . . ?
N2_11 C5_11 C4_11 109.69(12) . . ?
N2_11 C5_11 H5A_11 109.7 . . ?
N2_11 C5_11 H5B_11 109.7 . . ?
C4_11 C5_11 H5A_11 109.7 . . ?
C4_11 C5_11 H5B_11 109.7 . . ?
H5A_11 C5_11 H5B_11 108.2 . . ?
C1_12 N2_12 P5 120.24(11) . . ?
C5_12 N2_12 P5 122.73(11) . . ?
C5_12 N2_12 C1_12 112.07(13) . . ?
N2_12 C1_12 H1A_12 109.4 . . ?
N2_12 C1_12 H1B_12 109.4 . . ?
N2_12 C1_12 C2_12 111.03(14) . . ?
H1A_12 C1_12 H1B_12 108.0 . . ?
C2_12 C1_12 H1A_12 109.4 . . ?
C2_12 C1_12 H1B_12 109.4 . . ?
C1_12 C2_12 H2A_12 109.6 . . ?
C1_12 C2_12 H2B_12 109.6 . . ?
C1_12 C2_12 C3_12 110.49(14) . . ?
H2A_12 C2_12 H2B_12 108.1 . . ?
C3_12 C2_12 H2A_12 109.6 . . ?
C3_12 C2_12 H2B_12 109.6 . . ?
C2_12 C3_12 H3A_12 109.7 . . ?
C2_12 C3_12 H3B_12 109.7 . . ?
H3A_12 C3_12 H3B_12 108.2 . . ?
C4_12 C3_12 C2_12 109.68(14) . . ?
C4_12 C3_12 H3A_12 109.7 . . ?
C4_12 C3_12 H3B_12 109.7 . . ?
C3_12 C4_12 H4A_12 109.3 . . ?
C3_12 C4_12 H4B_12 109.3 . . ?
H4A_12 C4_12 H4B_12 108.0 . . ?
C5_12 C4_12 C3_12 111.62(15) . . ?
C5_12 C4_12 H4A_12 109.3 . . ?
C5_12 C4_12 H4B_12 109.3 . . ?
N2_12 C5_12 C4_12 111.86(14) . . ?
N2_12 C5_12 H5A_12 109.2 . . ?
N2_12 C5_12 H5B_12 109.2 . . ?
C4_12 C5_12 H5A_12 109.2 . . ?
C4_12 C5_12 H5B_12 109.2 . . ?
H5A_12 C5_12 H5B_12 107.9 . . ?
C1_13 N2_13 P8 118.68(10) . . ?
C5_13 N2_13 P8 116.69(9) . . ?
C5_13 N2_13 C1_13 110.66(12) . . ?
N2_13 C1_13 H1A_13 109.7 . . ?
N2_13 C1_13 H1B_13 109.7 . . ?
N2_13 C1_13 C2_13 109.75(11) . . ?
H1A_13 C1_13 H1B_13 108.2 . . ?
C2_13 C1_13 H1A_13 109.7 . . ?
C2_13 C1_13 H1B_13 109.7 . . ?
C1_13 C2_13 H2A_13 109.3 . . ?
C1_13 C2_13 H2B_13 109.3 . . ?
C1_13 C2_13 C3_13 111.41(12) . . ?
H2A_13 C2_13 H2B_13 108.0 . . ?
C3_13 C2_13 H2A_13 109.3 . . ?
C3_13 C2_13 H2B_13 109.3 . . ?
C2_13 C3_13 H3A_13 109.5 . . ?
C2_13 C3_13 H3B_13 109.5 . . ?
H3A_13 C3_13 H3B_13 108.1 . . ?
C4_13 C3_13 C2_13 110.85(12) . . ?
C4_13 C3_13 H3A_13 109.5 . . ?
C4_13 C3_13 H3B_13 109.5 . . ?
C3_13 C4_13 H4A_13 109.5 . . ?
C3_13 C4_13 H4B_13 109.5 . . ?
H4A_13 C4_13 H4B_13 108.1 . . ?
C5_13 C4_13 C3_13 110.69(12) . . ?
C5_13 C4_13 H4A_13 109.5 . . ?
C5_13 C4_13 H4B_13 109.5 . . ?
N2_13 C5_13 C4_13 110.02(11) . . ?
N2_13 C5_13 H5A_13 109.7 . . ?
N2_13 C5_13 H5B_13 109.7 . . ?
C4_13 C5_13 H5A_13 109.7 . . ?
C4_13 C5_13 H5B_13 109.7 . . ?
H5A_13 C5_13 H5B_13 108.2 . . ?
C1_14 N2_14 P5 122.48(10) . . ?
C5_14 N2_14 P5 114.24(10) . . ?
C5_14 N2_14 C1_14 111.37(13) . . ?
N2_14 C1_14 H1A_14 109.6 . . ?
N2_14 C1_14 H1B_14 109.6 . . ?
N2_14 C1_14 C2_14 110.28(12) . . ?
H1A_14 C1_14 H1B_14 108.1 . . ?
C2_14 C1_14 H1A_14 109.6 . . ?
C2_14 C1_14 H1B_14 109.6 . . ?
C1_14 C2_14 H2A_14 109.6 . . ?
C1_14 C2_14 H2B_14 109.6 . . ?
C1_14 C2_14 C3_14 110.20(13) . . ?
H2A_14 C2_14 H2B_14 108.1 . . ?
C3_14 C2_14 H2A_14 109.6 . . ?
C3_14 C2_14 H2B_14 109.6 . . ?
C2_14 C3_14 H3A_14 109.8 . . ?
C2_14 C3_14 H3B_14 109.8 . . ?
H3A_14 C3_14 H3B_14 108.3 . . ?
C4_14 C3_14 C2_14 109.33(13) . . ?
C4_14 C3_14 H3A_14 109.8 . . ?
C4_14 C3_14 H3B_14 109.8 . . ?
C3_14 C4_14 H4A_14 109.3 . . ?
C3_14 C4_14 H4B_14 109.3 . . ?
H4A_14 C4_14 H4B_14 108.0 . . ?
C5_14 C4_14 C3_14 111.47(13) . . ?
C5_14 C4_14 H4A_14 109.3 . . ?
C5_14 C4_14 H4B_14 109.3 . . ?
N2_14 C5_14 C4_14 112.02(13) . . ?
N2_14 C5_14 H5A_14 109.2 . . ?
N2_14 C5_14 H5B_14 109.2 . . ?
C4_14 C5_14 H5A_14 109.2 . . ?
C4_14 C5_14 H5B_14 109.2 . . ?
H5A_14 C5_14 H5B_14 107.9 . . ?
C1_15 N2_15 P6 120.08(10) . . ?
C1_15 N2_15 C5_15 111.04(12) . . ?
C5_15 N2_15 P6 116.28(10) . . ?
N2_15 C1_15 H1A_15 109.7 . . ?
N2_15 C1_15 H1B_15 109.7 . . ?
N2_15 C1_15 C2_15 109.75(12) . . ?
H1A_15 C1_15 H1B_15 108.2 . . ?
C2_15 C1_15 H1A_15 109.7 . . ?
C2_15 C1_15 H1B_15 109.7 . . ?
C1_15 C2_15 H2A_15 109.4 . . ?
C1_15 C2_15 H2B_15 109.4 . . ?
C1_15 C2_15 C3_15 111.25(13) . . ?
H2A_15 C2_15 H2B_15 108.0 . . ?
C3_15 C2_15 H2A_15 109.4 . . ?
C3_15 C2_15 H2B_15 109.4 . . ?
C2_15 C3_15 H3A_15 109.4 . . ?
C2_15 C3_15 H3B_15 109.4 . . ?
H3A_15 C3_15 H3B_15 108.0 . . ?
C4_15 C3_15 C2_15 111.31(13) . . ?
C4_15 C3_15 H3A_15 109.4 . . ?
C4_15 C3_15 H3B_15 109.4 . . ?
C3_15 C4_15 H4A_15 109.6 . . ?
C3_15 C4_15 H4B_15 109.6 . . ?
H4A_15 C4_15 H4B_15 108.1 . . ?
C5_15 C4_15 C3_15 110.42(12) . . ?
C5_15 C4_15 H4A_15 109.6 . . ?
C5_15 C4_15 H4B_15 109.6 . . ?
N2_15 C5_15 C4_15 109.27(12) . . ?
N2_15 C5_15 H5A_15 109.8 . . ?
N2_15 C5_15 H5B_15 109.8 . . ?
C4_15 C5_15 H5A_15 109.8 . . ?
C4_15 C5_15 H5B_15 109.8 . . ?
H5A_15 C5_15 H5B_15 108.3 . . ?
C1_16 N2_16 P7 113.0(2) . . ?
C1_16 N2_16 C5_16 109.48(19) . . ?
C5_16 N2_16 P7 109.3(2) . . ?
N2_16 C1_16 H1A_16 110.1 . . ?
N2_16 C1_16 H1B_16 110.1 . . ?
N2_16 C1_16 C2_16 108.17(17) . . ?
H1A_16 C1_16 H1B_16 108.4 . . ?
C2_16 C1_16 H1A_16 110.1 . . ?
C2_16 C1_16 H1B_16 110.1 . . ?
C1_16 C2_16 H2A_16 109.5 . . ?
C1_16 C2_16 H2B_16 109.5 . . ?
C1_16 C2_16 C3_16 110.81(17) . . ?
H2A_16 C2_16 H2B_16 108.1 . . ?
C3_16 C2_16 H2A_16 109.5 . . ?
C3_16 C2_16 H2B_16 109.5 . . ?
C2_16 C3_16 H3A_16 109.5 . . ?
C2_16 C3_16 H3B_16 109.5 . . ?
H3A_16 C3_16 H3B_16 108.1 . . ?
C4_16 C3_16 C2_16 110.64(17) . . ?
C4_16 C3_16 H3A_16 109.5 . . ?
C4_16 C3_16 H3B_16 109.5 . . ?
C3_16 C4_16 H4A_16 109.5 . . ?
C3_16 C4_16 H4B_16 109.5 . . ?
C3_16 C4_16 C5_16 110.76(17) . . ?
H4A_16 C4_16 H4B_16 108.1 . . ?
C5_16 C4_16 H4A_16 109.5 . . ?
C5_16 C4_16 H4B_16 109.5 . . ?
N2_16 C5_16 C4_16 108.54(17) . . ?
N2_16 C5_16 H5A_16 110.0 . . ?
N2_16 C5_16 H5B_16 110.0 . . ?
C4_16 C5_16 H5A_16 110.0 . . ?
C4_16 C5_16 H5B_16 110.0 . . ?
H5A_16 C5_16 H5B_16 108.4 . . ?
C1_17 N2_17 P7 123.6(2) . . ?
C1_17 N2_17 C5_17 109.54(17) . . ?
C5_17 N2_17 P7 125.6(2) . . ?
N2_17 C1_17 H1A_17 109.5 . . ?
N2_17 C1_17 H1B_17 109.5 . . ?
N2_17 C1_17 C2_17 110.60(19) . . ?
H1A_17 C1_17 H1B_17 108.1 . . ?
C2_17 C1_17 H1A_17 109.5 . . ?
C2_17 C1_17 H1B_17 109.5 . . ?
C1_17 C2_17 H2A_17 109.5 . . ?
C1_17 C2_17 H2B_17 109.5 . . ?
C1_17 C2_17 C3_17 110.70(17) . . ?
H2A_17 C2_17 H2B_17 108.1 . . ?
C3_17 C2_17 H2A_17 109.5 . . ?
C3_17 C2_17 H2B_17 109.5 . . ?
C2_17 C3_17 H3A_17 109.8 . . ?
C2_17 C3_17 H3B_17 109.8 . . ?
H3A_17 C3_17 H3B_17 108.3 . . ?
C4_17 C3_17 C2_17 109.33(17) . . ?
C4_17 C3_17 H3A_17 109.8 . . ?
C4_17 C3_17 H3B_17 109.8 . . ?
C3_17 C4_17 H4A_17 109.5 . . ?
C3_17 C4_17 H4B_17 109.5 . . ?
H4A_17 C4_17 H4B_17 108.1 . . ?
C5_17 C4_17 C3_17 110.85(18) . . ?
C5_17 C4_17 H4A_17 109.5 . . ?
C5_17 C4_17 H4B_17 109.5 . . ?
N2_17 C5_17 C4_17 110.50(19) . . ?
N2_17 C5_17 H5A_17 109.5 . . ?
N2_17 C5_17 H5B_17 109.5 . . ?
C4_17 C5_17 H5A_17 109.5 . . ?
C4_17 C5_17 H5B_17 109.5 . . ?
H5A_17 C5_17 H5B_17 108.1 . . ?
C1_18 N2_18 P7 122.04(10) . . ?
C1_18 N2_18 C5_18 111.15(13) . . ?
C5_18 N2_18 P7 114.87(10) . . ?
N2_18 C1_18 H1A_18 109.5 . . ?
N2_18 C1_18 H1B_18 109.5 . . ?
N2_18 C1_18 C2_18 110.51(12) . . ?
H1A_18 C1_18 H1B_18 108.1 . . ?
C2_18 C1_18 H1A_18 109.5 . . ?
C2_18 C1_18 H1B_18 109.5 . . ?
C1_18 C2_18 H2A_18 109.5 . . ?
C1_18 C2_18 H2B_18 109.5 . . ?
C1_18 C2_18 C3_18 110.66(13) . . ?
H2A_18 C2_18 H2B_18 108.1 . . ?
C3_18 C2_18 H2A_18 109.5 . . ?
C3_18 C2_18 H2B_18 109.5 . . ?
C2_18 C3_18 H3A_18 109.7 . . ?
C2_18 C3_18 H3B_18 109.7 . . ?
H3A_18 C3_18 H3B_18 108.2 . . ?
C4_18 C3_18 C2_18 109.85(13) . . ?
C4_18 C3_18 H3A_18 109.7 . . ?
C4_18 C3_18 H3B_18 109.7 . . ?
C3_18 C4_18 H4A_18 109.4 . . ?
C3_18 C4_18 H4B_18 109.4 . . ?
H4A_18 C4_18 H4B_18 108.0 . . ?
C5_18 C4_18 C3_18 110.99(14) . . ?
C5_18 C4_18 H4A_18 109.4 . . ?
C5_18 C4_18 H4B_18 109.4 . . ?
N2_18 C5_18 C4_18 110.96(13) . . ?
N2_18 C5_18 H5A_18 109.4 . . ?
N2_18 C5_18 H5B_18 109.4 . . ?
C4_18 C5_18 H5A_18 109.4 . . ?
C4_18 C5_18 H5B_18 109.4 . . ?
H5A_18 C5_18 H5B_18 108.0 . . ?
C1_19 N2_19 P7 125.13(11) . . ?
C1_19 N2_19 C5_19 112.94(12) . . ?
C5_19 N2_19 P7 120.79(11) . . ?
N2_19 C1_19 H1A_19 109.5 . . ?
N2_19 C1_19 H1B_19 109.5 . . ?
N2_19 C1_19 C2_19 110.90(13) . . ?
H1A_19 C1_19 H1B_19 108.0 . . ?
C2_19 C1_19 H1A_19 109.5 . . ?
C2_19 C1_19 H1B_19 109.5 . . ?
C1_19 C2_19 H2A_19 109.5 . . ?
C1_19 C2_19 H2B_19 109.5 . . ?
C1_19 C2_19 C3_19 110.58(13) . . ?
H2A_19 C2_19 H2B_19 108.1 . . ?
C3_19 C2_19 H2A_19 109.5 . . ?
C3_19 C2_19 H2B_19 109.5 . . ?
C2_19 C3_19 H3A_19 109.6 . . ?
C2_19 C3_19 H3B_19 109.6 . . ?
H3A_19 C3_19 H3B_19 108.1 . . ?
C4_19 C3_19 C2_19 110.47(14) . . ?
C4_19 C3_19 H3A_19 109.6 . . ?
C4_19 C3_19 H3B_19 109.6 . . ?
C3_19 C4_19 H4A_19 109.5 . . ?
C3_19 C4_19 H4B_19 109.5 . . ?
H4A_19 C4_19 H4B_19 108.1 . . ?
C5_19 C4_19 C3_19 110.72(14) . . ?
C5_19 C4_19 H4A_19 109.5 . . ?
C5_19 C4_19 H4B_19 109.5 . . ?
N2_19 C5_19 C4_19 110.09(13) . . ?
N2_19 C5_19 H5A_19 109.6 . . ?
N2_19 C5_19 H5B_19 109.6 . . ?
C4_19 C5_19 H5A_19 109.6 . . ?
C4_19 C5_19 H5B_19 109.6 . . ?
H5A_19 C5_19 H5B_19 108.2 . . ?
C1_20 N2_20 P6 119.90(10) . . ?
C5_20 N2_20 P6 125.97(11) . . ?
C5_20 N2_20 C1_20 111.90(12) . . ?
N2_20 C1_20 H1A_20 109.5 . . ?
N2_20 C1_20 H1B_20 109.5 . . ?
N2_20 C1_20 C2_20 110.81(13) . . ?
H1A_20 C1_20 H1B_20 108.1 . . ?
C2_20 C1_20 H1A_20 109.5 . . ?
C2_20 C1_20 H1B_20 109.5 . . ?
C1_20 C2_20 H2A_20 109.4 . . ?
C1_20 C2_20 H2B_20 109.4 . . ?
C1_20 C2_20 C3_20 111.02(13) . . ?
H2A_20 C2_20 H2B_20 108.0 . . ?
C3_20 C2_20 H2A_20 109.4 . . ?
C3_20 C2_20 H2B_20 109.4 . . ?
C2_20 C3_20 H3A_20 109.6 . . ?
C2_20 C3_20 H3B_20 109.6 . . ?
H3A_20 C3_20 H3B_20 108.1 . . ?
C4_20 C3_20 C2_20 110.15(13) . . ?
C4_20 C3_20 H3A_20 109.6 . . ?
C4_20 C3_20 H3B_20 109.6 . . ?
C3_20 C4_20 H4A_20 109.5 . . ?
C3_20 C4_20 H4B_20 109.5 . . ?
H4A_20 C4_20 H4B_20 108.1 . . ?
C5_20 C4_20 C3_20 110.54(14) . . ?
C5_20 C4_20 H4A_20 109.5 . . ?
C5_20 C4_20 H4B_20 109.5 . . ?
N2_20 C5_20 C4_20 109.96(13) . . ?
N2_20 C5_20 H5A_20 109.7 . . ?
N2_20 C5_20 H5B_20 109.7 . . ?
C4_20 C5_20 H5A_20 109.7 . . ?
C4_20 C5_20 H5B_20 109.7 . . ?
H5A_20 C5_20 H5B_20 108.2 . . ?
C1_21 N2_21 P8 121.13(10) . . ?
C1_21 N2_21 C5_21 111.78(12) . . ?
C5_21 N2_21 P8 121.22(10) . . ?
N2_21 C1_21 H1A_21 109.5 . . ?
N2_21 C1_21 H1B_21 109.5 . . ?
N2_21 C1_21 C2_21 110.53(12) . . ?
H1A_21 C1_21 H1B_21 108.1 . . ?
C2_21 C1_21 H1A_21 109.5 . . ?
C2_21 C1_21 H1B_21 109.5 . . ?
C1_21 C2_21 H2A_21 109.4 . . ?
C1_21 C2_21 H2B_21 109.4 . . ?
C1_21 C2_21 C3_21 111.17(13) . . ?
H2A_21 C2_21 H2B_21 108.0 . . ?
C3_21 C2_21 H2A_21 109.4 . . ?
C3_21 C2_21 H2B_21 109.4 . . ?
C2_21 C3_21 H3A_21 109.6 . . ?
C2_21 C3_21 H3B_21 109.6 . . ?
H3A_21 C3_21 H3B_21 108.1 . . ?
C4_21 C3_21 C2_21 110.18(13) . . ?
C4_21 C3_21 H3A_21 109.6 . . ?
C4_21 C3_21 H3B_21 109.6 . . ?
C3_21 C4_21 H4A_21 109.5 . . ?
C3_21 C4_21 H4B_21 109.5 . . ?
H4A_21 C4_21 H4B_21 108.1 . . ?
C5_21 C4_21 C3_21 110.59(13) . . ?
C5_21 C4_21 H4A_21 109.5 . . ?
C5_21 C4_21 H4B_21 109.5 . . ?
N2_21 C5_21 C4_21 110.56(12) . . ?
N2_21 C5_21 H5A_21 109.5 . . ?
N2_21 C5_21 H5B_21 109.5 . . ?
C4_21 C5_21 H5A_21 109.5 . . ?
C4_21 C5_21 H5B_21 109.5 . . ?
H5A_21 C5_21 H5B_21 108.1 . . ?
C1_22 N2_22 P4 116.90(10) . . ?
C1_22 N2_22 C5_22 110.76(11) . . ?
C5_22 N2_22 P4 117.84(10) . . ?
N2_22 C1_22 H1A_22 109.6 . . ?
N2_22 C1_22 H1B_22 109.6 . . ?
N2_22 C1_22 C2_22 110.41(12) . . ?
H1A_22 C1_22 H1B_22 108.1 . . ?
C2_22 C1_22 H1A_22 109.6 . . ?
C2_22 C1_22 H1B_22 109.6 . . ?
C1_22 C2_22 H2A_22 109.5 . . ?
C1_22 C2_22 H2B_22 109.5 . . ?
C1_22 C2_22 C3_22 110.67(12) . . ?
H2A_22 C2_22 H2B_22 108.1 . . ?
C3_22 C2_22 H2A_22 109.5 . . ?
C3_22 C2_22 H2B_22 109.5 . . ?
C2_22 C3_22 H3A_22 109.5 . . ?
C2_22 C3_22 H3B_22 109.5 . . ?
H3A_22 C3_22 H3B_22 108.1 . . ?
C4_22 C3_22 C2_22 110.60(12) . . ?
C4_22 C3_22 H3A_22 109.5 . . ?
C4_22 C3_22 H3B_22 109.5 . . ?
C3_22 C4_22 H4A_22 109.4 . . ?
C3_22 C4_22 H4B_22 109.4 . . ?
H4A_22 C4_22 H4B_22 108.0 . . ?
C5_22 C4_22 C3_22 111.28(12) . . ?
C5_22 C4_22 H4A_22 109.4 . . ?
C5_22 C4_22 H4B_22 109.4 . . ?
N2_22 C5_22 C4_22 109.46(12) . . ?
N2_22 C5_22 H5A_22 109.8 . . ?
N2_22 C5_22 H5B_22 109.8 . . ?
C4_22 C5_22 H5A_22 109.8 . . ?
C4_22 C5_22 H5B_22 109.8 . . ?
H5A_22 C5_22 H5B_22 108.2 . . ?
C1_23 N2_23 P8 121.84(10) . . ?
C1_23 N2_23 C5_23 111.32(11) . . ?
C5_23 N2_23 P8 115.27(9) . . ?
N2_23 C1_23 H1A_23 109.7 . . ?
N2_23 C1_23 H1B_23 109.7 . . ?
N2_23 C1_23 C2_23 109.73(11) . . ?
H1A_23 C1_23 H1B_23 108.2 . . ?
C2_23 C1_23 H1A_23 109.7 . . ?
C2_23 C1_23 H1B_23 109.7 . . ?
C1_23 C2_23 H2A_23 109.5 . . ?
C1_23 C2_23 H2B_23 109.5 . . ?
C1_23 C2_23 C3_23 110.78(12) . . ?
H2A_23 C2_23 H2B_23 108.1 . . ?
C3_23 C2_23 H2A_23 109.5 . . ?
C3_23 C2_23 H2B_23 109.5 . . ?
C2_23 C3_23 H3A_23 109.6 . . ?
C2_23 C3_23 H3B_23 109.6 . . ?
H3A_23 C3_23 H3B_23 108.1 . . ?
C4_23 C3_23 C2_23 110.36(12) . . ?
C4_23 C3_23 H3A_23 109.6 . . ?
C4_23 C3_23 H3B_23 109.6 . . ?
C3_23 C4_23 H4A_23 109.4 . . ?
C3_23 C4_23 H4B_23 109.4 . . ?
H4A_23 C4_23 H4B_23 108.0 . . ?
C5_23 C4_23 C3_23 111.01(12) . . ?
C5_23 C4_23 H4A_23 109.4 . . ?
C5_23 C4_23 H4B_23 109.4 . . ?
N2_23 C5_23 C4_23 110.96(12) . . ?
N2_23 C5_23 H5A_23 109.4 . . ?
N2_23 C5_23 H5B_23 109.4 . . ?
C4_23 C5_23 H5A_23 109.4 . . ?
C4_23 C5_23 H5B_23 109.4 . . ?
H5A_23 C5_23 H5B_23 108.0 . . ?
C1_24 N2_24 P2 126.50(11) . . ?
C1_24 N2_24 C5_24 112.33(12) . . ?
C5_24 N2_24 P2 119.73(10) . . ?
N2_24 C1_24 H1A_24 109.6 . . ?
N2_24 C1_24 H1B_24 109.6 . . ?
N2_24 C1_24 C2_24 110.24(13) . . ?
H1A_24 C1_24 H1B_24 108.1 . . ?
C2_24 C1_24 H1A_24 109.6 . . ?
C2_24 C1_24 H1B_24 109.6 . . ?
C1_24 C2_24 H2A_24 109.6 . . ?
C1_24 C2_24 H2B_24 109.6 . . ?
C1_24 C2_24 C3_24 110.42(14) . . ?
H2A_24 C2_24 H2B_24 108.1 . . ?
C3_24 C2_24 H2A_24 109.6 . . ?
C3_24 C2_24 H2B_24 109.6 . . ?
C2_24 C3_24 H3A_24 109.6 . . ?
C2_24 C3_24 H3B_24 109.6 . . ?
H3A_24 C3_24 H3B_24 108.1 . . ?
C4_24 C3_24 C2_24 110.47(13) . . ?
C4_24 C3_24 H3A_24 109.6 . . ?
C4_24 C3_24 H3B_24 109.6 . . ?
C3_24 C4_24 H4A_24 109.4 . . ?
C3_24 C4_24 H4B_24 109.4 . . ?
H4A_24 C4_24 H4B_24 108.0 . . ?
C5_24 C4_24 C3_24 111.11(13) . . ?
C5_24 C4_24 H4A_24 109.4 . . ?
C5_24 C4_24 H4B_24 109.4 . . ?
N2_24 C5_24 C4_24 110.38(13) . . ?
N2_24 C5_24 H5A_24 109.6 . . ?
N2_24 C5_24 H5B_24 109.6 . . ?
C4_24 C5_24 H5A_24 109.6 . . ?
C4_24 C5_24 H5B_24 109.6 . . ?
H5A_24 C5_24 H5B_24 108.1 . . ?
C1_25 N2_25 P6 125.45(12) . . ?
C1_25 N2_25 C5_25 111.89(14) . . ?
C5_25 N2_25 P6 122.62(13) . . ?
N2_25 C1_25 H1A_25 109.6 . . ?
N2_25 C1_25 H1B_25 109.6 . . ?
N2_25 C1_25 C2_25 110.19(14) . . ?
H1A_25 C1_25 H1B_25 108.1 . . ?
C2_25 C1_25 H1A_25 109.6 . . ?
C2_25 C1_25 H1B_25 109.6 . . ?
C1_25 C2_25 H2A_25 109.4 . . ?
C1_25 C2_25 H2B_25 109.4 . . ?
C1_25 C2_25 C3_25 110.95(15) . . ?
H2A_25 C2_25 H2B_25 108.0 . . ?
C3_25 C2_25 H2A_25 109.4 . . ?
C3_25 C2_25 H2B_25 109.4 . . ?
C2_25 C3_25 H3A_25 109.5 . . ?
C2_25 C3_25 H3B_25 109.5 . . ?
H3A_25 C3_25 H3B_25 108.1 . . ?
C4_25 C3_25 C2_25 110.65(15) . . ?
C4_25 C3_25 H3A_25 109.5 . . ?
C4_25 C3_25 H3B_25 109.5 . . ?
C3_25 C4_25 H4A_25 109.6 . . ?
C3_25 C4_25 H4B_25 109.6 . . ?
H4A_25 C4_25 H4B_25 108.1 . . ?
C5_25 C4_25 C3_25 110.46(15) . . ?
C5_25 C4_25 H4A_25 109.6 . . ?
C5_25 C4_25 H4B_25 109.6 . . ?
N2_25 C5_25 C4_25 110.15(14) . . ?
N2_25 C5_25 H5A_25 109.6 . . ?
N2_25 C5_25 H5B_25 109.6 . . ?
C4_25 C5_25 H5A_25 109.6 . . ?
C4_25 C5_25 H5B_25 109.6 . . ?
H5A_25 C5_25 H5B_25 108.1 . . ?

loop_
_geom_bond_atom_site_label_1
_geom_bond_atom_site_label_2
_geom_bond_distance
_geom_bond_site_symmetry_2
_geom_bond_publ_flag
Fe1 Fe2 2.6164(5) . ?
Fe1 N1 1.8724(17) . ?
Fe1 N5 1.9370(15) . ?
Fe1 N13 1.9551(16) . ?
Fe2 N5 1.9233(15) . ?
Fe2 N9 1.8545(16) . ?
Fe2 N13 1.9710(15) . ?
P1 N1 1.5435(18) . ?
P1 N2_1 1.6678(13) . ?
P1 N2_4 1.6814(13) . ?
P1 N2_5 1.6955(14) . ?
P3 N9 1.5267(17) . ?
P3 N2_8 1.6861(12) . ?
P3 N2_9 1.6733(13) . ?
P3 N2_10 1.6981(13) . ?
P4 N13 1.5534(16) . ?
P4 N2_2 1.6720(13) . ?
P4 N2_3 1.6604(13) . ?
P4 N2_22 1.6738(13) . ?
N5 P2 1.5820(14) . ?
Fe3 Fe4 2.6064(5) . ?
Fe3 N17 1.8554(18) . ?
Fe3 N21 1.9570(17) . ?
Fe3 N29 1.9706(17) . ?
Fe4 N21 1.9533(17) . ?
Fe4 N25 1.8581(19) . ?
Fe4 N29 1.9596(16) . ?
P5 N17 1.5268(18) . ?
P5 N2_11 1.6858(14) . ?
P5 N2_12 1.6867(13) . ?
P5 N2_14 1.6957(13) . ?
P7 N25 1.539(2) . ?
P7 N2_16 1.647(2) . ?
P7 N2_17 1.716(2) . ?
P7 N2_18 1.6867(13) . ?
P7 N2_19 1.6634(13) . ?
N21 P6 1.5517(17) . ?
N29 P8 1.5465(16) . ?
P2 N2_6 1.6547(13) . ?
P2 N2_7 1.6665(13) . ?
P2 N2_24 1.6571(13) . ?
P6 N2_15 1.6641(13) . ?
P6 N2_20 1.6617(13) . ?
P6 N2_25 1.6527(15) . ?
P8 N2_13 1.6703(12) . ?
P8 N2_21 1.6789(13) . ?
P8 N2_23 1.6827(13) . ?
N2_1 C1_1 1.4643(13) . ?
N2_1 C5_1 1.4655(13) . ?
C1_1 H1A_1 0.990(2) . ?
C1_1 H1B_1 0.990(2) . ?
C1_1 C2_1 1.5196(14) . ?
C2_1 H2A_1 0.990(2) . ?
C2_1 H2B_1 0.990(2) . ?
C2_1 C3_1 1.5260(14) . ?
C3_1 H3A_1 0.990(2) . ?
C3_1 H3B_1 0.990(2) . ?
C3_1 C4_1 1.5232(14) . ?
C4_1 H4A_1 0.990(2) . ?
C4_1 H4B_1 0.990(2) . ?
C4_1 C5_1 1.5205(14) . ?
C5_1 H5A_1 0.990(2) . ?
C5_1 H5B_1 0.990(2) . ?
N2_2 C1_2 1.4681(13) . ?
N2_2 C5_2 1.4689(13) . ?
C1_2 H1A_2 0.990(2) . ?
C1_2 H1B_2 0.990(2) . ?
C1_2 C2_2 1.5206(14) . ?
C2_2 H2A_2 0.990(2) . ?
C2_2 H2B_2 0.990(2) . ?
C2_2 C3_2 1.5262(14) . ?
C3_2 H3A_2 0.990(2) . ?
C3_2 H3B_2 0.990(2) . ?
C3_2 C4_2 1.5230(14) . ?
C4_2 H4A_2 0.990(2) . ?
C4_2 H4B_2 0.990(2) . ?
C4_2 C5_2 1.5196(14) . ?
C5_2 H5A_2 0.990(2) . ?
C5_2 H5B_2 0.990(2) . ?
N2_3 C1_3 1.4627(13) . ?
N2_3 C5_3 1.4665(13) . ?
C1_3 H1A_3 0.990(2) . ?
C1_3 H1B_3 0.990(2) . ?
C1_3 C2_3 1.5198(14) . ?
C2_3 H2A_3 0.990(2) . ?
C2_3 H2B_3 0.990(2) . ?
C2_3 C3_3 1.5262(14) . ?
C3_3 H3A_3 0.990(2) . ?
C3_3 H3B_3 0.990(2) . ?
C3_3 C4_3 1.5229(14) . ?
C4_3 H4A_3 0.990(2) . ?
C4_3 H4B_3 0.990(2) . ?
C4_3 C5_3 1.5231(14) . ?
C5_3 H5A_3 0.990(2) . ?
C5_3 H5B_3 0.990(2) . ?
N2_4 C1_4 1.4677(13) . ?
N2_4 C5_4 1.4701(13) . ?
C1_4 H1A_4 0.990(2) . ?
C1_4 H1B_4 0.990(2) . ?
C1_4 C2_4 1.5192(14) . ?
C2_4 H2A_4 0.990(2) . ?
C2_4 H2B_4 0.990(2) . ?
C2_4 C3_4 1.5262(14) . ?
C3_4 H3A_4 0.990(2) . ?
C3_4 H3B_4 0.990(2) . ?
C3_4 C4_4 1.5238(14) . ?
C4_4 H4A_4 0.990(2) . ?
C4_4 H4B_4 0.990(2) . ?
C4_4 C5_4 1.5219(14) . ?
C5_4 H5A_4 0.990(2) . ?
C5_4 H5B_4 0.990(2) . ?
N2_5 C1_5 1.4705(13) . ?
N2_5 C5_5 1.4716(13) . ?
C1_5 H1A_5 0.990(2) . ?
C1_5 H1B_5 0.990(2) . ?
C1_5 C2_5 1.5204(14) . ?
C2_5 H2A_5 0.990(2) . ?
C2_5 H2B_5 0.990(2) . ?
C2_5 C3_5 1.5272(15) . ?
C3_5 H3A_5 0.990(2) . ?
C3_5 H3B_5 0.990(2) . ?
C3_5 C4_5 1.5237(14) . ?
C4_5 H4A_5 0.990(2) . ?
C4_5 H4B_5 0.990(2) . ?
C4_5 C5_5 1.5217(14) . ?
C5_5 H5A_5 0.990(2) . ?
C5_5 H5B_5 0.990(2) . ?
N2_6 C1_6 1.4650(13) . ?
N2_6 C5_6 1.4640(13) . ?
C1_6 H1A_6 0.990(2) . ?
C1_6 H1B_6 0.990(2) . ?
C1_6 C2_6 1.5208(14) . ?
C2_6 H2A_6 0.990(2) . ?
C2_6 H2B_6 0.990(2) . ?
C2_6 C3_6 1.5266(14) . ?
C3_6 H3A_6 0.990(2) . ?
C3_6 H3B_6 0.990(2) . ?
C3_6 C4_6 1.5224(14) . ?
C4_6 H4A_6 0.990(2) . ?
C4_6 H4B_6 0.990(2) . ?
C4_6 C5_6 1.5208(14) . ?
C5_6 H5A_6 0.990(2) . ?
C5_6 H5B_6 0.990(2) . ?
N2_7 C1_7 1.4711(13) . ?
N2_7 C5_7 1.4697(13) . ?
C1_7 H1A_7 0.990(2) . ?
C1_7 H1B_7 0.990(2) . ?
C1_7 C2_7 1.5220(14) . ?
C2_7 H2A_7 0.990(2) . ?
C2_7 H2B_7 0.990(2) . ?
C2_7 C3_7 1.5271(14) . ?
C3_7 H3A_7 0.990(2) . ?
C3_7 H3B_7 0.990(2) . ?
C3_7 C4_7 1.5220(14) . ?
C4_7 H4A_7 0.990(2) . ?
C4_7 H4B_7 0.990(2) . ?
C4_7 C5_7 1.5222(14) . ?
C5_7 H5A_7 0.990(2) . ?
C5_7 H5B_7 0.990(2) . ?
N2_8 C1_8 1.4707(13) . ?
N2_8 C5_8 1.4719(13) . ?
C1_8 H1A_8 0.990(2) . ?
C1_8 H1B_8 0.990(2) . ?
C1_8 C2_8 1.5225(14) . ?
C2_8 H2A_8 0.990(2) . ?
C2_8 H2B_8 0.990(2) . ?
C2_8 C3_8 1.5271(14) . ?
C3_8 H3A_8 0.990(2) . ?
C3_8 H3B_8 0.990(2) . ?
C3_8 C4_8 1.5222(14) . ?
C4_8 H4A_8 0.990(2) . ?
C4_8 H4B_8 0.990(2) . ?
C4_8 C5_8 1.5210(14) . ?
C5_8 H5A_8 0.990(2) . ?
C5_8 H5B_8 0.990(2) . ?
N2_9 C1_9 1.4642(13) . ?
N2_9 C5_9 1.4652(13) . ?
C1_9 H1A_9 0.990(2) . ?
C1_9 H1B_9 0.990(2) . ?
C1_9 C2_9 1.5210(14) . ?
C2_9 H2A_9 0.990(2) . ?
C2_9 H2B_9 0.990(2) . ?
C2_9 C3_9 1.5269(14) . ?
C3_9 H3A_9 0.990(2) . ?
C3_9 H3B_9 0.990(2) . ?
C3_9 C4_9 1.5240(14) . ?
C4_9 H4A_9 0.990(2) . ?
C4_9 H4B_9 0.990(2) . ?
C4_9 C5_9 1.5214(14) . ?
C5_9 H5A_9 0.990(2) . ?
C5_9 H5B_9 0.990(2) . ?
N2_10 C1_10 1.4694(13) . ?
N2_10 C5_10 1.4712(13) . ?
C1_10 H1A_10 0.990(2) . ?
C1_10 H1B_10 0.990(2) . ?
C1_10 C2_10 1.5180(14) . ?
C2_10 H2A_10 0.990(2) . ?
C2_10 H2B_10 0.990(2) . ?
C2_10 C3_10 1.5269(14) . ?
C3_10 H3A_10 0.990(2) . ?
C3_10 H3B_10 0.990(2) . ?
C3_10 C4_10 1.5248(14) . ?
C4_10 H4A_10 0.990(2) . ?
C4_10 H4B_10 0.990(2) . ?
C4_10 C5_10 1.5216(14) . ?
C5_10 H5A_10 0.990(2) . ?
C5_10 H5B_10 0.990(2) . ?
N2_11 C1_11 1.4700(13) . ?
N2_11 C5_11 1.4716(13) . ?
C1_11 H1A_11 0.993(2) . ?
C1_11 H1B_11 0.993(2) . ?
C1_11 C2_11 1.5195(14) . ?
C2_11 H2A_11 0.994(2) . ?
C2_11 H2B_11 0.994(3) . ?
C2_11 C3_11 1.5253(14) . ?
C3_11 H3A_11 0.993(2) . ?
C3_11 H3B_11 0.993(2) . ?
C3_11 C4_11 1.5239(15) . ?
C4_11 H4A_11 0.994(3) . ?
C4_11 H4B_11 0.994(2) . ?
C4_11 C5_11 1.5231(14) . ?
C5_11 H5A_11 0.994(2) . ?
C5_11 H5B_11 0.994(2) . ?
N2_12 C1_12 1.4676(13) . ?
N2_12 C5_12 1.4664(14) . ?
C1_12 H1A_12 0.994(2) . ?
C1_12 H1B_12 0.994(2) . ?
C1_12 C2_12 1.5172(14) . ?
C2_12 H2A_12 0.994(2) . ?
C2_12 H2B_12 0.994(2) . ?
C2_12 C3_12 1.5284(15) . ?
C3_12 H3A_12 0.994(2) . ?
C3_12 H3B_12 0.994(2) . ?
C3_12 C4_12 1.5212(15) . ?
C4_12 H4A_12 0.994(2) . ?
C4_12 H4B_12 0.994(3) . ?
C4_12 C5_12 1.5166(14) . ?
C5_12 H5A_12 0.994(2) . ?
C5_12 H5B_12 0.994(2) . ?
N2_13 C1_13 1.4729(13) . ?
N2_13 C5_13 1.4724(13) . ?
C1_13 H1A_13 0.993(2) . ?
C1_13 H1B_13 0.993(2) . ?
C1_13 C2_13 1.5210(13) . ?
C2_13 H2A_13 0.993(3) . ?
C2_13 H2B_13 0.994(2) . ?
C2_13 C3_13 1.5265(14) . ?
C3_13 H3A_13 0.993(2) . ?
C3_13 H3B_13 0.993(2) . ?
C3_13 C4_13 1.5239(14) . ?
C4_13 H4A_13 0.993(2) . ?
C4_13 H4B_13 0.993(2) . ?
C4_13 C5_13 1.5230(14) . ?
C5_13 H5A_13 0.993(2) . ?
C5_13 H5B_13 0.993(2) . ?
N2_14 C1_14 1.4697(13) . ?
N2_14 C5_14 1.4692(13) . ?
C1_14 H1A_14 0.994(2) . ?
C1_14 H1B_14 0.994(2) . ?
C1_14 C2_14 1.5211(14) . ?
C2_14 H2A_14 0.994(3) . ?
C2_14 H2B_14 0.994(2) . ?
C2_14 C3_14 1.5287(14) . ?
C3_14 H3A_14 0.993(2) . ?
C3_14 H3B_14 0.993(2) . ?
C3_14 C4_14 1.5234(14) . ?
C4_14 H4A_14 0.994(2) . ?
C4_14 H4B_14 0.994(2) . ?
C4_14 C5_14 1.5189(14) . ?
C5_14 H5A_14 0.994(3) . ?
C5_14 H5B_14 0.994(2) . ?
N2_15 C1_15 1.4701(13) . ?
N2_15 C5_15 1.4715(13) . ?
C1_15 H1A_15 0.994(2) . ?
C1_15 H1B_15 0.994(2) . ?
C1_15 C2_15 1.5204(14) . ?
C2_15 H2A_15 0.993(2) . ?
C2_15 H2B_15 0.993(2) . ?
C2_15 C3_15 1.5252(14) . ?
C3_15 H3A_15 0.994(2) . ?
C3_15 H3B_15 0.994(2) . ?
C3_15 C4_15 1.5241(14) . ?
C4_15 H4A_15 0.993(2) . ?
C4_15 H4B_15 0.993(3) . ?
C4_15 C5_15 1.5224(14) . ?
C5_15 H5A_15 0.993(2) . ?
C5_15 H5B_15 0.993(2) . ?
N2_16 C1_16 1.4744(15) . ?
N2_16 C5_16 1.4759(15) . ?
C1_16 H1A_16 0.993(2) . ?
C1_16 H1B_16 0.993(2) . ?
C1_16 C2_16 1.5232(15) . ?
C2_16 H2A_16 0.994(2) . ?
C2_16 H2B_16 0.994(2) . ?
C2_16 C3_16 1.5271(15) . ?
C3_16 H3A_16 0.994(3) . ?
C3_16 H3B_16 0.994(2) . ?
C3_16 C4_16 1.5231(16) . ?
C4_16 H4A_16 0.994(2) . ?
C4_16 H4B_16 0.994(2) . ?
C4_16 C5_16 1.5239(15) . ?
C5_16 H5A_16 0.994(2) . ?
C5_16 H5B_16 0.994(2) . ?
N2_17 C1_17 1.4762(15) . ?
N2_17 C5_17 1.4764(15) . ?
C1_17 H1A_17 0.993(2) . ?
C1_17 H1B_17 0.993(2) . ?
C1_17 C2_17 1.5203(15) . ?
C2_17 H2A_17 0.994(3) . ?
C2_17 H2B_17 0.994(2) . ?
C2_17 C3_17 1.5280(15) . ?
C3_17 H3A_17 0.993(3) . ?
C3_17 H3B_17 0.993(2) . ?
C3_17 C4_17 1.5242(15) . ?
C4_17 H4A_17 0.993(2) . ?
C4_17 H4B_17 0.993(2) . ?
C4_17 C5_17 1.5218(15) . ?
C5_17 H5A_17 0.994(2) . ?
C5_17 H5B_17 0.994(2) . ?
N2_18 C1_18 1.4693(13) . ?
N2_18 C5_18 1.4702(13) . ?
C1_18 H1A_18 0.994(2) . ?
C1_18 H1B_18 0.994(3) . ?
C1_18 C2_18 1.5212(14) . ?
C2_18 H2A_18 0.993(2) . ?
C2_18 H2B_18 0.993(3) . ?
C2_18 C3_18 1.5273(14) . ?
C3_18 H3A_18 0.994(2) . ?
C3_18 H3B_18 0.994(2) . ?
C3_18 C4_18 1.5233(14) . ?
C4_18 H4A_18 0.993(3) . ?
C4_18 H4B_18 0.993(3) . ?
C4_18 C5_18 1.5203(14) . ?
C5_18 H5A_18 0.994(2) . ?
C5_18 H5B_18 0.994(2) . ?
N2_19 C1_19 1.4628(13) . ?
N2_19 C5_19 1.4651(13) . ?
C1_19 H1A_19 0.994(3) . ?
C1_19 H1B_19 0.994(2) . ?
C1_19 C2_19 1.5183(14) . ?
C2_19 H2A_19 0.993(2) . ?
C2_19 H2B_19 0.993(2) . ?
C2_19 C3_19 1.5270(14) . ?
C3_19 H3A_19 0.994(2) . ?
C3_19 H3B_19 0.994(2) . ?
C3_19 C4_19 1.5244(15) . ?
C4_19 H4A_19 0.993(2) . ?
C4_19 H4B_19 0.993(2) . ?
C4_19 C5_19 1.5209(14) . ?
C5_19 H5A_19 0.994(2) . ?
C5_19 H5B_19 0.994(2) . ?
N2_20 C1_20 1.4667(13) . ?
N2_20 C5_20 1.4656(13) . ?
C1_20 H1A_20 0.994(3) . ?
C1_20 H1B_20 0.994(2) . ?
C1_20 C2_20 1.5200(14) . ?
C2_20 H2A_20 0.994(2) . ?
C2_20 H2B_20 0.994(3) . ?
C2_20 C3_20 1.5255(14) . ?
C3_20 H3A_20 0.993(3) . ?
C3_20 H3B_20 0.993(3) . ?
C3_20 C4_20 1.5238(15) . ?
C4_20 H4A_20 0.994(3) . ?
C4_20 H4B_20 0.994(2) . ?
C4_20 C5_20 1.5220(15) . ?
C5_20 H5A_20 0.994(2) . ?
C5_20 H5B_20 0.994(3) . ?
N2_21 C1_21 1.4689(13) . ?
N2_21 C5_21 1.4694(13) . ?
C1_21 H1A_21 0.994(2) . ?
C1_21 H1B_21 0.994(2) . ?
C1_21 C2_21 1.5199(14) . ?
C2_21 H2A_21 0.994(2) . ?
C2_21 H2B_21 0.994(2) . ?
C2_21 C3_21 1.5269(14) . ?
C3_21 H3A_21 0.994(2) . ?
C3_21 H3B_21 0.994(2) . ?
C3_21 C4_21 1.5241(14) . ?
C4_21 H4A_21 0.993(2) . ?
C4_21 H4B_21 0.993(2) . ?
C4_21 C5_21 1.5231(14) . ?
C5_21 H5A_21 0.994(2) . ?
C5_21 H5B_21 0.994(2) . ?
N2_22 C1_22 1.4717(13) . ?
N2_22 C5_22 1.4725(13) . ?
C1_22 H1A_22 0.990(2) . ?
C1_22 H1B_22 0.990(2) . ?
C1_22 C2_22 1.5206(14) . ?
C2_22 H2A_22 0.990(2) . ?
C2_22 H2B_22 0.990(2) . ?
C2_22 C3_22 1.5272(14) . ?
C3_22 H3A_22 0.990(2) . ?
C3_22 H3B_22 0.990(2) . ?
C3_22 C4_22 1.5231(14) . ?
C4_22 H4A_22 0.990(2) . ?
C4_22 H4B_22 0.990(2) . ?
C4_22 C5_22 1.5226(13) . ?
C5_22 H5A_22 0.990(2) . ?
C5_22 H5B_22 0.990(2) . ?
N2_23 C1_23 1.4701(13) . ?
N2_23 C5_23 1.4715(13) . ?
C1_23 H1A_23 0.993(2) . ?
C1_23 H1B_23 0.993(2) . ?
C1_23 C2_23 1.5223(13) . ?
C2_23 H2A_23 0.993(2) . ?
C2_23 H2B_23 0.993(3) . ?
C2_23 C3_23 1.5282(14) . ?
C3_23 H3A_23 0.993(2) . ?
C3_23 H3B_23 0.993(2) . ?
C3_23 C4_23 1.5238(14) . ?
C4_23 H4A_23 0.993(3) . ?
C4_23 H4B_23 0.993(2) . ?
C4_23 C5_23 1.5217(14) . ?
C5_23 H5A_23 0.993(2) . ?
C5_23 H5B_23 0.993(2) . ?
N2_24 C1_24 1.4643(13) . ?
N2_24 C5_24 1.4666(13) . ?
C1_24 H1A_24 0.990(2) . ?
C1_24 H1B_24 0.990(2) . ?
C1_24 C2_24 1.5220(14) . ?
C2_24 H2A_24 0.990(2) . ?
C2_24 H2B_24 0.990(2) . ?
C2_24 C3_24 1.5273(14) . ?
C3_24 H3A_24 0.990(2) . ?
C3_24 H3B_24 0.990(2) . ?
C3_24 C4_24 1.5223(14) . ?
C4_24 H4A_24 0.990(2) . ?
C4_24 H4B_24 0.990(2) . ?
C4_24 C5_24 1.5220(14) . ?
C5_24 H5A_24 0.990(2) . ?
C5_24 H5B_24 0.990(2) . ?
N2_25 C1_25 1.4617(13) . ?
N2_25 C5_25 1.4669(13) . ?
C1_25 H1A_25 0.994(2) . ?
C1_25 H1B_25 0.994(2) . ?
C1_25 C2_25 1.5179(14) . ?
C2_25 H2A_25 0.994(2) . ?
C2_25 H2B_25 0.994(2) . ?
C2_25 C3_25 1.5262(15) . ?
C3_25 H3A_25 0.994(2) . ?
C3_25 H3B_25 0.994(2) . ?
C3_25 C4_25 1.5216(15) . ?
C4_25 H4A_25 0.993(2) . ?
C4_25 H4B_25 0.993(2) . ?
C4_25 C5_25 1.5210(15) . ?
C5_25 H5A_25 0.993(2) . ?
C5_25 H5B_25 0.993(2) . ?

loop_
_geom_torsion_atom_site_label_1
_geom_torsion_atom_site_label_2
_geom_torsion_atom_site_label_3
_geom_torsion_atom_site_label_4
_geom_torsion
_geom_torsion_site_symmetry_1
_geom_torsion_site_symmetry_2
_geom_torsion_site_symmetry_3
_geom_torsion_site_symmetry_4
_geom_torsion_publ_flag
Fe1 Fe2 N9 P3 -13.4(5) . . . . ?
Fe1 N5 P2 N2_6 -29.91(17) . . . . ?
Fe1 N5 P2 N2_7 -151.89(12) . . . . ?
Fe1 N5 P2 N2_24 92.23(15) . . . . ?
Fe2 Fe1 N1 P1 2.6(4) . . . . ?
Fe2 N5 P2 N2_6 114.56(14) . . . . ?
Fe2 N5 P2 N2_7 -7.43(17) . . . . ?
Fe2 N5 P2 N2_24 -123.31(13) . . . . ?
P1 N2_1 C1_1 C2_1 -129.00(15) . . . . ?
P1 N2_1 C5_1 C4_1 129.22(16) . . . . ?
P1 N2_4 C1_4 C2_4 -158.04(13) . . . . ?
P1 N2_4 C5_4 C4_4 159.83(13) . . . . ?
P1 N2_5 C1_5 C2_5 -169.73(14) . . . . ?
P1 N2_5 C5_5 C4_5 170.96(13) . . . . ?
P3 N2_8 C1_8 C2_8 -159.79(12) . . . . ?
P3 N2_8 C5_8 C4_8 162.81(12) . . . . ?
P3 N2_9 C1_9 C2_9 -123.70(15) . . . . ?
P3 N2_9 C5_9 C4_9 124.10(15) . . . . ?
P3 N2_10 C1_10 C2_10 -161.35(13) . . . . ?
P3 N2_10 C5_10 C4_10 162.49(12) . . . . ?
P4 N2_2 C1_2 C2_2 -147.99(14) . . . . ?
P4 N2_2 C5_2 C4_2 146.45(13) . . . . ?
P4 N2_3 C1_3 C2_3 -121.09(15) . . . . ?
P4 N2_3 C5_3 C4_3 119.02(15) . . . . ?
P4 N2_22 C1_22 C2_22 -159.35(12) . . . . ?
P4 N2_22 C5_22 C4_22 159.97(12) . . . . ?
N1 P1 N2_1 C1_1 -2.85(19) . . . . ?
N1 P1 N2_1 C5_1 169.17(16) . . . . ?
N1 P1 N2_4 C1_4 43.11(16) . . . . ?
N1 P1 N2_4 C5_4 -177.93(14) . . . . ?
N1 P1 N2_5 C1_5 -62.23(16) . . . . ?
N1 P1 N2_5 C5_5 65.27(15) . . . . ?
N5 Fe1 N1 P1 -86.25(15) . . . . ?
N5 Fe2 N9 P3 85.0(2) . . . . ?
N5 P2 N2_6 C1_6 160.05(15) . . . . ?
N5 P2 N2_6 C5_6 -22.7(2) . . . . ?
N5 P2 N2_7 C1_7 -56.03(16) . . . . ?
N5 P2 N2_7 C5_7 85.47(16) . . . . ?
N5 P2 N2_24 C1_24 153.12(15) . . . . ?
N5 P2 N2_24 C5_24 -41.64(17) . . . . ?
N9 P3 N2_8 C1_8 -73.91(15) . . . . ?
N9 P3 N2_8 C5_8 60.21(15) . . . . ?
N9 P3 N2_9 C1_9 -8.14(18) . . . . ?
N9 P3 N2_9 C5_9 169.96(14) . . . . ?
N9 P3 N2_10 C1_10 53.59(16) . . . . ?
N9 P3 N2_10 C5_10 -169.52(14) . . . . ?
N13 Fe1 N1 P1 87.62(14) . . . . ?
N13 Fe2 N9 P3 -88.3(2) . . . . ?
N13 P4 N2_2 C1_2 161.84(15) . . . . ?
N13 P4 N2_2 C5_2 -48.68(16) . . . . ?
N13 P4 N2_3 C1_3 176.71(14) . . . . ?
N13 P4 N2_3 C5_3 -1.51(17) . . . . ?
N13 P4 N2_22 C1_22 -60.42(15) . . . . ?
N13 P4 N2_22 C5_22 75.41(14) . . . . ?
Fe3 Fe4 N25 P7 -8.8(4) . . . . ?
Fe3 N21 P6 N2_15 13.16(19) . . . . ?
Fe3 N21 P6 N2_20 129.12(14) . . . . ?
Fe3 N21 P6 N2_25 -108.06(15) . . . . ?
Fe3 N29 P8 N2_13 8.60(17) . . . . ?
Fe3 N29 P8 N2_21 125.43(13) . . . . ?
Fe3 N29 P8 N2_23 -109.37(13) . . . . ?
Fe4 Fe3 N17 P5 6.2(4) . . . . ?
Fe4 N21 P6 N2_15 148.37(13) . . . . ?
Fe4 N21 P6 N2_20 -95.68(16) . . . . ?
Fe4 N21 P6 N2_25 27.15(19) . . . . ?
Fe4 N29 P8 N2_13 -156.63(16) . . . . ?
Fe4 N29 P8 N2_21 -39.8(2) . . . . ?
Fe4 N29 P8 N2_23 85.4(2) . . . . ?
P5 N2_11 C1_11 C2_11 -163.00(14) . . . . ?
P5 N2_11 C5_11 C4_11 160.47(14) . . . . ?
P5 N2_12 C1_12 C2_12 -146.37(15) . . . . ?
P5 N2_12 C5_12 C4_12 148.97(17) . . . . ?
P5 N2_14 C1_14 C2_14 -160.08(14) . . . . ?
P5 N2_14 C5_14 C4_14 159.29(14) . . . . ?
P7 N2_16 C1_16 C2_16 -172.1(3) . . . . ?
P7 N2_16 C5_16 C4_16 170.0(3) . . . . ?
P7 N2_17 C1_17 C2_17 -107.0(3) . . . . ?
P7 N2_17 C5_17 C4_17 106.8(3) . . . . ?
P7 N2_18 C1_18 C2_18 -159.47(13) . . . . ?
P7 N2_18 C5_18 C4_18 157.08(14) . . . . ?
P7 N2_19 C1_19 C2_19 -133.85(16) . . . . ?
P7 N2_19 C5_19 C4_19 132.97(16) . . . . ?
N17 P5 N2_11 C1_11 -56.47(16) . . . . ?
N17 P5 N2_11 C5_11 77.21(16) . . . . ?
N17 P5 N2_12 C1_12 20.17(19) . . . . ?
N17 P5 N2_12 C5_12 173.26(17) . . . . ?
N17 P5 N2_14 C1_14 166.10(16) . . . . ?
N17 P5 N2_14 C5_14 -54.41(17) . . . . ?
N21 Fe3 N17 P5 -79.0(3) . . . . ?
N21 Fe4 N25 P7 77.0(2) . . . . ?
N21 P6 N2_15 C1_15 -80.11(16) . . . . ?
N21 P6 N2_15 C5_15 58.37(16) . . . . ?
N21 P6 N2_20 C1_20 42.85(18) . . . . ?
N21 P6 N2_20 C5_20 -155.53(17) . . . . ?
N21 P6 N2_25 C1_25 15.3(2) . . . . ?
N21 P6 N2_25 C5_25 -162.21(17) . . . . ?
N25 P7 N2_16 C1_16 -64.4(3) . . . . ?
N25 P7 N2_16 C5_16 57.7(3) . . . . ?
N25 P7 N2_17 C1_17 79.3(3) . . . . ?
N25 P7 N2_17 C5_17 -86.9(3) . . . . ?
N25 P7 N2_18 C1_18 -179.35(15) . . . . ?
N25 P7 N2_18 C5_18 -39.95(18) . . . . ?
N25 P7 N2_19 C1_19 -171.00(17) . . . . ?
N25 P7 N2_19 C5_19 -4.1(2) . . . . ?
N29 Fe3 N17 P5 89.1(2) . . . . ?
N29 Fe4 N25 P7 -99.30(17) . . . . ?
N29 P8 N2_13 C1_13 -70.50(15) . . . . ?
N29 P8 N2_13 C5_13 65.98(15) . . . . ?
N29 P8 N2_21 C1_21 33.54(17) . . . . ?
N29 P8 N2_21 C5_21 -175.67(14) . . . . ?
N29 P8 N2_23 C1_23 173.34(14) . . . . ?
N29 P8 N2_23 C5_23 -46.62(15) . . . . ?
P2 N2_6 C1_6 C2_6 -121.55(17) . . . . ?
P2 N2_6 C5_6 C4_6 122.70(17) . . . . ?
P2 N2_7 C1_7 C2_7 -153.07(13) . . . . ?
P2 N2_7 C5_7 C4_7 155.25(13) . . . . ?
P2 N2_24 C1_24 C2_24 -133.87(15) . . . . ?
P2 N2_24 C5_24 C4_24 133.79(14) . . . . ?
P6 N2_15 C1_15 C2_15 -157.54(13) . . . . ?
P6 N2_15 C5_15 C4_15 154.58(12) . . . . ?
P6 N2_20 C1_20 C2_20 -136.94(15) . . . . ?
P6 N2_20 C5_20 C4_20 136.92(16) . . . . ?
P6 N2_25 C1_25 C2_25 -117.53(19) . . . . ?
P6 N2_25 C5_25 C4_25 117.09(19) . . . . ?
P8 N2_13 C1_13 C2_13 -159.38(12) . . . . ?
P8 N2_13 C5_13 C4_13 157.78(12) . . . . ?
P8 N2_21 C1_21 C2_21 -147.67(14) . . . . ?
P8 N2_21 C5_21 C4_21 147.08(14) . . . . ?
P8 N2_23 C1_23 C2_23 -157.73(12) . . . . ?
P8 N2_23 C5_23 C4_23 156.09(13) . . . . ?
N2_1 P1 N1 Fe1 -126.30(12) . . . . ?
N2_1 P1 N2_4 C1_4 -81.05(14) . . . . ?
N2_1 P1 N2_4 C5_4 57.92(16) . . . . ?
N2_1 P1 N2_5 C1_5 62.86(14) . . . . ?
N2_1 P1 N2_5 C5_5 -169.64(13) . . . . ?
N2_1 C1_1 C2_1 C3_1 -55.3(2) . . . . ?
C1_1 N2_1 C5_1 C4_1 -58.1(2) . . . . ?
C1_1 C2_1 C3_1 C4_1 53.6(2) . . . . ?
C2_1 C3_1 C4_1 C5_1 -53.6(2) . . . . ?
C3_1 C4_1 C5_1 N2_1 55.3(2) . . . . ?
C5_1 N2_1 C1_1 C2_1 58.1(2) . . . . ?
N2_2 P4 N13 Fe1 10.38(18) . . . . ?
N2_2 P4 N13 Fe2 -121.43(12) . . . . ?
N2_2 P4 N2_3 C1_3 51.38(16) . . . . ?
N2_2 P4 N2_3 C5_3 -126.84(14) . . . . ?
N2_2 P4 N2_22 C1_22 63.22(14) . . . . ?
N2_2 P4 N2_22 C5_22 -160.95(13) . . . . ?
N2_2 C1_2 C2_2 C3_2 -57.2(2) . . . . ?
C1_2 N2_2 C5_2 C4_2 -60.07(19) . . . . ?
C1_2 C2_2 C3_2 C4_2 53.0(2) . . . . ?
C2_2 C3_2 C4_2 C5_2 -52.5(2) . . . . ?
C3_2 C4_2 C5_2 N2_2 55.8(2) . . . . ?
C5_2 N2_2 C1_2 C2_2 60.94(19) . . . . ?
N2_3 P4 N13 Fe1 -112.91(15) . . . . ?
N2_3 P4 N13 Fe2 115.28(12) . . . . ?
N2_3 P4 N2_2 C1_2 -74.73(16) . . . . ?
N2_3 P4 N2_2 C5_2 74.75(14) . . . . ?
N2_3 P4 N2_22 C1_22 177.08(12) . . . . ?
N2_3 P4 N2_22 C5_22 -47.09(14) . . . . ?
N2_3 C1_3 C2_3 C3_3 -53.5(2) . . . . ?
C1_3 N2_3 C5_3 C4_3 -59.37(19) . . . . ?
C1_3 C2_3 C3_3 C4_3 52.8(2) . . . . ?
C2_3 C3_3 C4_3 C5_3 -54.7(2) . . . . ?
C3_3 C4_3 C5_3 N2_3 57.4(2) . . . . ?
C5_3 N2_3 C1_3 C2_3 57.3(2) . . . . ?
N2_4 P1 N1 Fe1 111.77(12) . . . . ?
N2_4 P1 N2_1 C1_1 121.22(15) . . . . ?
N2_4 P1 N2_1 C5_1 -66.75(18) . . . . ?
N2_4 P1 N2_5 C1_5 173.82(13) . . . . ?
N2_4 P1 N2_5 C5_5 -58.68(14) . . . . ?
N2_4 C1_4 C2_4 C3_4 -55.5(2) . . . . ?
C1_4 N2_4 C5_4 C4_4 -60.32(19) . . . . ?
C1_4 C2_4 C3_4 C4_4 54.0(2) . . . . ?
C2_4 C3_4 C4_4 C5_4 -55.1(2) . . . . ?
C3_4 C4_4 C5_4 N2_4 57.9(2) . . . . ?
C5_4 N2_4 C1_4 C2_4 59.0(2) . . . . ?
N2_5 P1 N1 Fe1 -6.42(16) . . . . ?
N2_5 P1 N2_1 C1_1 -134.32(15) . . . . ?
N2_5 P1 N2_1 C5_1 37.71(18) . . . . ?
N2_5 P1 N2_4 C1_4 173.73(13) . . . . ?
N2_5 P1 N2_4 C5_4 -47.31(16) . . . . ?
N2_5 C1_5 C2_5 C3_5 -57.2(2) . . . . ?
C1_5 N2_5 C5_5 C4_5 -60.50(19) . . . . ?
C1_5 C2_5 C3_5 C4_5 53.8(2) . . . . ?
C2_5 C3_5 C4_5 C5_5 -54.1(2) . . . . ?
C3_5 C4_5 C5_5 N2_5 58.0(2) . . . . ?
C5_5 N2_5 C1_5 C2_5 60.1(2) . . . . ?
N2_6 P2 N2_7 C1_7 178.91(13) . . . . ?
N2_6 P2 N2_7 C5_7 -39.59(16) . . . . ?
N2_6 P2 N2_24 C1_24 -82.93(17) . . . . ?
N2_6 P2 N2_24 C5_24 82.31(15) . . . . ?
N2_6 C1_6 C2_6 C3_6 -57.5(2) . . . . ?
C1_6 N2_6 C5_6 C4_6 -59.8(2) . . . . ?
C1_6 C2_6 C3_6 C4_6 54.5(3) . . . . ?
C2_6 C3_6 C4_6 C5_6 -53.4(3) . . . . ?
C3_6 C4_6 C5_6 N2_6 55.5(2) . . . . ?
C5_6 N2_6 C1_6 C2_6 60.8(2) . . . . ?
N2_7 P2 N2_6 C1_6 -71.49(17) . . . . ?
N2_7 P2 N2_6 C5_6 105.79(17) . . . . ?
N2_7 P2 N2_24 C1_24 27.60(17) . . . . ?
N2_7 P2 N2_24 C5_24 -167.16(14) . . . . ?
N2_7 C1_7 C2_7 C3_7 -56.8(2) . . . . ?
C1_7 N2_7 C5_7 C4_7 -61.26(19) . . . . ?
C1_7 C2_7 C3_7 C4_7 52.5(2) . . . . ?
C2_7 C3_7 C4_7 C5_7 -52.2(2) . . . . ?
C3_7 C4_7 C5_7 N2_7 55.9(2) . . . . ?
C5_7 N2_7 C1_7 C2_7 62.02(19) . . . . ?
N2_8 P3 N9 Fe2 177.43(19) . . . . ?
N2_8 P3 N2_9 C1_9 -136.09(14) . . . . ?
N2_8 P3 N2_9 C5_9 42.02(16) . . . . ?
N2_8 P3 N2_10 C1_10 -179.81(13) . . . . ?
N2_8 P3 N2_10 C5_10 -42.91(15) . . . . ?
N2_8 C1_8 C2_8 C3_8 -59.86(19) . . . . ?
C1_8 N2_8 C5_8 C4_8 -60.28(18) . . . . ?
C1_8 C2_8 C3_8 C4_8 53.9(2) . . . . ?
C2_8 C3_8 C4_8 C5_8 -51.5(2) . . . . ?
C3_8 C4_8 C5_8 N2_8 54.8(2) . . . . ?
C5_8 N2_8 C1_8 C2_8 62.98(18) . . . . ?
N2_9 P3 N9 Fe2 58.3(2) . . . . ?
N2_9 P3 N2_8 C1_8 51.60(14) . . . . ?
N2_9 P3 N2_8 C5_8 -174.28(13) . . . . ?
N2_9 P3 N2_10 C1_10 -74.04(14) . . . . ?
N2_9 P3 N2_10 C5_10 62.86(15) . . . . ?
N2_9 C1_9 C2_9 C3_9 -55.9(2) . . . . ?
C1_9 N2_9 C5_9 C4_9 -57.6(2) . . . . ?
C1_9 C2_9 C3_9 C4_9 53.6(2) . . . . ?
C2_9 C3_9 C4_9 C5_9 -52.8(2) . . . . ?
C3_9 C4_9 C5_9 N2_9 54.8(2) . . . . ?
C5_9 N2_9 C1_9 C2_9 58.0(2) . . . . ?
N2_10 P3 N9 Fe2 -66.0(2) . . . . ?
N2_10 P3 N2_8 C1_8 162.11(13) . . . . ?
N2_10 P3 N2_8 C5_8 -63.76(14) . . . . ?
N2_10 P3 N2_9 C1_9 119.42(14) . . . . ?
N2_10 P3 N2_9 C5_9 -62.47(16) . . . . ?
N2_10 C1_10 C2_10 C3_10 -54.6(2) . . . . ?
C1_10 N2_10 C5_10 C4_10 -59.66(19) . . . . ?
C1_10 C2_10 C3_10 C4_10 53.6(2) . . . . ?
C2_10 C3_10 C4_10 C5_10 -56.0(2) . . . . ?
C3_10 C4_10 C5_10 N2_10 59.63(19) . . . . ?
C5_10 N2_10 C1_10 C2_10 57.1(2) . . . . ?
N2_11 P5 N17 Fe3 -172.1(2) . . . . ?
N2_11 P5 N2_12 C1_12 147.53(15) . . . . ?
N2_11 P5 N2_12 C5_12 -59.38(19) . . . . ?
N2_11 P5 N2_14 C1_14 39.56(17) . . . . ?
N2_11 P5 N2_14 C5_14 179.05(14) . . . . ?
N2_11 C1_11 C2_11 C3_11 -54.6(2) . . . . ?
C1_11 N2_11 C5_11 C4_11 -63.3(2) . . . . ?
C1_11 C2_11 C3_11 C4_11 51.7(3) . . . . ?
C2_11 C3_11 C4_11 C5_11 -54.0(2) . . . . ?
C3_11 C4_11 C5_11 N2_11 60.2(2) . . . . ?
C5_11 N2_11 C1_11 C2_11 60.1(2) . . . . ?
N2_12 P5 N17 Fe3 -53.9(3) . . . . ?
N2_12 P5 N2_11 C1_11 178.68(14) . . . . ?
N2_12 P5 N2_11 C5_11 -47.64(16) . . . . ?
N2_12 P5 N2_14 C1_14 -65.79(17) . . . . ?
N2_12 P5 N2_14 C5_14 73.70(15) . . . . ?
N2_12 C1_12 C2_12 C3_12 -57.6(2) . . . . ?
C1_12 N2_12 C5_12 C4_12 -56.0(2) . . . . ?
C1_12 C2_12 C3_12 C4_12 55.1(3) . . . . ?
C2_12 C3_12 C4_12 C5_12 -53.5(3) . . . . ?
C3_12 C4_12 C5_12 N2_12 54.0(3) . . . . ?
C5_12 N2_12 C1_12 C2_12 57.9(2) . . . . ?
N2_13 P8 N2_21 C1_21 160.43(14) . . . . ?
N2_13 P8 N2_21 C5_21 -48.78(16) . . . . ?
N2_13 P8 N2_23 C1_23 46.15(15) . . . . ?
N2_13 P8 N2_23 C5_23 -173.81(12) . . . . ?
N2_13 C1_13 C2_13 C3_13 -56.38(19) . . . . ?
C1_13 N2_13 C5_13 C4_13 -62.43(18) . . . . ?
C1_13 C2_13 C3_13 C4_13 52.1(2) . . . . ?
C2_13 C3_13 C4_13 C5_13 -52.2(2) . . . . ?
C3_13 C4_13 C5_13 N2_13 57.26(19) . . . . ?
C5_13 N2_13 C1_13 C2_13 61.72(17) . . . . ?
N2_14 P5 N17 Fe3 71.3(2) . . . . ?
N2_14 P5 N2_11 C1_11 67.46(15) . . . . ?
N2_14 P5 N2_11 C5_11 -158.86(14) . . . . ?
N2_14 P5 N2_12 C1_12 -107.94(16) . . . . ?
N2_14 P5 N2_12 C5_12 45.15(19) . . . . ?
N2_14 C1_14 C2_14 C3_14 -59.6(2) . . . . ?
C1_14 N2_14 C5_14 C4_14 -56.8(2) . . . . ?
C1_14 C2_14 C3_14 C4_14 56.3(2) . . . . ?
C2_14 C3_14 C4_14 C5_14 -53.4(2) . . . . ?
C3_14 C4_14 C5_14 N2_14 54.0(2) . . . . ?
C5_14 N2_14 C1_14 C2_14 59.4(2) . . . . ?
N2_15 P6 N2_20 C1_20 168.24(14) . . . . ?
N2_15 P6 N2_20 C5_20 -30.14(18) . . . . ?
N2_15 P6 N2_25 C1_25 -112.76(18) . . . . ?
N2_15 P6 N2_25 C5_25 69.76(19) . . . . ?
N2_15 C1_15 C2_15 C3_15 -55.4(2) . . . . ?
C1_15 N2_15 C5_15 C4_15 -63.34(18) . . . . ?
C1_15 C2_15 C3_15 C4_15 51.5(2) . . . . ?
C2_15 C3_15 C4_15 C5_15 -52.6(2) . . . . ?
C3_15 C4_15 C5_15 N2_15 57.8(2) . . . . ?
C5_15 N2_15 C1_15 C2_15 62.01(19) . . . . ?
N2_16 P7 N25 Fe4 7.9(2) . . . . ?
N2_16 P7 N2_18 C1_18 50.6(2) . . . . ?
N2_16 P7 N2_18 C5_18 -169.97(19) . . . . ?
N2_16 P7 N2_19 C1_19 -40.6(2) . . . . ?
N2_16 P7 N2_19 C5_19 126.2(2) . . . . ?
N2_16 C1_16 C2_16 C3_16 -58.9(3) . . . . ?
C1_16 N2_16 C5_16 C4_16 -65.7(3) . . . . ?
C1_16 C2_16 C3_16 C4_16 52.6(4) . . . . ?
C2_16 C3_16 C4_16 C5_16 -52.2(3) . . . . ?
C3_16 C4_16 C5_16 N2_16 58.4(3) . . . . ?
C5_16 N2_16 C1_16 C2_16 65.9(3) . . . . ?
N2_17 P7 N25 Fe4 7.9(2) . . . . ?
N2_17 P7 N2_18 C1_18 48.3(2) . . . . ?
N2_17 P7 N2_18 C5_18 -172.33(19) . . . . ?
N2_17 P7 N2_19 C1_19 -38.2(2) . . . . ?
N2_17 P7 N2_19 C5_19 128.64(19) . . . . ?
N2_17 C1_17 C2_17 C3_17 -58.4(3) . . . . ?
C1_17 N2_17 C5_17 C4_17 -61.0(4) . . . . ?
C1_17 C2_17 C3_17 C4_17 54.4(3) . . . . ?
C2_17 C3_17 C4_17 C5_17 -54.4(3) . . . . ?
C3_17 C4_17 C5_17 N2_17 58.4(3) . . . . ?
C5_17 N2_17 C1_17 C2_17 61.2(3) . . . . ?
N2_18 P7 N25 Fe4 -110.95(16) . . . . ?
N2_18 P7 N2_16 C1_16 59.6(3) . . . . ?
N2_18 P7 N2_16 C5_16 -178.2(2) . . . . ?
N2_18 P7 N2_17 C1_17 -156.3(3) . . . . ?
N2_18 P7 N2_17 C5_17 37.5(3) . . . . ?
N2_18 P7 N2_19 C1_19 65.77(18) . . . . ?
N2_18 P7 N2_19 C5_19 -127.36(15) . . . . ?
N2_18 C1_18 C2_18 C3_18 -57.6(2) . . . . ?
C1_18 N2_18 C5_18 C4_18 -59.2(2) . . . . ?
C1_18 C2_18 C3_18 C4_18 54.5(2) . . . . ?
C2_18 C3_18 C4_18 C5_18 -53.8(2) . . . . ?
C3_18 C4_18 C5_18 N2_18 56.3(2) . . . . ?
C5_18 N2_18 C1_18 C2_18 59.8(2) . . . . ?
N2_19 P7 N25 Fe4 127.74(14) . . . . ?
N2_19 P7 N2_16 C1_16 171.6(2) . . . . ?
N2_19 P7 N2_16 C5_16 -66.3(2) . . . . ?
N2_19 P7 N2_17 C1_17 -45.2(3) . . . . ?
N2_19 P7 N2_17 C5_17 148.6(3) . . . . ?
N2_19 P7 N2_18 C1_18 -56.57(16) . . . . ?
N2_19 P7 N2_18 C5_18 82.83(15) . . . . ?
N2_19 C1_19 C2_19 C3_19 -55.1(2) . . . . ?
C1_19 N2_19 C5_19 C4_19 -58.7(2) . . . . ?
C1_19 C2_19 C3_19 C4_19 53.9(2) . . . . ?
C2_19 C3_19 C4_19 C5_19 -54.7(2) . . . . ?
C3_19 C4_19 C5_19 N2_19 56.3(2) . . . . ?
C5_19 N2_19 C1_19 C2_19 58.4(2) . . . . ?
N2_20 P6 N2_15 C1_15 157.59(14) . . . . ?
N2_20 P6 N2_15 C5_15 -63.93(14) . . . . ?
N2_20 P6 N2_25 C1_25 140.33(17) . . . . ?
N2_20 P6 N2_25 C5_25 -37.1(2) . . . . ?
N2_20 C1_20 C2_20 C3_20 -55.2(2) . . . . ?
C1_20 N2_20 C5_20 C4_20 -60.2(2) . . . . ?
C1_20 C2_20 C3_20 C4_20 53.4(2) . . . . ?
C2_20 C3_20 C4_20 C5_20 -54.7(2) . . . . ?
C3_20 C4_20 C5_20 N2_20 57.8(2) . . . . ?
C5_20 N2_20 C1_20 C2_20 59.0(2) . . . . ?
N2_21 P8 N2_13 C1_13 166.78(12) . . . . ?
N2_21 P8 N2_13 C5_13 -56.74(14) . . . . ?
N2_21 P8 N2_23 C1_23 -61.05(15) . . . . ?
N2_21 P8 N2_23 C5_23 78.99(13) . . . . ?
N2_21 C1_21 C2_21 C3_21 -55.9(2) . . . . ?
C1_21 N2_21 C5_21 C4_21 -59.65(19) . . . . ?
C1_21 C2_21 C3_21 C4_21 53.8(2) . . . . ?
C2_21 C3_21 C4_21 C5_21 -54.0(2) . . . . ?
C3_21 C4_21 C5_21 N2_21 56.9(2) . . . . ?
C5_21 N2_21 C1_21 C2_21 59.03(19) . . . . ?
N2_22 P4 N13 Fe1 127.40(13) . . . . ?
N2_22 P4 N13 Fe2 -4.41(16) . . . . ?
N2_22 P4 N2_2 C1_2 35.12(17) . . . . ?
N2_22 P4 N2_2 C5_2 -175.40(13) . . . . ?
N2_22 P4 N2_3 C1_3 -55.84(16) . . . . ?
N2_22 P4 N2_3 C5_3 125.94(14) . . . . ?
N2_22 C1_22 C2_22 C3_22 -56.7(2) . . . . ?
C1_22 N2_22 C5_22 C4_22 -61.68(17) . . . . ?
C1_22 C2_22 C3_22 C4_22 52.3(2) . . . . ?
C2_22 C3_22 C4_22 C5_22 -53.0(2) . . . . ?
C3_22 C4_22 C5_22 N2_22 57.31(19) . . . . ?
C5_22 N2_22 C1_22 C2_22 61.87(18) . . . . ?
N2_23 P8 N2_13 C1_13 51.65(14) . . . . ?
N2_23 P8 N2_13 C5_13 -171.86(13) . . . . ?
N2_23 P8 N2_21 C1_21 -91.23(15) . . . . ?
N2_23 P8 N2_21 C5_21 59.56(16) . . . . ?
N2_23 C1_23 C2_23 C3_23 -57.99(19) . . . . ?
C1_23 N2_23 C5_23 C4_23 -59.76(18) . . . . ?
C1_23 C2_23 C3_23 C4_23 54.2(2) . . . . ?
C2_23 C3_23 C4_23 C5_23 -52.6(2) . . . . ?
C3_23 C4_23 C5_23 N2_23 55.3(2) . . . . ?
C5_23 N2_23 C1_23 C2_23 60.84(18) . . . . ?
N2_24 P2 N2_6 C1_6 35.62(18) . . . . ?
N2_24 P2 N2_6 C5_6 -147.10(16) . . . . ?
N2_24 P2 N2_7 C1_7 66.20(14) . . . . ?
N2_24 P2 N2_7 C5_7 -152.30(14) . . . . ?
N2_24 C1_24 C2_24 C3_24 -56.9(2) . . . . ?
C1_24 N2_24 C5_24 C4_24 -59.0(2) . . . . ?
C1_24 C2_24 C3_24 C4_24 54.2(2) . . . . ?
C2_24 C3_24 C4_24 C5_24 -53.5(2) . . . . ?
C3_24 C4_24 C5_24 N2_24 55.3(2) . . . . ?
C5_24 N2_24 C1_24 C2_24 60.0(2) . . . . ?
N2_25 P6 N2_15 C1_15 45.04(15) . . . . ?
N2_25 P6 N2_15 C5_15 -176.48(12) . . . . ?
N2_25 P6 N2_20 C1_20 -82.13(16) . . . . ?
N2_25 P6 N2_20 C5_20 79.49(18) . . . . ?
N2_25 C1_25 C2_25 C3_25 -56.0(3) . . . . ?
C1_25 N2_25 C5_25 C4_25 -60.7(2) . . . . ?
C1_25 C2_25 C3_25 C4_25 53.3(3) . . . . ?
C2_25 C3_25 C4_25 C5_25 -53.5(3) . . . . ?
C3_25 C4_25 C5_25 N2_25 56.7(3) . . . . ?
C5_25 N2_25 C1_25 C2_25 60.2(2) . . . . ?
